data_4126250
loop_
_publ_author_name
'Wang, Xiang'
'Wicher, Barbara'
'Ferrand, Yann'
'Huc, Ivan'

_publ_section_title
;
 Orchestrating Directional Molecular Motions: Kinetically Controlled
 Supramolecular Pathways of a Helical Host on Rodlike Guests.
;
_journal_name_full 'Journal of the American Chemical Society'
_journal_paper_doi 10.1021/jacs.7b04884
_journal_year 2017
_chemical_formula_moiety '2(C139 H135 F8 N23 O21), C30 H44 N2 O4, 5.52(C6 H5 Cl), C6 H14, 2(H2 O)'
_chemical_formula_sum 'C347.14 H359.61 Cl5.52 F16 N48 O48'
_chemical_formula_weight 6471.72
_space_group_crystal_system triclinic
_space_group_IT_number 2
_space_group_name_Hall '-P 1'
_space_group_name_H-M_alt 'P -1'
_symmetry_space_group_name_Hall '-P 1'
_symmetry_space_group_name_H-M 'P -1'
_atom_sites_solution_hydrogens mixed
_audit_creation_method SHELXL-2014/7
_cell_angle_alpha 91.789(2)
_cell_angle_beta 98.467(2)
_cell_angle_gamma 108.197(2)
_cell_formula_units_Z 2
_cell_length_a 20.6802(14)
_cell_length_b 23.9248(17)
_cell_length_c 36.653(3)
_cell_measurement_reflns_used 109002
_cell_measurement_temperature 150(2)
_cell_measurement_theta_max 55.1
_cell_measurement_theta_min 1.2
_cell_volume 16982(2)
_computing_cell_refinement
;
CrystalClear-SM Expert 2.1 b32 (Rigaku, 2014)
;
_computing_data_collection
;
CrystalClear-SM Expert 2.1 b32 (Rigaku, 2014)
;
_computing_data_reduction
;
CrystalClear-SM Expert 2.1 b32 (Rigaku, 2014)
;
_computing_publication_material 'SHELXL-2014/7 (Sheldrick, 2014)'
_computing_structure_refinement 'SHELXL-2014/7 (Sheldrick, 2014)'
_computing_structure_solution 'SHELXD-2014/7 (Sheldrick, 2014)'
_diffrn_ambient_temperature 150(2)
_diffrn_detector_area_resol_mean 5.8140
_diffrn_measured_fraction_theta_full 0.947
_diffrn_measured_fraction_theta_max 0.947
_diffrn_measurement_device_type 'partial chi'
_diffrn_measurement_method \w-scans
_diffrn_radiation_type CuK\a
_diffrn_radiation_wavelength 1.54178
_diffrn_reflns_av_R_equivalents 0.0580
_diffrn_reflns_av_unetI/netI 0.0680
_diffrn_reflns_Laue_measured_fraction_full 0.947
_diffrn_reflns_Laue_measured_fraction_max 0.947
_diffrn_reflns_limit_h_max 21
_diffrn_reflns_limit_h_min -21
_diffrn_reflns_limit_k_max 25
_diffrn_reflns_limit_k_min -25
_diffrn_reflns_limit_l_max 34
_diffrn_reflns_limit_l_min -38
_diffrn_reflns_number 146112
_diffrn_reflns_point_group_measured_fraction_full 0.947
_diffrn_reflns_point_group_measured_fraction_max 0.947
_diffrn_reflns_theta_full 55.092
_diffrn_reflns_theta_max 55.092
_diffrn_reflns_theta_min 1.950
_diffrn_source 'Rigaku MM007 rotating anode'
_exptl_absorpt_coefficient_mu 1.139
_exptl_absorpt_correction_T_max 1.00
_exptl_absorpt_correction_T_min 0.69
_exptl_absorpt_correction_type multi-scan
_exptl_absorpt_process_details 'CrystalClear-SM Expert 2.1'
_exptl_crystal_colour yellow
_exptl_crystal_density_diffrn 1.266
_exptl_crystal_description prism
_exptl_crystal_F_000 6801
_exptl_crystal_size_max 0.100
_exptl_crystal_size_mid 0.050
_exptl_crystal_size_min 0.050
_refine_diff_density_max 1.512
_refine_diff_density_min -0.811
_refine_diff_density_rms 0.099
_refine_ls_extinction_method none
_refine_ls_goodness_of_fit_ref 1.296
_refine_ls_hydrogen_treatment constr
_refine_ls_matrix_type full
_refine_ls_number_parameters 3596
_refine_ls_number_reflns 40503
_refine_ls_number_restraints 73
_refine_ls_restrained_S_all 1.298
_refine_ls_R_factor_all 0.1915
_refine_ls_R_factor_gt 0.1293
_refine_ls_shift/su_max 0.001
_refine_ls_shift/su_mean 0.000
_refine_ls_structure_factor_coef Fsqd
_refine_ls_weighting_details 'w=1/[\s^2^(Fo^2^)+(0.2000P)^2^] where P=(Fo^2^+2Fc^2^)/3'
_refine_ls_weighting_scheme calc
_refine_ls_wR_factor_gt 0.3554
_refine_ls_wR_factor_ref 0.3913
_reflns_Friedel_coverage 0.000
_reflns_number_gt 20436
_reflns_number_total 40503
_reflns_threshold_expression 'I > 2\s(I)'
_cod_data_source_file ja7b04884_si_003.cif
_cod_data_source_block (1)2_12
_cod_depositor_comments
;
The following automatic conversions were performed:

'_exptl_absorpt_correction_type' value 'Multi-scan' changed to
'multi-scan' according to
/home/data/users/saulius/crontab/automatic-downloads/rss-feeds/ACS/lib/dictionaries/cif_core.dic
dictionary named 'cif_core.dic' version 2.4.2 from 2011-04-26.

Automatic conversion script
Id: cif_fix_values 4973 2017-02-22 13:04:09Z antanas 
;
_cod_original_cell_volume 16983(2)
_cod_database_code 4126250
_shelx_shelxl_version_number 2014/7
_shelx_space_group_comment
;
The symmetry employed for this shelxl refinement is uniquely defined
by the following loop, which should always be used as a source of
symmetry information in preference to the above space-group names.
They are only intended as comments.
;
_shelx_estimated_absorpt_t_min 0.895
_shelx_estimated_absorpt_t_max 0.945

loop_
_space_group_symop_operation_xyz
'x, y, z'
'-x, -y, -z'

loop_
_atom_site_label
_atom_site_type_symbol
_atom_site_fract_x
_atom_site_fract_y
_atom_site_fract_z
_atom_site_U_iso_or_equiv
_atom_site_adp_type
_atom_site_occupancy
_atom_site_site_symmetry_order
_atom_site_calc_flag
_atom_site_refinement_flags_posn
_atom_site_refinement_flags_adp
_atom_site_refinement_flags_occupancy
_atom_site_disorder_assembly
_atom_site_disorder_group
F5C F 0.0978(2) 0.27410(18) 0.72576(14) 0.0827(13) Uani 1 1 d . . . . .
F6C F 0.1910(2) 0.48228(18) 0.76681(13) 0.0825(13) Uani 1 1 d . . . . .
F4C F 0.2653(2) 0.19182(16) 0.77953(13) 0.0811(13) Uani 1 1 d . . . . .
F1C F 0.2898(2) 0.31043(17) 0.58938(13) 0.0836(14) Uani 1 1 d . . . . .
F2C F 0.4386(2) 0.45290(17) 0.67419(12) 0.0755(12) Uani 1 1 d . . . . .
F7C F 0.3501(2) 0.49346(18) 0.87933(14) 0.0850(13) Uani 1 1 d . . . . .
F8C F 0.2464(3) 0.3222(2) 0.93380(15) 0.0963(15) Uani 1 1 d . . . . .
F3C F 0.4825(2) 0.34736(18) 0.77578(13) 0.0762(12) Uani 1 1 d . . . . .
C1A C 0.1980(3) 0.6792(9) 0.8805(3) 0.330(15) Uiso 1 1 d D . . . .
N1A N 0.1626(6) 0.6260(6) 0.8542(4) 0.180(5) Uiso 1 1 d . . . . .
H1A H 0.1393 0.6298 0.8329 0.216 Uiso 1 1 calc R U . . .
O1A O 0.2308(7) 0.6733(8) 0.9115(5) 0.297(8) Uiso 1 1 d . . . . .
F1A F 0.33146(19) 0.30654(16) 0.86524(12) 0.0698(12) Uani 1 1 d . . . . .
N2A N 0.1163(4) 0.5322(3) 0.8362(2) 0.134(3) Uiso 1 1 d G . . . .
C2A C 0.1652(4) 0.5737(3) 0.8620(2) 0.130(4) Uiso 1 1 d G . . . .
C3A C 0.2086(4) 0.5557(4) 0.8883(2) 0.160(5) Uiso 1 1 d G . . . .
H3A H 0.2420 0.5840 0.9060 0.192 Uiso 1 1 calc R U . . .
C4A C 0.2032(4) 0.4964(4) 0.8888(2) 0.146(4) Uiso 1 1 d G . . . .
H4A H 0.2329 0.4841 0.9068 0.175 Uiso 1 1 calc R U . . .
C5A C 0.1544(4) 0.4550(3) 0.8630(2) 0.138(4) Uiso 1 1 d G . . . .
H5A H 0.1508 0.4144 0.8633 0.165 Uiso 1 1 calc R U . . .
C6A C 0.1110(4) 0.4729(3) 0.8367(2) 0.100(3) Uiso 1 1 d G . . . .
O2A O 0.0146(4) 0.4886(3) 0.7718(2) 0.117(2) Uani 1 1 d . . . . .
F2A F 0.4069(2) 0.47166(16) 0.79566(12) 0.0707(11) Uani 1 1 d . . . . .
N3A N 0.0596(4) 0.4331(3) 0.8114(2) 0.090(2) Uani 1 1 d . . . . .
H3AA H 0.0561 0.3959 0.8142 0.109 Uiso 1 1 calc R U . . .
O3A O -0.1505(3) 0.1844(3) 0.7644(2) 0.119(2) Uani 1 1 d . . . . .
F3A F 0.2427(2) 0.42997(16) 0.68366(12) 0.0738(12) Uani 1 1 d . . . . .
N4A N -0.0428(4) 0.3343(4) 0.7768(2) 0.086(2) Uani 1 1 d . . . . .
O4A O 0.1214(3) 0.0647(3) 0.8837(2) 0.109(2) Uani 1 1 d . . . . .
F4A F 0.1765(2) 0.21869(17) 0.65990(14) 0.0819(13) Uani 1 1 d . . . . .
N5A N -0.0385(3) 0.2236(3) 0.7961(2) 0.085(2) Uani 1 1 d . . . . .
H5AA H -0.0050 0.2570 0.8031 0.102 Uiso 1 1 calc R U . . .
O5A O 0.5765(3) 0.3839(2) 0.91828(16) 0.0681(14) Uani 1 1 d . . . . .
F5A F 0.3655(3) 0.16153(17) 0.71718(14) 0.0914(15) Uani 1 1 d . . . . .
N6A N 0.0370(3) 0.1808(3) 0.8264(2) 0.085(2) Uani 1 1 d . . . . .
O6A O 0.4610(3) 0.6668(2) 0.74729(17) 0.0878(18) Uani 1 1 d . . . . .
F6A F 0.5629(2) 0.32561(19) 0.69720(14) 0.0831(13) Uani 1 1 d . . . . .
C7A C 0.0133(7) 0.4408(5) 0.7831(4) 0.106(4) Uani 1 1 d . . . . .
N7A N 0.1229(3) 0.1492(3) 0.8555(2) 0.080(2) Uani 1 1 d . . . . .
H7A H 0.1502 0.1845 0.8523 0.096 Uiso 1 1 calc R U . . .
O7A O 0.0507(3) 0.3930(2) 0.58105(17) 0.0799(16) Uani 1 1 d . . . . .
F7A F 0.4934(2) 0.43242(16) 0.58903(12) 0.0752(12) Uani 1 1 d . . . . .
C8A C -0.0412(5) 0.3852(5) 0.7647(3) 0.080(3) Uani 1 1 d . . . . .
N8A N 0.2607(3) 0.1956(3) 0.88036(19) 0.0696(18) Uani 1 1 d . . . . .
O8A O 0.0679(4) 0.0055(3) 0.6640(2) 0.111(2) Uani 1 1 d . . . . .
F8A F 0.3134(2) 0.28433(17) 0.50596(15) 0.0868(14) Uani 1 1 d . . . . .
C9A C -0.0896(7) 0.3925(6) 0.7355(3) 0.108(4) Uani 1 1 d . . . . .
H9A H -0.0865 0.4303 0.7270 0.130 Uiso 1 1 calc R U . . .
N9A N 0.4685(3) 0.3574(2) 0.88394(17) 0.0596(16) Uani 1 1 d . . . . .
H9AA H 0.4424 0.3707 0.8676 0.072 Uiso 1 1 calc R U . . .
O9A O 0.5569(3) 0.1112(3) 0.78840(18) 0.0981(19) Uani 1 1 d . . . . .
C10A C -0.1416(6) 0.3427(7) 0.7199(3) 0.107(3) Uani 1 1 d . . . . .
H10A H -0.1752 0.3454 0.7000 0.128 Uiso 1 1 calc R U . . .
N10A N 0.5001(3) 0.4568(2) 0.85185(19) 0.0594(16) Uani 1 1 d . . . . .
O10A O 0.7449(3) 0.5175(3) 0.71490(18) 0.0874(17) Uani 1 1 d . . . . .
C11A C -0.1454(5) 0.2886(6) 0.7330(3) 0.109(3) Uani 1 1 d . . . . .
H11A H -0.1823 0.2543 0.7229 0.130 Uiso 1 1 calc R U . . .
N11A N 0.4254(3) 0.5677(2) 0.75880(19) 0.0664(17) Uani 1 1 d . . . . .
H11B H 0.3923 0.5340 0.7516 0.080 Uiso 1 1 calc R U . . .
O11A O 0.4255(3) 0.5514(2) 0.49390(17) 0.0840(17) Uani 1 1 d . . . . .
C12A C -0.0941(5) 0.2850(5) 0.7614(3) 0.089(3) Uani 1 1 d . . . . .
N12A N 0.3247(4) 0.5441(2) 0.7011(2) 0.0664(18) Uani 1 1 d . . . . .
O12A O 0.1092(5) 0.1399(3) 0.4323(3) 0.135(3) Uani 1 1 d . . . . .
C13A C -0.0971(5) 0.2269(5) 0.7741(3) 0.096(3) Uani 1 1 d . . . . .
N13A N 0.1426(3) 0.3933(3) 0.6250(2) 0.0675(17) Uani 1 1 d . . . . .
H13A H 0.1602 0.3694 0.6377 0.081 Uiso 1 1 calc R U . . .
O13A O 0.1743(4) 0.0992(3) 0.4700(2) 0.119(2) Uani 1 1 d . . . . .
C14A C -0.0273(5) 0.1717(4) 0.8085(3) 0.087(3) Uani 1 1 d . . . . .
N14A N 0.0964(3) 0.2765(2) 0.62186(19) 0.0699(18) Uani 1 1 d . . . . .
C15A C -0.0779(5) 0.1162(5) 0.8027(4) 0.115(4) Uani 1 1 d . . . . .
H15A H -0.1229 0.1109 0.7898 0.138 Uiso 1 1 calc R U . . .
N15A N 0.1361(4) 0.1011(2) 0.6647(2) 0.081(2) Uani 1 1 d . . . . .
H15B H 0.1785 0.1245 0.6724 0.097 Uiso 1 1 calc R U . . .
C16A C -0.0594(6) 0.0691(5) 0.8167(4) 0.123(4) Uani 1 1 d . . . . .
H16A H -0.0928 0.0310 0.8142 0.148 Uiso 1 1 calc R U . . .
N16A N 0.2412(4) 0.0756(3) 0.7028(2) 0.081(2) Uani 1 1 d . . . . .
C17A C 0.0074(5) 0.0774(4) 0.8342(3) 0.113(4) Uani 1 1 d . . . . .
H17A H 0.0215 0.0453 0.8428 0.135 Uiso 1 1 calc R U . . .
N17A N 0.4814(5) 0.1455(3) 0.7498(2) 0.090(2) Uani 1 1 d . . . . .
H17B H 0.4794 0.1762 0.7376 0.108 Uiso 1 1 calc R U . . .
C18A C 0.0529(5) 0.1351(4) 0.8385(3) 0.093(3) Uani 1 1 d . . . . .
N18A N 0.5847(4) 0.2458(3) 0.7444(2) 0.081(2) Uani 1 1 d . . . . .
C19A C 0.1526(3) 0.1157(4) 0.8756(3) 0.087(3) Uani 1 1 d D . . . .
N19A N 0.6559(3) 0.4325(3) 0.69354(19) 0.0711(18) Uani 1 1 d . . . . .
H19A H 0.6190 0.4178 0.6765 0.085 Uiso 1 1 calc R U . . .
C20A C 0.5330(5) 0.3945(3) 0.8959(2) 0.062(2) Uani 1 1 d . . . . .
N20A N 0.6071(4) 0.4914(3) 0.6401(2) 0.0687(18) Uani 1 1 d . . . . .
C21A C 0.4218(5) 0.6161(4) 0.7395(3) 0.074(2) Uani 1 1 d . . . . .
N21A N 0.4424(3) 0.4829(2) 0.53332(19) 0.0652(17) Uani 1 1 d . . . . .
H21A H 0.4268 0.4452 0.5372 0.078 Uiso 1 1 calc R U . . .
C22A C 0.0830(5) 0.3674(3) 0.6015(3) 0.070(2) Uani 1 1 d . . . . .
N22A N 0.3369(3) 0.3994(3) 0.49263(19) 0.0664(17) Uani 1 1 d . . . . .
C23A C 0.1221(5) 0.0435(4) 0.6734(3) 0.090(3) Uani 1 1 d D . . . .
N23A N 0.2079(4) 0.1949(3) 0.4713(2) 0.092(2) Uani 1 1 d . . . . .
H23A H 0.2395 0.1917 0.4892 0.111 Uiso 1 1 calc R U . . .
C24A C 0.5442(6) 0.1497(4) 0.7700(3) 0.089(3) Uani 1 1 d . . . . .
C25A C 0.6917(5) 0.4911(4) 0.6931(3) 0.069(2) Uani 1 1 d . . . . .
C26A C 0.4086(4) 0.5010(3) 0.5039(3) 0.070(2) Uani 1 1 d . . . . .
C27A C 0.1604(7) 0.1441(4) 0.4563(4) 0.100(3) Uani 1 1 d . . . . .
C1B C 0.2296(3) 0.1408(3) 0.8883(2) 0.072(2) Uani 1 1 d D . . . .
C2B C 0.2625(5) 0.1055(3) 0.9070(2) 0.076(2) Uani 1 1 d . . . . .
H2B H 0.2368 0.0667 0.9117 0.092 Uiso 1 1 calc R U . . .
C3B C 0.3332(5) 0.1269(3) 0.9189(2) 0.071(2) Uani 1 1 d . . . . .
C4B C 0.3692(4) 0.1850(3) 0.9112(2) 0.066(2) Uani 1 1 d . . . . .
C5B C 0.4405(4) 0.2110(3) 0.9217(2) 0.067(2) Uani 1 1 d . . . . .
H5B H 0.4663 0.1892 0.9349 0.080 Uiso 1 1 calc R U . . .
C6B C 0.4743(4) 0.2670(3) 0.9134(2) 0.065(2) Uani 1 1 d . . . . .
H6B H 0.5229 0.2833 0.9208 0.078 Uiso 1 1 calc R U . . .
C7B C 0.4377(4) 0.3006(3) 0.8942(2) 0.0555(18) Uani 1 1 d . . . . .
C8B C 0.3669(4) 0.2741(3) 0.8845(2) 0.0590(19) Uani 1 1 d . . . . .
C9B C 0.3305(4) 0.2170(3) 0.8915(2) 0.064(2) Uani 1 1 d . . . . .
C10B C 0.5479(4) 0.4518(3) 0.8783(2) 0.060(2) Uani 1 1 d . . . . .
C11B C 0.6113(4) 0.4965(3) 0.8912(2) 0.062(2) Uani 1 1 d . . . . .
H11C H 0.6437 0.4904 0.9106 0.074 Uiso 1 1 calc R U . . .
C12B C 0.6246(4) 0.5490(3) 0.8748(2) 0.063(2) Uani 1 1 d . . . . .
C13B C 0.5768(4) 0.5565(3) 0.8452(2) 0.062(2) Uani 1 1 d . . . . .
C14B C 0.5874(5) 0.6076(3) 0.8271(3) 0.071(2) Uani 1 1 d . . . . .
H14B H 0.6292 0.6394 0.8341 0.085 Uiso 1 1 calc R U . . .
C15B C 0.5384(4) 0.6133(3) 0.7991(3) 0.070(2) Uani 1 1 d . . . . .
H15C H 0.5466 0.6487 0.7869 0.083 Uiso 1 1 calc R U . . .
C16B C 0.4759(4) 0.5669(3) 0.7882(2) 0.062(2) Uani 1 1 d . . . . .
C17B C 0.4659(4) 0.5165(3) 0.8059(2) 0.065(2) Uani 1 1 d . . . . .
C18B C 0.5150(4) 0.5092(3) 0.8351(2) 0.059(2) Uani 1 1 d . . . . .
C19B C 0.3619(4) 0.6005(3) 0.7078(2) 0.069(2) Uani 1 1 d . . . . .
C20B C 0.3539(5) 0.6471(3) 0.6872(3) 0.078(3) Uani 1 1 d . . . . .
H20B H 0.3832 0.6866 0.6938 0.093 Uiso 1 1 calc R U . . .
C21B C 0.3008(5) 0.6326(3) 0.6567(3) 0.079(3) Uani 1 1 d . . . . .
C22B C 0.2605(4) 0.5736(3) 0.6476(3) 0.068(2) Uani 1 1 d . . . . .
C23B C 0.2080(5) 0.5543(3) 0.6165(3) 0.074(2) Uani 1 1 d . . . . .
H23B H 0.1991 0.5829 0.6009 0.089 Uiso 1 1 calc R U . . .
C24B C 0.1695(4) 0.4968(3) 0.6078(3) 0.073(2) Uani 1 1 d . . . . .
H24B H 0.1359 0.4858 0.5859 0.088 Uiso 1 1 calc R U . . .
C25B C 0.1795(4) 0.4530(3) 0.6315(3) 0.065(2) Uani 1 1 d . . . . .
C26B C 0.2317(4) 0.4718(3) 0.6616(3) 0.068(2) Uani 1 1 d . . . . .
C27B C 0.2729(4) 0.5303(3) 0.6706(3) 0.066(2) Uani 1 1 d . . . . .
C28B C 0.0558(4) 0.3014(3) 0.6022(2) 0.065(2) Uani 1 1 d . . . . .
C29B C -0.0107(5) 0.2705(4) 0.5840(2) 0.076(2) Uani 1 1 d . . . . .
H29B H -0.0381 0.2909 0.5707 0.091 Uiso 1 1 calc R U . . .
C30B C -0.0366(5) 0.2102(4) 0.5855(2) 0.074(2) Uani 1 1 d . . . . .
C31B C 0.0050(5) 0.1811(3) 0.6048(2) 0.076(2) Uani 1 1 d . . . . .
C32B C -0.0153(5) 0.1203(3) 0.6069(3) 0.086(3) Uani 1 1 d . . . . .
H32B H -0.0592 0.0967 0.5941 0.103 Uiso 1 1 calc R U . . .
C33B C 0.0257(5) 0.0932(4) 0.6269(3) 0.090(3) Uani 1 1 d . . . . .
H33B H 0.0095 0.0517 0.6283 0.108 Uiso 1 1 calc R U . . .
C34B C 0.0923(5) 0.1268(3) 0.6454(2) 0.074(2) Uani 1 1 d . . . . .
C35B C 0.1128(4) 0.1866(3) 0.6428(2) 0.070(2) Uani 1 1 d . . . . .
C36B C 0.0720(4) 0.2169(3) 0.6229(2) 0.066(2) Uani 1 1 d . . . . .
C37B C 0.1837(5) 0.0322(4) 0.6957(3) 0.085(3) Uani 1 1 d D . . . .
C38B C 0.1717(5) -0.0253(3) 0.7067(3) 0.090(3) Uani 1 1 d . . . . .
H38B H 0.1276 -0.0545 0.7007 0.108 Uiso 1 1 calc R U . . .
C39B C 0.2264(6) -0.0372(3) 0.7263(3) 0.091(3) Uani 1 1 d . . . . .
C40B C 0.2929(5) 0.0067(3) 0.7341(3) 0.080(3) Uani 1 1 d . . . . .
C41B C 0.3524(6) -0.0017(4) 0.7515(3) 0.091(3) Uani 1 1 d . . . . .
H41B H 0.3499 -0.0396 0.7595 0.109 Uiso 1 1 calc R U . . .
C42B C 0.4146(6) 0.0419(4) 0.7579(3) 0.088(3) Uani 1 1 d . . . . .
H42B H 0.4541 0.0338 0.7703 0.105 Uiso 1 1 calc R U . . .
C43B C 0.4210(5) 0.0985(3) 0.7465(3) 0.080(3) Uani 1 1 d . . . . .
C44B C 0.3610(5) 0.1068(3) 0.7286(3) 0.080(3) Uani 1 1 d . . . . .
C45B C 0.2977(5) 0.0636(3) 0.7213(3) 0.080(2) Uani 1 1 d . . . . .
C46B C 0.5982(6) 0.2076(4) 0.7680(3) 0.089(3) Uani 1 1 d . . . . .
C47B C 0.6620(6) 0.2182(5) 0.7923(3) 0.094(3) Uani 1 1 d . . . . .
H47B H 0.6699 0.1894 0.8081 0.113 Uiso 1 1 calc R U . . .
C48B C 0.7123(6) 0.2724(5) 0.7919(3) 0.088(3) Uani 1 1 d . . . . .
C49B C 0.6996(5) 0.3126(4) 0.7679(3) 0.072(2) Uani 1 1 d . . . . .
C50B C 0.7489(5) 0.3682(4) 0.7659(3) 0.081(2) Uani 1 1 d . . . . .
H50B H 0.7924 0.3783 0.7816 0.097 Uiso 1 1 calc R U . . .
C51B C 0.7364(4) 0.4075(4) 0.7425(3) 0.079(2) Uani 1 1 d . . . . .
H51B H 0.7706 0.4447 0.7421 0.094 Uiso 1 1 calc R U . . .
C52B C 0.6717(4) 0.3932(4) 0.7183(2) 0.067(2) Uani 1 1 d . . . . .
C53B C 0.6243(4) 0.3401(4) 0.7200(3) 0.073(2) Uani 1 1 d . . . . .
C54B C 0.6362(5) 0.2971(4) 0.7447(2) 0.072(2) Uani 1 1 d . . . . .
C55B C 0.6623(5) 0.5229(4) 0.6644(3) 0.073(2) Uani 1 1 d . . . . .
C56B C 0.6955(4) 0.5835(4) 0.6645(3) 0.079(3) Uani 1 1 d . . . . .
H56B H 0.7347 0.6030 0.6827 0.095 Uiso 1 1 calc R U . . .
C57B C 0.6706(5) 0.6148(4) 0.6379(3) 0.078(2) Uani 1 1 d . . . . .
C58B C 0.6137(4) 0.5829(3) 0.6112(3) 0.066(2) Uani 1 1 d . . . . .
C59B C 0.5854(5) 0.6105(3) 0.5816(3) 0.073(2) Uani 1 1 d . . . . .
H59B H 0.6053 0.6517 0.5798 0.088 Uiso 1 1 calc R U . . .
C60B C 0.5317(5) 0.5793(3) 0.5568(2) 0.069(2) Uani 1 1 d . . . . .
H60B H 0.5140 0.5987 0.5374 0.083 Uiso 1 1 calc R U . . .
C61B C 0.5001(4) 0.5185(3) 0.5582(2) 0.066(2) Uani 1 1 d . . . . .
C62B C 0.5269(5) 0.4914(3) 0.5876(3) 0.071(2) Uani 1 1 d . . . . .
C63B C 0.5834(4) 0.5215(3) 0.6138(2) 0.062(2) Uani 1 1 d . . . . .
C64B C 0.3475(4) 0.4539(3) 0.4824(2) 0.066(2) Uani 1 1 d . . . . .
C65B C 0.3072(5) 0.4711(4) 0.4545(3) 0.076(2) Uani 1 1 d . . . . .
H65B H 0.3196 0.5109 0.4482 0.091 Uiso 1 1 calc R U . . .
C66B C 0.2488(5) 0.4295(4) 0.4362(2) 0.069(2) Uani 1 1 d . . . . .
C67B C 0.2333(4) 0.3702(4) 0.4448(3) 0.075(2) Uani 1 1 d . . . . .
C68B C 0.1765(5) 0.3236(4) 0.4267(3) 0.083(2) Uani 1 1 d . . . . .
H68B H 0.1448 0.3324 0.4081 0.099 Uiso 1 1 calc R U . . .
C69B C 0.1650(5) 0.2676(5) 0.4342(3) 0.094(3) Uani 1 1 d . . . . .
H69B H 0.1253 0.2377 0.4215 0.113 Uiso 1 1 calc R U . . .
C70B C 0.2138(5) 0.2519(4) 0.4621(3) 0.086(3) Uani 1 1 d . . . . .
C71B C 0.2669(5) 0.2977(4) 0.4796(3) 0.081(2) Uani 1 1 d . . . . .
C72B C 0.2808(4) 0.3572(3) 0.4729(2) 0.064(2) Uani 1 1 d . . . . .
C1C C 0.7610(6) 0.3708(5) 0.5176(4) 0.105(3) Uani 1 1 d . . . . .
N1C N 0.7425(5) 0.3464(3) 0.5501(3) 0.098(3) Uani 1 1 d . . . . .
H1C H 0.7748 0.3380 0.5652 0.118 Uiso 1 1 calc R U . . .
O1C O 0.7207(4) 0.3796(4) 0.4937(2) 0.135(3) Uani 1 1 d . . . . .
C2C C 0.6767(6) 0.3336(4) 0.5616(3) 0.092(3) Uani 1 1 d . . . . .
N2C N 0.6688(5) 0.2963(3) 0.5885(2) 0.090(2) Uani 1 1 d . . . . .
O2C O 0.7139(5) 0.2600(3) 0.6577(2) 0.113(2) Uani 1 1 d . . . . .
C3C C 0.6304(6) 0.3600(4) 0.5468(3) 0.104(3) Uani 1 1 d . . . . .
H3C H 0.6378 0.3851 0.5272 0.125 Uiso 1 1 calc R U . . .
N3C N 0.6027(5) 0.2429(3) 0.6281(2) 0.098(2) Uani 1 1 d . . . . .
H3CA H 0.5600 0.2216 0.6294 0.117 Uiso 1 1 calc R U . . .
O3C O 0.4478(5) 0.0060(3) 0.6800(2) 0.132(3) Uani 1 1 d . . . . .
C4C C 0.5715(7) 0.3470(4) 0.5630(3) 0.107(4) Uani 1 1 d . . . . .
H4C H 0.5371 0.3641 0.5543 0.129 Uiso 1 1 calc R U . . .
N4C N 0.5605(5) 0.1441(4) 0.6635(2) 0.092(2) Uani 1 1 d . . . . .
O4C O 0.1162(4) 0.0478(3) 0.56222(19) 0.105(2) Uani 1 1 d . . . . .
C5C C 0.5609(5) 0.3099(4) 0.5912(3) 0.099(3) Uani 1 1 d . . . . .
H5C H 0.5207 0.3021 0.6024 0.119 Uiso 1 1 calc R U . . .
N5C N 0.4197(5) 0.0785(3) 0.6483(2) 0.090(2) Uani 1 1 d . . . . .
H5CA H 0.4382 0.1147 0.6423 0.108 Uiso 1 1 calc R U . . .
O5C O 0.2503(3) 0.4814(2) 0.53560(17) 0.0800(16) Uani 1 1 d . . . . .
C6C C 0.6110(6) 0.2848(4) 0.6024(3) 0.096(3) Uani 1 1 d . . . . .
N6C N 0.3201(5) 0.0870(3) 0.6191(2) 0.081(2) Uani 1 1 d . . . . .
O6C O 0.6486(3) 0.5973(3) 0.74330(17) 0.0859(17) Uani 1 1 d . . . . .
C7C C 0.6533(7) 0.2315(5) 0.6516(3) 0.107(4) Uani 1 1 d D . . . .
N7C N 0.2243(4) 0.1067(3) 0.5894(2) 0.084(2) Uani 1 1 d . . . . .
H7C H 0.2512 0.1438 0.5924 0.101 Uiso 1 1 calc R U . . .
O7C O 0.5582(3) 0.2112(3) 0.85419(17) 0.0844(16) Uani 1 1 d . . . . .
C8C C 0.6264(7) 0.1768(4) 0.6719(3) 0.092(3) Uani 1 1 d D . . . .
N8C N 0.1967(4) 0.2026(3) 0.56643(19) 0.0746(18) Uani 1 1 d . . . . .
O8C O 0.0589(3) 0.0167(3) 0.7600(2) 0.103(2) Uani 1 1 d . . . . .
C9C C 0.6742(7) 0.1632(6) 0.6987(3) 0.122(4) Uani 1 1 d . . . . .
H9C H 0.7211 0.1872 0.7048 0.146 Uiso 1 1 calc R U . . .
N9C N 0.2727(3) 0.4111(3) 0.57229(19) 0.0702(18) Uani 1 1 d . . . . .
H9CA H 0.3015 0.4070 0.5914 0.084 Uiso 1 1 calc R U . . .
O9C O -0.0548(3) 0.3544(3) 0.6466(2) 0.0879(18) Uani 1 1 d . . . . .
C10C C 0.6458(9) 0.1094(6) 0.7161(3) 0.118(4) Uani 1 1 d . . . . .
H10E H 0.6743 0.0974 0.7349 0.142 Uiso 1 1 calc R U . . .
N10C N 0.3725(4) 0.4905(3) 0.6159(2) 0.0676(17) Uani 1 1 d . . . . .
O10C O 0.3244(4) 0.6932(3) 0.7830(2) 0.115(2) Uani 1 1 d . . . . .
C11C C 0.5790(9) 0.0761(6) 0.7057(3) 0.119(4) Uani 1 1 d . . . . .
H11I H 0.5620 0.0403 0.7168 0.142 Uiso 1 1 calc R U . . .
N11C N 0.5475(4) 0.5223(3) 0.7216(2) 0.0743(19) Uani 1 1 d . . . . .
H11J H 0.5242 0.4860 0.7255 0.089 Uiso 1 1 calc R U . . .
O11C O 0.5450(3) 0.4879(2) 0.97091(17) 0.0793(16) Uani 1 1 d . . . . .
C12C C 0.5351(8) 0.0922(5) 0.6797(3) 0.107(4) Uani 1 1 d . . . . .
N12C N 0.5781(3) 0.4533(3) 0.77094(18) 0.0666(17) Uani 1 1 d . . . . .
O12C O 0.1397(5) 0.1471(5) 0.9917(3) 0.188(5) Uani 1 1 d . . . . .
C13C C 0.4619(7) 0.0539(5) 0.6691(3) 0.099(3) Uani 1 1 d . . . . .
N13C N 0.5025(3) 0.2668(3) 0.82077(17) 0.0674(17) Uani 1 1 d . . . . .
H13F H 0.4616 0.2649 0.8088 0.081 Uiso 1 1 calc R U . . .
O13C O 0.0642(4) 0.1625(3) 0.9437(3) 0.141(3) Uani 1 1 d . . . . .
C14C C 0.3494(7) 0.0512(4) 0.6356(3) 0.089(3) Uani 1 1 d . . . . .
N14C N 0.3830(4) 0.1776(3) 0.81551(19) 0.0704(18) Uani 1 1 d . . . . .
C15C C 0.3151(7) -0.0078(4) 0.6409(3) 0.099(3) Uani 1 1 d . . . . .
H15K H 0.3387 -0.0322 0.6528 0.118 Uiso 1 1 calc R U . . .
N15C N 0.1426(4) 0.1082(3) 0.7681(2) 0.080(2) Uani 1 1 d . . . . .
H15L H 0.1497 0.1452 0.7630 0.096 Uiso 1 1 calc R U . . .
C16C C 0.2459(9) -0.0280(4) 0.6279(3) 0.117(4) Uani 1 1 d . . . . .
H16I H 0.2207 -0.0676 0.6313 0.140 Uiso 1 1 calc R U . . .
N16C N 0.0557(3) 0.1556(3) 0.7318(2) 0.081(2) Uani 1 1 d . . . . .
C17C C 0.2106(6) 0.0070(3) 0.6100(3) 0.104(3) Uani 1 1 d . . . . .
H17I H 0.1626 -0.0068 0.6006 0.125 Uiso 1 1 calc R U . . .
N17C N 0.0209(3) 0.3323(3) 0.6900(2) 0.0754(19) Uani 1 1 d . . . . .
H17J H 0.0595 0.3490 0.7056 0.090 Uiso 1 1 calc R U . . .
C18C C 0.2528(7) 0.0644(4) 0.6071(3) 0.093(3) Uani 1 1 d . . . . .
N18C N 0.0875(4) 0.4475(3) 0.7068(2) 0.0729(19) Uani 1 1 d . . . . .
C19C C 0.1606(6) 0.0957(4) 0.5686(3) 0.086(3) Uani 1 1 d . . . . .
N19C N 0.2710(4) 0.5941(3) 0.7846(2) 0.085(2) Uani 1 1 d . . . . .
H19E H 0.2719 0.5648 0.7983 0.102 Uiso 1 1 calc R U . . .
C20C C 0.2836(5) 0.4677(4) 0.5622(3) 0.075(2) Uani 1 1 d . . . . .
N20C N 0.3651(4) 0.5932(3) 0.8429(2) 0.079(2) Uani 1 1 d . . . . .
C21C C 0.6099(5) 0.5475(4) 0.7443(3) 0.075(2) Uani 1 1 d . . . . .
N21C N 0.4417(4) 0.4796(3) 0.9336(2) 0.0764(19) Uani 1 1 d . . . . .
H21D H 0.3995 0.4550 0.9271 0.092 Uiso 1 1 calc R U . . .
C22C C 0.5064(5) 0.2175(4) 0.8371(3) 0.073(2) Uani 1 1 d . . . . .
N22C N 0.3837(4) 0.3757(3) 0.95703(19) 0.0723(18) Uani 1 1 d . . . . .
C23C C 0.0781(5) 0.0695(4) 0.7553(3) 0.082(2) Uani 1 1 d D . . . .
N23C N 0.1746(5) 0.2162(4) 0.9506(3) 0.110(3) Uani 1 1 d . . . . .
H23F H 0.1593 0.2314 0.9309 0.131 Uiso 1 1 calc R U . . .
C24C C -0.0034(5) 0.3703(4) 0.6695(3) 0.072(2) Uani 1 1 d . . . . .
C25C C 0.3217(5) 0.6464(4) 0.7958(3) 0.091(3) Uani 1 1 d . . . . .
C26C C 0.4853(6) 0.4601(4) 0.9587(3) 0.074(2) Uani 1 1 d . . . . .
C27C C 0.1277(8) 0.1735(6) 0.9655(5) 0.137(5) Uani 1 1 d . . . . .
C1D C 0.1476(6) 0.1514(4) 0.5553(3) 0.083(3) Uani 1 1 d . . . . .
C2D C 0.0856(5) 0.1440(4) 0.5320(3) 0.091(3) Uani 1 1 d . . . . .
H2D H 0.0531 0.1057 0.5252 0.109 Uiso 1 1 calc R U . . .
C3D C 0.0725(5) 0.1928(5) 0.5190(3) 0.089(3) Uani 1 1 d . . . . .
C4D C 0.1224(5) 0.2499(4) 0.5299(2) 0.077(2) Uani 1 1 d . . . . .
C5D C 0.1133(5) 0.3031(4) 0.5192(2) 0.080(2) Uani 1 1 d . . . . .
H5D H 0.0726 0.3023 0.5031 0.096 Uiso 1 1 calc R U . . .
C6D C 0.1620(5) 0.3557(4) 0.5316(2) 0.077(2) Uani 1 1 d . . . . .
H6D H 0.1552 0.3910 0.5234 0.092 Uiso 1 1 calc R U . . .
C7D C 0.2221(4) 0.3592(3) 0.5562(2) 0.065(2) Uani 1 1 d . . . . .
C8D C 0.2303(4) 0.3069(4) 0.5660(2) 0.072(2) Uani 1 1 d . . . . .
C9D C 0.1831(5) 0.2515(3) 0.5547(2) 0.072(2) Uani 1 1 d . . . . .
C10D C 0.3429(4) 0.5118(3) 0.5872(2) 0.068(2) Uani 1 1 d . . . . .
C11D C 0.3618(4) 0.5712(3) 0.5787(2) 0.068(2) Uani 1 1 d . . . . .
H11K H 0.3381 0.5831 0.5577 0.082 Uiso 1 1 calc R U . . .
C12D C 0.4152(5) 0.6109(4) 0.6016(3) 0.077(2) Uani 1 1 d . . . . .
C13D C 0.4506(5) 0.5926(3) 0.6332(3) 0.070(2) Uani 1 1 d . . . . .
C14D C 0.5062(5) 0.6293(4) 0.6585(3) 0.077(2) Uani 1 1 d . . . . .
H14D H 0.5218 0.6704 0.6553 0.093 Uiso 1 1 calc R U . . .
C15D C 0.5386(4) 0.6090(3) 0.6870(3) 0.074(2) Uani 1 1 d . . . . .
H15M H 0.5764 0.6355 0.7034 0.089 Uiso 1 1 calc R U . . .
C16D C 0.5165(4) 0.5478(4) 0.6929(2) 0.069(2) Uani 1 1 d . . . . .
C17D C 0.4614(5) 0.5116(3) 0.6689(2) 0.068(2) Uani 1 1 d . . . . .
C18D C 0.4269(4) 0.5309(3) 0.6386(2) 0.065(2) Uani 1 1 d . . . . .
C19D C 0.6271(5) 0.5054(4) 0.7708(2) 0.071(2) Uani 1 1 d . . . . .
C20D C 0.6924(4) 0.5238(4) 0.7928(2) 0.073(2) Uani 1 1 d . . . . .
H20E H 0.7244 0.5618 0.7916 0.088 Uiso 1 1 calc R U . . .
C21D C 0.7082(4) 0.4842(4) 0.8164(2) 0.071(2) Uani 1 1 d . . . . .
C22D C 0.6584(4) 0.4290(4) 0.8190(2) 0.066(2) Uani 1 1 d . . . . .
C23D C 0.6696(4) 0.3879(4) 0.8431(2) 0.071(2) Uani 1 1 d . . . . .
H23G H 0.7125 0.3973 0.8593 0.085 Uiso 1 1 calc R U . . .
C24D C 0.6206(4) 0.3343(4) 0.8439(2) 0.072(2) Uani 1 1 d . . . . .
H24E H 0.6302 0.3067 0.8602 0.087 Uiso 1 1 calc R U . . .
C25D C 0.5549(4) 0.3197(4) 0.8205(2) 0.067(2) Uani 1 1 d . . . . .
C26D C 0.5450(4) 0.3611(4) 0.7977(2) 0.065(2) Uani 1 1 d . . . . .
C27D C 0.5941(4) 0.4163(4) 0.7950(2) 0.065(2) Uani 1 1 d . . . . .
C28D C 0.4385(5) 0.1675(4) 0.8328(2) 0.071(2) Uani 1 1 d . . . . .
C29D C 0.4397(5) 0.1138(4) 0.8461(2) 0.081(2) Uani 1 1 d . . . . .
H29D H 0.4819 0.1092 0.8575 0.097 Uiso 1 1 calc R U . . .
C30D C 0.3808(5) 0.0688(4) 0.8425(2) 0.078(2) Uani 1 1 d . . . . .
C31D C 0.3181(5) 0.0769(3) 0.8250(2) 0.076(2) Uani 1 1 d . . . . .
C32D C 0.2528(5) 0.0315(4) 0.8198(3) 0.086(3) Uani 1 1 d . . . . .
H32E H 0.2497 -0.0057 0.8291 0.103 Uiso 1 1 calc R U . . .
C33D C 0.1948(5) 0.0403(3) 0.8019(3) 0.082(3) Uani 1 1 d . . . . .
H33D H 0.1518 0.0095 0.7986 0.099 Uiso 1 1 calc R U . . .
C34D C 0.1988(4) 0.0957(3) 0.7884(2) 0.073(2) Uani 1 1 d . . . . .
C35D C 0.2628(5) 0.1394(3) 0.7941(2) 0.075(2) Uani 1 1 d . . . . .
C36D C 0.3230(4) 0.1320(3) 0.8120(2) 0.068(2) Uani 1 1 d . . . . .
C37D C 0.0305(4) 0.0983(3) 0.7338(3) 0.083(3) Uani 1 1 d D . . . .
C38D C -0.0349(5) 0.0619(4) 0.7177(3) 0.091(3) Uani 1 1 d . . . . .
H38E H -0.0480 0.0205 0.7198 0.109 Uiso 1 1 calc R U . . .
C39D C -0.0793(5) 0.0858(4) 0.6994(3) 0.090(3) Uani 1 1 d . . . . .
C40D C -0.0565(4) 0.1480(4) 0.6954(3) 0.078(2) Uani 1 1 d . . . . .
C41D C -0.0978(5) 0.1774(4) 0.6751(3) 0.087(3) Uani 1 1 d . . . . .
H41D H -0.1432 0.1555 0.6634 0.104 Uiso 1 1 calc R U . . .
C42D C -0.0732(5) 0.2373(4) 0.6720(3) 0.084(3) Uani 1 1 d . . . . .
H42D H -0.1014 0.2560 0.6578 0.100 Uiso 1 1 calc R U . . .
C43D C -0.0058(4) 0.2712(3) 0.6900(3) 0.072(2) Uani 1 1 d . . . . .
C44D C 0.0333(4) 0.2420(4) 0.7096(2) 0.073(2) Uani 1 1 d . . . . .
C45D C 0.0118(5) 0.1811(3) 0.7130(3) 0.078(2) Uani 1 1 d . . . . .
C46D C 0.0386(5) 0.4334(4) 0.6770(3) 0.078(3) Uani 1 1 d . . . . .
C47D C 0.0253(4) 0.4731(4) 0.6530(3) 0.084(3) Uani 1 1 d . . . . .
H47D H -0.0101 0.4600 0.6320 0.101 Uiso 1 1 calc R U . . .
C48D C 0.0633(5) 0.5312(5) 0.6595(3) 0.089(3) Uani 1 1 d . . . . .
C49D C 0.1146(5) 0.5506(3) 0.6919(3) 0.083(3) Uani 1 1 d . . . . .
C50D C 0.1554(5) 0.6091(4) 0.7016(3) 0.094(3) Uani 1 1 d . . . . .
H50D H 0.1480 0.6388 0.6865 0.113 Uiso 1 1 calc R U . . .
C51D C 0.2051(6) 0.6247(4) 0.7316(4) 0.095(3) Uani 1 1 d . . . . .
H51D H 0.2315 0.6651 0.7376 0.114 Uiso 1 1 calc R U . . .
C52D C 0.2184(5) 0.5811(4) 0.7545(3) 0.081(3) Uani 1 1 d . . . . .
C53D C 0.1770(5) 0.5231(3) 0.7449(3) 0.073(3) Uani 1 1 d . . . . .
C54D C 0.1244(5) 0.5049(4) 0.7150(3) 0.076(2) Uani 1 1 d . . . . .
C55D C 0.3749(5) 0.6431(4) 0.8272(3) 0.087(3) Uani 1 1 d . . . . .
C56D C 0.4353(6) 0.6935(4) 0.8356(3) 0.095(3) Uani 1 1 d . . . . .
H56D H 0.4397 0.7282 0.8230 0.114 Uiso 1 1 calc R U . . .
C57D C 0.4860(5) 0.6899(3) 0.8622(3) 0.083(3) Uani 1 1 d . . . . .
C58D C 0.4786(5) 0.6383(4) 0.8824(3) 0.079(3) Uani 1 1 d . . . . .
C59D C 0.5283(5) 0.6321(4) 0.9104(3) 0.079(2) Uani 1 1 d . . . . .
H59D H 0.5699 0.6641 0.9175 0.095 Uiso 1 1 calc R U . . .
C60D C 0.5190(5) 0.5810(4) 0.9283(3) 0.080(2) Uani 1 1 d . . . . .
H60D H 0.5536 0.5777 0.9475 0.096 Uiso 1 1 calc R U . . .
C61D C 0.4557(5) 0.5328(3) 0.9174(3) 0.069(2) Uani 1 1 d . . . . .
C62D C 0.4086(5) 0.5399(3) 0.8895(3) 0.077(2) Uani 1 1 d . . . . .
C63D C 0.4158(5) 0.5908(3) 0.8705(3) 0.077(2) Uani 1 1 d . . . . .
C64D C 0.4496(5) 0.3990(4) 0.9686(2) 0.072(2) Uani 1 1 d . . . . .
C65D C 0.4917(5) 0.3707(4) 0.9894(3) 0.082(3) Uani 1 1 d . . . . .
H65D H 0.5400 0.3896 0.9964 0.098 Uiso 1 1 calc R U . . .
C66D C 0.4602(5) 0.3150(4) 0.9990(2) 0.079(2) Uani 1 1 d . . . . .
C67D C 0.3881(5) 0.2881(4) 0.9891(2) 0.076(2) Uani 1 1 d . . . . .
C68D C 0.3519(6) 0.2310(4) 0.9977(3) 0.089(3) Uani 1 1 d . . . . .
H68D H 0.3764 0.2089 1.0117 0.107 Uiso 1 1 calc R U . . .
C69D C 0.2814(6) 0.2063(4) 0.9863(3) 0.094(3) Uani 1 1 d . . . . .
H69D H 0.2575 0.1684 0.9932 0.113 Uiso 1 1 calc R U . . .
C70D C 0.2454(5) 0.2377(5) 0.9644(3) 0.095(3) Uani 1 1 d . . . . .
C71D C 0.2808(5) 0.2931(4) 0.9550(3) 0.086(3) Uani 1 1 d . . . . .
C72D C 0.3525(5) 0.3209(4) 0.9673(2) 0.076(2) Uani 1 1 d . . . . .
C1R C 0.3365(5) 0.0370(3) 0.9453(3) 0.094(3) Uani 1 1 d . . . . .
H1RA H 0.3151 0.0118 0.9219 0.113 Uiso 1 1 calc R U . . .
H1RB H 0.3002 0.0356 0.9603 0.113 Uiso 1 1 calc R U . . .
O1R O 0.3710(3) 0.0975(2) 0.93756(16) 0.0805(16) Uani 1 1 d . . . . .
C2R C 0.3931(6) 0.0157(4) 0.9667(4) 0.113(4) Uani 1 1 d D . . . .
H2R H 0.4334 0.0241 0.9532 0.135 Uiso 1 1 calc R U . . .
O2R O 0.6823(3) 0.5967(2) 0.88533(17) 0.0776(15) Uani 1 1 d . . . . .
C3R C 0.4151(8) 0.0507(6) 1.0044(5) 0.167(6) Uani 1 1 d . . . . .
H3RA H 0.4409 0.0918 1.0014 0.251 Uiso 1 1 calc R U . . .
H3RB H 0.4444 0.0335 1.0207 0.251 Uiso 1 1 calc R U . . .
H3RC H 0.3741 0.0492 1.0152 0.251 Uiso 1 1 calc R U . . .
O3R O 0.2859(3) 0.6723(2) 0.63431(19) 0.097(2) Uani 1 1 d . . . . .
C4R C 0.3638(7) -0.0503(4) 0.9698(4) 0.148(5) Uani 1 1 d D . . . .
H4RA H 0.3294 -0.0578 0.9863 0.222 Uiso 1 1 calc R U . . .
H4RB H 0.4011 -0.0655 0.9798 0.222 Uiso 1 1 calc R U . . .
H4RC H 0.3419 -0.0703 0.9452 0.222 Uiso 1 1 calc R U . . .
O4R O -0.1000(3) 0.1753(2) 0.56970(18) 0.0901(17) Uani 1 1 d . . . . .
C5R C 0.7299(5) 0.5937(4) 0.9168(3) 0.096(3) Uani 1 1 d . . . . .
H5RA H 0.7552 0.5666 0.9108 0.115 Uiso 1 1 calc R U . . .
H5RB H 0.7052 0.5788 0.9375 0.115 Uiso 1 1 calc R U . . .
O5R O 0.2249(4) -0.0905(2) 0.73873(19) 0.104(2) Uani 1 1 d . . . . .
C6R C 0.7811(6) 0.6569(4) 0.9280(3) 0.114(3) Uani 1 1 d D . . . .
H6R H 0.8174 0.6560 0.9490 0.136 Uiso 1 1 calc R U . . .
O6R O 0.7723(4) 0.2889(3) 0.8142(2) 0.114(2) Uani 1 1 d . . . . .
C7R C 0.8140(10) 0.6842(8) 0.8961(5) 0.218(8) Uiso 1 1 d D . . . .
H7RA H 0.8364 0.6583 0.8858 0.327 Uiso 1 1 calc R U . . .
H7RB H 0.8484 0.7226 0.9048 0.327 Uiso 1 1 calc R U . . .
H7RC H 0.7785 0.6896 0.8769 0.327 Uiso 1 1 calc R U . . .
O7R O 0.6939(3) 0.6730(2) 0.63585(18) 0.0899(18) Uani 1 1 d . . . . .
C8R C 0.7433(7) 0.6989(6) 0.9388(4) 0.145(4) Uiso 1 1 d . . . . .
H8RA H 0.7118 0.7034 0.9172 0.217 Uiso 1 1 calc R U . . .
H8RB H 0.7770 0.7376 0.9479 0.217 Uiso 1 1 calc R U . . .
H8RC H 0.7169 0.6829 0.9584 0.217 Uiso 1 1 calc R U . . .
O8R O 0.2023(3) 0.4413(3) 0.40946(17) 0.0859(17) Uani 1 1 d . . . . .
C9R C 0.3229(5) 0.7341(3) 0.6440(3) 0.115(4) Uani 1 1 d . . . . .
H9RA H 0.3721 0.7431 0.6416 0.138 Uiso 1 1 calc R U . . .
H9RB H 0.3201 0.7453 0.6698 0.138 Uiso 1 1 calc R U . . .
C10R C 0.2876(6) 0.7681(5) 0.6166(4) 0.129(4) Uiso 1 1 d D . . . .
H10R H 0.2932 0.7570 0.5910 0.155 Uiso 0.71(2) 1 calc R U P A 1
H10B H 0.2410 0.7617 0.6235 0.155 Uiso 0.29(2) 1 calc R U P A 2
C11R C 0.3258(8) 0.8336(6) 0.6257(5) 0.180(6) Uiso 1 1 d D . . . .
H11D H 0.3278 0.8439 0.6520 0.270 Uiso 1 1 calc R U . . .
H11E H 0.3015 0.8564 0.6108 0.270 Uiso 1 1 calc R U . . .
H11F H 0.3728 0.8427 0.6202 0.270 Uiso 1 1 calc R U . . .
C12' C 0.2119(7) 0.7511(9) 0.6181(6) 0.156(8) Uiso 0.71(2) 1 d D . P A 1
H12A H 0.1922 0.7080 0.6169 0.234 Uiso 0.71(2) 1 calc R U P A 1
H12B H 0.1888 0.7659 0.5971 0.234 Uiso 0.71(2) 1 calc R U P A 1
H12C H 0.2051 0.7684 0.6412 0.234 Uiso 0.71(2) 1 calc R U P A 1
C12R C 0.2745(16) 0.7506(13) 0.5765(5) 0.088(12) Uiso 0.29(2) 1 d D . P A 2
H1II H 0.2498 0.7081 0.5721 0.106 Uiso 0.29(2) 1 calc R U P A 2
H1IJ H 0.2464 0.7724 0.5635 0.106 Uiso 0.29(2) 1 calc R U P A 2
H1IK H 0.3185 0.7597 0.5673 0.106 Uiso 0.29(2) 1 calc R U P A 2
C13R C -0.1497(5) 0.2035(4) 0.5544(3) 0.097(3) Uani 1 1 d . . . . .
H13B H -0.1385 0.2198 0.5308 0.117 Uiso 1 1 calc R U . . .
H13C H -0.1492 0.2361 0.5719 0.117 Uiso 1 1 calc R U . . .
C14R C -0.2208(5) 0.1558(4) 0.5479(3) 0.113(3) Uani 1 1 d D U . . .
H14R H -0.2177 0.1225 0.5318 0.136 Uiso 1 1 calc R U . . .
C15R C -0.2715(5) 0.1824(5) 0.5258(4) 0.139(5) Uani 1 1 d D . . . .
H15D H -0.2754 0.2155 0.5408 0.208 Uiso 1 1 calc R U . . .
H15E H -0.3169 0.1522 0.5194 0.208 Uiso 1 1 calc R U . . .
H15F H -0.2544 0.1966 0.5031 0.208 Uiso 1 1 calc R U . . .
C16R C -0.2421(6) 0.1309(6) 0.5838(3) 0.148(5) Uani 1 1 d D U . . .
H16B H -0.2059 0.1168 0.5968 0.221 Uiso 1 1 calc R U . . .
H16C H -0.2854 0.0980 0.5780 0.221 Uiso 1 1 calc R U . . .
H16D H -0.2485 0.1618 0.5996 0.221 Uiso 1 1 calc R U . . .
C17R C 0.1609(6) -0.1393(4) 0.7291(3) 0.116(4) Uani 1 1 d . . . . .
H17C H 0.1477 -0.1468 0.7018 0.139 Uiso 1 1 calc R U . . .
H17D H 0.1231 -0.1303 0.7392 0.139 Uiso 1 1 calc R U . . .
C18R C 0.1741(6) -0.1924(5) 0.7458(4) 0.138(4) Uiso 1 1 d D . . . .
H18R H 0.1891 -0.1837 0.7731 0.165 Uiso 1 1 calc R U . . .
C19R C 0.2303(8) -0.2040(8) 0.7287(5) 0.193(6) Uiso 1 1 d D . . . .
H19B H 0.2103 -0.2298 0.7059 0.289 Uiso 1 1 calc R U . . .
H19C H 0.2556 -0.2233 0.7461 0.289 Uiso 1 1 calc R U . . .
H19D H 0.2621 -0.1666 0.7231 0.289 Uiso 1 1 calc R U . . .
C20R C 0.1088(7) -0.2449(6) 0.7378(5) 0.181(6) Uiso 1 1 d D . . . .
H20A H 0.0755 -0.2395 0.7530 0.271 Uiso 1 1 calc R U . . .
H20C H 0.1196 -0.2809 0.7439 0.271 Uiso 1 1 calc R U . . .
H20D H 0.0889 -0.2483 0.7116 0.271 Uiso 1 1 calc R U . . .
C21R C 0.7842(8) 0.2470(7) 0.8400(4) 0.158(5) Uiso 1 1 d D . . . .
H21B H 0.7952 0.2152 0.8269 0.190 Uiso 1 1 calc R U . . .
H21C H 0.7422 0.2289 0.8509 0.190 Uiso 1 1 calc R U . . .
C22R C 0.8431(11) 0.2789(8) 0.8699(5) 0.251(9) Uiso 1 1 d D . . . .
H22R H 0.8872 0.2925 0.8596 0.301 Uiso 1 1 calc R U . . .
C23R C 0.8454(12) 0.2319(10) 0.8972(7) 0.266(10) Uiso 1 1 d D . . . .
H23C H 0.7983 0.2103 0.9010 0.399 Uiso 1 1 calc R U . . .
H23D H 0.8732 0.2511 0.9209 0.399 Uiso 1 1 calc R U . . .
H23E H 0.8660 0.2043 0.8872 0.399 Uiso 1 1 calc R U . . .
C24R C 0.8320(8) 0.3293(7) 0.8900(5) 0.178(6) Uiso 1 1 d D . . . .
H24A H 0.7897 0.3356 0.8778 0.268 Uiso 1 1 calc R U . . .
H24C H 0.8714 0.3651 0.8898 0.268 Uiso 1 1 calc R U . . .
H24D H 0.8278 0.3204 0.9156 0.268 Uiso 1 1 calc R U . . .
C25R C 0.7445(6) 0.7087(4) 0.6651(4) 0.127(4) Uani 1 1 d . . . . .
H25A H 0.7906 0.7072 0.6616 0.152 Uiso 1 1 calc R U . . .
H25B H 0.7349 0.6923 0.6890 0.152 Uiso 1 1 calc R U . . .
C26R C 0.7457(7) 0.7713(5) 0.6668(4) 0.154(6) Uani 1 1 d D . . . .
H26R H 0.7801 0.7942 0.6885 0.185 Uiso 1 1 calc R U . . .
C27R C 0.7660(9) 0.7960(8) 0.6320(4) 0.181(6) Uiso 1 1 d D . . . .
H27A H 0.7679 0.7644 0.6150 0.271 Uiso 1 1 calc R U . . .
H27B H 0.8116 0.8263 0.6376 0.271 Uiso 1 1 calc R U . . .
H27C H 0.7320 0.8138 0.6206 0.271 Uiso 1 1 calc R U . . .
C28R C 0.6765(11) 0.7753(9) 0.6700(6) 0.232(8) Uiso 1 1 d . . . . .
H28A H 0.6411 0.7441 0.6534 0.348 Uiso 1 1 calc R U . . .
H28B H 0.6743 0.8140 0.6630 0.348 Uiso 1 1 calc R U . . .
H28C H 0.6686 0.7705 0.6956 0.348 Uiso 1 1 calc R U . . .
C29R C 0.2208(5) 0.4990(4) 0.3959(3) 0.082(2) Uani 1 1 d . . . . .
H29A H 0.2604 0.5046 0.3826 0.098 Uiso 1 1 calc R U . . .
H29C H 0.2345 0.5296 0.4169 0.098 Uiso 1 1 calc R U . . .
C30R C 0.1599(5) 0.5048(4) 0.3702(3) 0.097(3) Uani 1 1 d D . . . .
H30R H 0.1235 0.5057 0.3852 0.117 Uiso 1 1 calc R U . . .
C31R C 0.1827(5) 0.5631(4) 0.3533(3) 0.109(3) Uani 1 1 d D . . . .
H31A H 0.2265 0.5883 0.3677 0.163 Uiso 1 1 calc R U . . .
H31B H 0.1476 0.5826 0.3535 0.163 Uiso 1 1 calc R U . . .
H31C H 0.1889 0.5562 0.3277 0.163 Uiso 1 1 calc R U . . .
C32R C 0.1293(5) 0.4534(5) 0.3409(3) 0.104(3) Uani 1 1 d D . . . .
H32A H 0.1650 0.4503 0.3268 0.156 Uiso 1 1 calc R U . . .
H32C H 0.0913 0.4599 0.3241 0.156 Uiso 1 1 calc R U . . .
H32D H 0.1119 0.4168 0.3528 0.156 Uiso 1 1 calc R U . . .
C33R C 0.1921(7) 0.7376(8) 0.8682(5) 0.191(6) Uiso 1 1 d D . . . .
C34R C 0.2270(10) 0.7886(8) 0.8971(5) 0.224(8) Uiso 1 1 d D . . . .
H34G H 0.2033 0.7827 0.9187 0.269 Uiso 1 1 calc R U . . .
H34H H 0.2753 0.7909 0.9048 0.269 Uiso 1 1 calc R U . . .
H34I H 0.2252 0.8255 0.8868 0.269 Uiso 1 1 calc R U . . .
C35R C 0.2277(13) 0.7460(11) 0.8352(7) 0.269(10) Uiso 1 1 d . . . . .
H35A H 0.2774 0.7545 0.8433 0.404 Uiso 1 1 calc R U . . .
H35B H 0.2195 0.7791 0.8224 0.404 Uiso 1 1 calc R U . . .
H35C H 0.2095 0.7100 0.8184 0.404 Uiso 1 1 calc R U . . .
C36R C 0.1167(9) 0.7297(11) 0.8566(7) 0.281(11) Uiso 1 1 d D . . . .
H3EW H 0.0937 0.7242 0.8784 0.421 Uiso 1 1 calc R U . . .
H3ER H 0.1118 0.7649 0.8450 0.421 Uiso 1 1 calc R U . . .
H3ET H 0.0956 0.6950 0.8388 0.421 Uiso 1 1 calc R U . . .
C37R C 0.1356(8) 0.0375(5) 0.4540(4) 0.143(5) Uani 1 1 d . U . . .
C38R C 0.1416(9) 0.0372(6) 0.4122(4) 0.184(7) Uani 1 1 d . U . . .
H38A H 0.1196 0.0644 0.4005 0.275 Uiso 1 1 calc R U . . .
H38C H 0.1187 -0.0027 0.4003 0.275 Uiso 1 1 calc R U . . .
H38D H 0.1905 0.0499 0.4095 0.275 Uiso 1 1 calc R U . . .
C39R C 0.0625(6) 0.0177(4) 0.4608(4) 0.135(5) Uani 1 1 d . . . . .
H39A H 0.0621 0.0187 0.4876 0.203 Uiso 1 1 calc R U . . .
H39B H 0.0389 -0.0226 0.4496 0.203 Uiso 1 1 calc R U . . .
H39C H 0.0386 0.0442 0.4498 0.203 Uiso 1 1 calc R U . . .
C40R C 0.1753(7) 0.0025(4) 0.4765(5) 0.162(6) Uani 1 1 d . . . . .
H40A H 0.2192 0.0076 0.4677 0.244 Uiso 1 1 calc R U . . .
H40B H 0.1478 -0.0395 0.4735 0.244 Uiso 1 1 calc R U . . .
H40C H 0.1845 0.0168 0.5027 0.244 Uiso 1 1 calc R U . . .
C1S C -0.0351(6) 0.1353(6) 0.4841(3) 0.140(5) Uani 1 1 d . . . . .
H1SA H -0.0605 0.1221 0.5048 0.168 Uiso 1 1 calc R U . . .
H1SB H -0.0108 0.1068 0.4793 0.168 Uiso 1 1 calc R U . . .
O1S O 0.0152(4) 0.1923(3) 0.4951(2) 0.111(2) Uani 1 1 d . . . . .
C2S C -0.0840(10) 0.1343(8) 0.4516(5) 0.189(6) Uiso 1 1 d D . . . .
H2S H -0.1176 0.0937 0.4450 0.227 Uiso 1 1 calc R U . . .
O2S O 0.4409(3) 0.6686(2) 0.59720(17) 0.0878(17) Uani 1 1 d . . . . .
C3S C -0.0576(9) 0.1601(8) 0.4185(5) 0.192(6) Uiso 1 1 d . . . . .
H3SA H -0.0285 0.2012 0.4250 0.288 Uiso 1 1 calc R U . . .
H3SB H -0.0964 0.1587 0.3992 0.288 Uiso 1 1 calc R U . . .
H3SC H -0.0302 0.1376 0.4093 0.288 Uiso 1 1 calc R U . . .
O3S O 0.7696(3) 0.4937(3) 0.83871(17) 0.0846(16) Uani 1 1 d . . . . .
C4S C -0.1192(10) 0.1758(8) 0.4607(5) 0.212(7) Uiso 1 1 d D . . . .
H4SA H -0.1659 0.1539 0.4648 0.318 Uiso 1 1 calc R U . . .
H4SB H -0.1219 0.2008 0.4403 0.318 Uiso 1 1 calc R U . . .
H4SC H -0.0934 0.2006 0.4833 0.318 Uiso 1 1 calc R U . . .
O4S O 0.3731(3) 0.0126(2) 0.85311(18) 0.0968(19) Uani 1 1 d . . . . .
C5S C 0.4141(6) 0.6889(4) 0.5629(3) 0.100(3) Uani 1 1 d . . . . .
H5SA H 0.3652 0.6858 0.5625 0.120 Uiso 1 1 calc R U . . .
H5SB H 0.4168 0.6640 0.5415 0.120 Uiso 1 1 calc R U . . .
O5S O -0.1443(3) 0.0559(3) 0.6814(2) 0.111(2) Uani 1 1 d . . . . .
C6S C 0.4560(6) 0.7518(5) 0.5603(3) 0.113(3) Uani 1 1 d D . . . .
H6S H 0.4553 0.7756 0.5831 0.136 Uiso 1 1 calc R U . . .
O6S O 0.0588(3) 0.5760(3) 0.6382(2) 0.106(2) Uani 1 1 d . . . . .
C7S C 0.5289(8) 0.7564(6) 0.5586(5) 0.169(6) Uani 1 1 d . . . . .
H7SA H 0.5447 0.7332 0.5773 0.254 Uiso 1 1 calc R U . . .
H7SB H 0.5579 0.7978 0.5632 0.254 Uiso 1 1 calc R U . . .
H7SC H 0.5319 0.7411 0.5340 0.254 Uiso 1 1 calc R U . . .
O7S O 0.5483(3) 0.7338(2) 0.87341(19) 0.0983(19) Uani 1 1 d . . . . .
C8S C 0.4225(7) 0.7749(5) 0.5268(3) 0.151(5) Uani 1 1 d D . . . .
H8SA H 0.4283 0.7557 0.5040 0.182 Uiso 0.71(2) 1 calc R U P . .
H8SB H 0.4445 0.8177 0.5272 0.182 Uiso 0.71(2) 1 calc R U P . .
H8SC H 0.3732 0.7663 0.5275 0.182 Uiso 0.71(2) 1 calc R U P . .
H8SD H 0.4024 0.8041 0.5351 0.182 Uiso 0.29(2) 1 calc R U P . .
H8SE H 0.3861 0.7421 0.5120 0.182 Uiso 0.29(2) 1 calc R U P . .
H8SF H 0.4574 0.7935 0.5116 0.182 Uiso 0.29(2) 1 calc R U P . .
O8S O 0.4921(4) 0.2812(3) 1.01899(18) 0.0906(17) Uani 1 1 d . . . . .
C9S C 0.8276(5) 0.5448(5) 0.8340(3) 0.109(3) Uani 1 1 d . . . . .
H9SA H 0.8204 0.5817 0.8427 0.131 Uiso 1 1 calc R U . . .
H9SB H 0.8330 0.5467 0.8077 0.131 Uiso 1 1 calc R U . . .
C10S C 0.8910(5) 0.5370(5) 0.8571(4) 0.118(4) Uani 1 1 d . . . . .
H10S H 0.9303 0.5720 0.8552 0.142 Uiso 0.43(3) 1 d R U P B 1
H10F H 0.8848 0.5328 0.8830 0.142 Uiso 0.57(3) 1 d R U P B 2
C11S C 0.9061(7) 0.4829(6) 0.8418(4) 0.151(5) Uiso 1 1 d . . . . .
H11L H 0.8697 0.4469 0.8457 0.226 Uiso 1 1 calc R U . . .
H11M H 0.9508 0.4819 0.8547 0.226 Uiso 1 1 calc R U . . .
H11N H 0.9075 0.4851 0.8153 0.226 Uiso 1 1 calc R U . . .
C12S C 0.8870(15) 0.5356(13) 0.8973(9) 0.131(12) Uiso 0.43(3) 1 d . . P B 1
H12I H 0.8821 0.5727 0.9066 0.196 Uiso 0.43(3) 1 calc R U P B 1
H12J H 0.9293 0.5308 0.9108 0.196 Uiso 0.43(3) 1 calc R U P B 1
H12K H 0.8471 0.5025 0.9011 0.196 Uiso 0.43(3) 1 calc R U P B 1
C3SS C 0.9511(15) 0.5848(13) 0.8558(8) 0.178(13) Uiso 0.57(3) 1 d . . P B 2
H3SD H 0.9529 0.5945 0.8301 0.267 Uiso 0.57(3) 1 calc R U P B 2
H3SE H 0.9919 0.5739 0.8656 0.267 Uiso 0.57(3) 1 calc R U P B 2
H3SF H 0.9503 0.6191 0.8708 0.267 Uiso 0.57(3) 1 calc R U P B 2
C13S C 0.4380(6) 0.0025(5) 0.8670(3) 0.117(4) Uani 1 1 d . . . . .
H13G H 0.4595 0.0254 0.8911 0.141 Uiso 1 1 calc R U . . .
H13H H 0.4707 0.0144 0.8493 0.141 Uiso 1 1 calc R U . . .
C14S C 0.4194(7) -0.0636(5) 0.8713(4) 0.145(5) Uani 1 1 d D . . . .
H14S H 0.3850 -0.0751 0.8886 0.174 Uiso 1 1 calc R U . . .
C15S C 0.3894(8) -0.0986(7) 0.8346(5) 0.174(6) Uiso 1 1 d . . . . .
H15N H 0.3451 -0.0932 0.8252 0.261 Uiso 1 1 calc R U . . .
H15O H 0.3824 -0.1406 0.8376 0.261 Uiso 1 1 calc R U . . .
H15P H 0.4213 -0.0850 0.8170 0.261 Uiso 1 1 calc R U . . .
C16S C 0.4852(7) -0.0741(8) 0.8882(5) 0.194(6) Uiso 1 1 d D . . . .
H16J H 0.5225 -0.0535 0.8750 0.291 Uiso 1 1 calc R U . . .
H16K H 0.4787 -0.1165 0.8862 0.291 Uiso 1 1 calc R U . . .
H16L H 0.4972 -0.0591 0.9143 0.291 Uiso 1 1 calc R U . . .
C17S C -0.1727(5) -0.0054(4) 0.6897(5) 0.178(7) Uani 1 1 d . . . . .
H17K H -0.1555 -0.0086 0.7159 0.213 Uiso 1 1 calc R U . . .
H17L H -0.1547 -0.0302 0.6744 0.213 Uiso 1 1 calc R U . . .
C18S C -0.2535(12) -0.0315(11) 0.6829(6) 0.246(9) Uiso 1 1 d D . . . .
H18S H -0.2723 -0.0739 0.6878 0.295 Uiso 1 1 calc R U . . .
C19S C -0.2693(14) -0.0190(12) 0.6431(7) 0.292(12) Uiso 1 1 d D . . . .
H19F H -0.2265 -0.0065 0.6327 0.438 Uiso 1 1 calc R U . . .
H19G H -0.2904 0.0125 0.6419 0.438 Uiso 1 1 calc R U . . .
H19H H -0.3014 -0.0548 0.6289 0.438 Uiso 1 1 calc R U . . .
C20S C -0.2730(11) 0.0105(10) 0.7068(6) 0.246(9) Uiso 1 1 d D . . . .
H20F H -0.2335 0.0311 0.7259 0.370 Uiso 1 1 d R U . . .
H20G H -0.3118 -0.0118 0.7186 0.370 Uiso 1 1 d R U . . .
H20H H -0.2866 0.0393 0.6917 0.370 Uiso 1 1 d R U . . .
C21S C 0.0183(6) 0.5606(5) 0.6023(4) 0.124(4) Uani 1 1 d . . . . .
H21E H -0.0307 0.5426 0.6049 0.149 Uiso 1 1 calc R U . . .
H21F H 0.0324 0.5303 0.5895 0.149 Uiso 1 1 calc R U . . .
C22S C 0.0240(8) 0.6109(7) 0.5787(4) 0.164(5) Uiso 1 1 d D . . . .
H22S H 0.0725 0.6235 0.5736 0.197 Uiso 1 1 calc R U . . .
C23S C -0.0218(8) 0.5958(7) 0.5410(4) 0.182(6) Uiso 1 1 d D . . . .
H23H H -0.0101 0.5657 0.5270 0.273 Uiso 1 1 calc R U . . .
H23J H -0.0146 0.6313 0.5275 0.273 Uiso 1 1 calc R U . . .
H23K H -0.0702 0.5805 0.5442 0.273 Uiso 1 1 calc R U . . .
C24S C 0.0184(9) 0.6608(7) 0.6007(5) 0.203(7) Uiso 1 1 d D . . . .
H24F H -0.0282 0.6509 0.6069 0.304 Uiso 1 1 calc R U . . .
H24G H 0.0271 0.6956 0.5863 0.304 Uiso 1 1 calc R U . . .
H24H H 0.0524 0.6695 0.6235 0.304 Uiso 1 1 calc R U . . .
C25S C 0.5598(6) 0.7874(4) 0.8536(4) 0.116(4) Uani 1 1 d . . . . .
H25C H 0.5246 0.8064 0.8568 0.139 Uiso 1 1 calc R U . . .
H25D H 0.5571 0.7777 0.8268 0.139 Uiso 1 1 calc R U . . .
C26S C 0.6313(7) 0.8282(6) 0.8699(4) 0.143(4) Uiso 1 1 d . . . . .
H26S H 0.6396 0.8666 0.8584 0.171 Uiso 1 1 calc R U . . .
C27S C 0.6871(10) 0.8021(9) 0.8634(6) 0.227(8) Uiso 1 1 d . . . . .
H27D H 0.6722 0.7600 0.8675 0.340 Uiso 1 1 calc R U . . .
H27E H 0.7298 0.8226 0.8805 0.340 Uiso 1 1 calc R U . . .
H27F H 0.6954 0.8067 0.8378 0.340 Uiso 1 1 calc R U . . .
C28S C 0.6380(8) 0.8397(7) 0.9111(4) 0.164(5) Uiso 1 1 d . . . . .
H28D H 0.6244 0.8020 0.9223 0.245 Uiso 1 1 calc R U . . .
H28E H 0.6080 0.8625 0.9164 0.245 Uiso 1 1 calc R U . . .
H28F H 0.6860 0.8620 0.9214 0.245 Uiso 1 1 calc R U . . .
C29S C 0.5654(6) 0.3042(4) 1.0283(3) 0.116(4) Uani 1 1 d . . . . .
H29E H 0.5781 0.3374 1.0477 0.139 Uiso 1 1 calc R U . . .
H29F H 0.5850 0.3198 1.0062 0.139 Uiso 1 1 calc R U . . .
C30S C 0.5958(10) 0.2584(9) 1.0421(5) 0.198(7) Uiso 1 1 d D . . . .
H30S H 0.6462 0.2757 1.0467 0.238 Uiso 0.60(2) 1 d R U P C 1
H30A H 0.6295 0.2626 1.0253 0.238 Uiso 0.40(2) 1 d R U P C 2
C31S C 0.5765(11) 0.2033(8) 1.0146(7) 0.112(7) Uiso 0.60(2) 1 d . . P C 1
H31D H 0.5263 0.1847 1.0099 0.168 Uiso 0.60(2) 1 calc R U P C 1
H31E H 0.5984 0.1752 1.0251 0.168 Uiso 0.60(2) 1 calc R U P C 1
H31F H 0.5926 0.2149 0.9912 0.168 Uiso 0.60(2) 1 calc R U P C 1
C32S C 0.5716(12) 0.2444(10) 1.0776(6) 0.146(10) Uiso 0.60(2) 1 d D . P C 1
H32F H 0.6098 0.2622 1.0980 0.219 Uiso 0.60(2) 1 calc R U P C 1
H32G H 0.5552 0.2015 1.0787 0.219 Uiso 0.60(2) 1 calc R U P C 1
H32H H 0.5338 0.2602 1.0797 0.219 Uiso 0.60(2) 1 calc R U P C 1
C1SS C 0.5629(12) 0.1976(10) 1.0358(9) 0.083(8) Uiso 0.40(2) 1 d . . P C 2
H1SC H 0.5478 0.1818 1.0586 0.124 Uiso 0.40(2) 1 calc R U P C 2
H1SD H 0.5950 0.1787 1.0282 0.124 Uiso 0.40(2) 1 calc R U P C 2
H1SE H 0.5227 0.1897 1.0162 0.124 Uiso 0.40(2) 1 calc R U P C 2
C2SS C 0.6446(12) 0.2856(11) 1.0780(6) 0.106(11) Uiso 0.40(2) 1 d D . P C 2
H2SA H 0.6856 0.3157 1.0724 0.159 Uiso 0.40(2) 1 calc R U P C 2
H2SB H 0.6583 0.2548 1.0908 0.159 Uiso 0.40(2) 1 calc R U P C 2
H2SC H 0.6211 0.3038 1.0938 0.159 Uiso 0.40(2) 1 calc R U P C 2
C33S C 0.8358(6) 0.3871(5) 0.5137(3) 0.104(3) Uiso 1 1 d D . . . .
C34S C 0.8421(12) 0.3324(10) 0.4939(7) 0.257(10) Uiso 1 1 d . . . . .
H34D H 0.8759 0.3197 0.5102 0.309 Uiso 1 1 d R U . . .
H34E H 0.7977 0.3007 0.4894 0.309 Uiso 1 1 d R U . . .
H34F H 0.8583 0.3419 0.4703 0.309 Uiso 1 1 d R U . . .
C35S C 0.8561(9) 0.4389(8) 0.4927(5) 0.199(7) Uiso 1 1 d . . . . .
H35D H 0.8149 0.4479 0.4814 0.298 Uiso 1 1 calc R U . . .
H35E H 0.8806 0.4309 0.4733 0.298 Uiso 1 1 calc R U . . .
H35F H 0.8865 0.4728 0.5093 0.298 Uiso 1 1 calc R U . . .
C36S C 0.8875(10) 0.4013(10) 0.5487(5) 0.257(10) Uiso 1 1 d D . . . .
H36A H 0.8831 0.4344 0.5633 0.309 Uiso 1 1 d R U . . .
H36B H 0.8781 0.3663 0.5628 0.309 Uiso 1 1 d R U . . .
H36C H 0.9345 0.4114 0.5430 0.309 Uiso 1 1 d R U . . .
C37S C 0.0015(9) 0.1216(8) 0.9554(5) 0.174(6) Uiso 1 1 d D . . . .
C38S C -0.0029(11) 0.1472(9) 0.9928(5) 0.229(8) Uiso 1 1 d D . . . .
H38F H 0.0318 0.1400 1.0117 0.343 Uiso 1 1 calc R U . . .
H38G H -0.0490 0.1285 0.9988 0.343 Uiso 1 1 calc R U . . .
H38H H 0.0058 0.1898 0.9922 0.343 Uiso 1 1 calc R U . . .
C39S C 0.0054(10) 0.0618(8) 0.9532(5) 0.205(7) Uiso 1 1 d . . . . .
H39D H 0.0242 0.0552 0.9311 0.307 Uiso 1 1 calc R U . . .
H39E H -0.0409 0.0333 0.9520 0.307 Uiso 1 1 calc R U . . .
H39F H 0.0356 0.0567 0.9753 0.307 Uiso 1 1 calc R U . . .
C40S C -0.0536(8) 0.1265(7) 0.9234(4) 0.166(5) Uiso 1 1 d . . . . .
H40D H -0.0326 0.1584 0.9085 0.249 Uiso 1 1 calc R U . . .
H40E H -0.0911 0.1350 0.9336 0.249 Uiso 1 1 calc R U . . .
H40F H -0.0722 0.0891 0.9078 0.249 Uiso 1 1 calc R U . . .
C4T C 0.4090(7) 0.1581(6) 0.5382(4) 0.150(5) Uiso 1 1 d D . . . .
H4TC H 0.4544 0.1613 0.5514 0.180 Uiso 0.5 1 d R U P D 2
H4TD H 0.4152 0.1752 0.5148 0.180 Uiso 0.5 1 d R U P D 2
H4TA H 0.4151 0.1256 0.5520 0.180 Uiso 0.5 1 d R U P E 1
H4TB H 0.4540 0.1825 0.5339 0.180 Uiso 0.5 1 d R U P E 1
N1T N 0.3744(4) 0.2354(3) 0.6120(2) 0.084(2) Uani 1 1 d . . . . .
H1T H 0.3455 0.2497 0.5983 0.101 Uiso 1 1 calc R U . . .
O1T O 0.3794(4) 0.1923(3) 0.5592(2) 0.0947(18) Uani 1 1 d . . . . .
N2T N 0.1814(4) 0.2980(3) 0.8472(2) 0.095(2) Uani 1 1 d . . . . .
H2T H 0.2081 0.2898 0.8658 0.114 Uiso 1 1 calc R U . . .
O2T O 0.4533(3) 0.1881(2) 0.61104(18) 0.0912(18) Uani 1 1 d . . . . .
O3T O 0.0816(3) 0.3190(3) 0.8303(2) 0.116(2) Uani 1 1 d . . . . .
C5T C 0.4052(5) 0.2045(3) 0.5958(3) 0.080(3) Uani 1 1 d . . . . .
O4T O 0.1115(3) 0.2925(3) 0.8877(2) 0.123(2) Uani 1 1 d . . . . .
C6T C 0.3859(7) 0.2473(5) 0.6519(3) 0.124(4) Uani 1 1 d . . . . .
H6TA H 0.3672 0.2097 0.6631 0.149 Uiso 1 1 calc R U . . .
H6TB H 0.4362 0.2624 0.6609 0.149 Uiso 1 1 calc R U . . .
C7T C 0.3552(6) 0.2890(4) 0.6646(3) 0.104(3) Uani 1 1 d . . . . .
H7TA H 0.3067 0.2774 0.6519 0.125 Uiso 1 1 calc R U . . .
H7TB H 0.3796 0.3281 0.6566 0.125 Uiso 1 1 calc R U . . .
C8T C 0.3554(7) 0.2960(4) 0.7057(3) 0.117(4) Uani 1 1 d . . . . .
H8TA H 0.3354 0.2566 0.7145 0.140 Uiso 1 1 calc R U . . .
H8TB H 0.4038 0.3125 0.7186 0.140 Uiso 1 1 calc R U . . .
C9T C 0.3166(5) 0.3345(4) 0.7158(3) 0.087(3) Uani 1 1 d . . . . .
H9TA H 0.2706 0.3214 0.7000 0.104 Uiso 1 1 calc R U . . .
H9TB H 0.3408 0.3752 0.7102 0.104 Uiso 1 1 calc R U . . .
C10T C 0.3067(5) 0.3360(3) 0.7556(3) 0.084(3) Uani 1 1 d . . . . .
H10C H 0.3524 0.3540 0.7713 0.100 Uiso 1 1 calc R U . . .
H10D H 0.2881 0.2949 0.7622 0.100 Uiso 1 1 calc R U . . .
C11T C 0.2592(5) 0.3694(4) 0.7652(3) 0.086(3) Uani 1 1 d . . . . .
H11G H 0.2803 0.4114 0.7611 0.103 Uiso 1 1 calc R U . . .
H11H H 0.2151 0.3541 0.7478 0.103 Uiso 1 1 calc R U . . .
C12T C 0.2435(5) 0.3660(4) 0.8038(3) 0.087(3) Uani 1 1 d . . . . .
H12G H 0.2163 0.3925 0.8078 0.104 Uiso 1 1 calc R U . . .
H12H H 0.2872 0.3801 0.8216 0.104 Uiso 1 1 calc R U . . .
C13T C 0.2035(5) 0.3039(4) 0.8112(3) 0.094(3) Uani 1 1 d . . . . .
H13D H 0.1621 0.2889 0.7918 0.113 Uiso 1 1 calc R U . . .
H13E H 0.2326 0.2784 0.8090 0.113 Uiso 1 1 calc R U . . .
C14T C 0.1228(6) 0.3045(4) 0.8526(4) 0.097(3) Uiso 1 1 d . . . . .
C15T C 0.0450(7) 0.2914(6) 0.8953(4) 0.152(5) Uiso 1 1 d D . . . .
H15I H 0.0142 0.2512 0.8942 0.182 Uiso 0.5 1 d R U P F 2
H15J H 0.0254 0.3109 0.8759 0.182 Uiso 0.5 1 d R U P F 2
H15G H 0.0085 0.2557 0.8846 0.182 Uiso 0.5 1 d R U P G 1
H15H H 0.0347 0.3249 0.8847 0.182 Uiso 0.5 1 d R U P G 1
C3I C 0.053(4) 0.3259(17) 0.9317(7) 0.293(7) Uiso 0.5 1 d D U P H 2
H3IA H 0.0939 0.3227 0.9482 0.352 Uiso 0.5 1 calc R U P H 2
H3IB H 0.0121 0.3077 0.9434 0.352 Uiso 0.5 1 calc R U P H 2
C2I C 0.061(3) 0.3904(15) 0.9285(15) 0.293(7) Uiso 0.5 1 d D U P H 2
H2IA H 0.0569 0.3938 0.9014 0.352 Uiso 0.5 1 calc R U P H 2
H2IB H 0.1105 0.4103 0.9384 0.352 Uiso 0.5 1 calc R U P H 2
C1I C 0.027(3) 0.434(2) 0.9413(15) 0.293(7) Uiso 0.5 1 d D U P H 2
H1IA H -0.0111 0.4346 0.9219 0.440 Uiso 0.5 1 calc R U P H 2
H1IB H 0.0607 0.4733 0.9463 0.440 Uiso 0.5 1 calc R U P H 2
H1IC H 0.0081 0.4213 0.9639 0.440 Uiso 0.5 1 calc R U P H 2
C16I C 0.367(2) 0.0937(9) 0.5316(16) 0.293(7) Uiso 0.5 1 d D U P I 2
H16E H 0.3184 0.0922 0.5248 0.352 Uiso 0.5 1 calc R U P I 2
H16F H 0.3709 0.0771 0.5559 0.352 Uiso 0.5 1 calc R U P I 2
C17I C 0.378(2) 0.050(3) 0.5041(15) 0.293(7) Uiso 0.5 1 d D U P I 2
H17E H 0.3459 0.0105 0.5061 0.352 Uiso 0.5 1 calc R U P I 2
H17F H 0.3669 0.0615 0.4787 0.352 Uiso 0.5 1 calc R U P I 2
C18I C 0.451(2) 0.048(2) 0.5097(8) 0.293(7) Uiso 0.5 1 d D U P I 2
H18I H 0.4773 0.0907 0.5134 0.352 Uiso 0.5 1 calc R U P I 2
C19I C 0.475(2) 0.029(2) 0.5471(9) 0.293(7) Uiso 0.5 1 d DG U P I 2
C20I C 0.4471(16) -0.026(2) 0.5602(12) 0.293(7) Uiso 0.5 1 d G U P I 2
H20I H 0.4038 -0.0526 0.5478 0.352 Uiso 0.5 1 d R U P I 2
C21I C 0.482(2) -0.0422(14) 0.5914(13) 0.293(7) Uiso 0.5 1 d G U P I 2
H21I H 0.4624 -0.0801 0.6005 0.352 Uiso 0.5 1 d R U P I 2
C22I C 0.544(2) -0.004(2) 0.6095(9) 0.293(7) Uiso 0.5 1 d G U P I 2
H22I H 0.5684 -0.0149 0.6310 0.352 Uiso 0.5 1 d R U P I 2
C23I C 0.5725(16) 0.0511(19) 0.5964(13) 0.293(7) Uiso 0.5 1 d G U P I 2
H23I H 0.6159 0.0776 0.6088 0.352 Uiso 0.5 1 d R U P I 2
C24I C 0.538(3) 0.0673(15) 0.5652(13) 0.293(7) Uiso 0.5 1 d G U P I 2
H24I H 0.5573 0.1051 0.5561 0.352 Uiso 0.5 1 d R U P I 2
C25I C 0.489(3) 0.0288(17) 0.4815(11) 0.293(7) Uiso 0.5 1 d DG U P I 2
C26I C 0.4494(16) 0.0055(16) 0.4472(15) 0.293(7) Uiso 0.5 1 d G U P I 2
H26I H 0.3999 -0.0069 0.4443 0.352 Uiso 0.5 1 d R U P I 2
C27I C 0.481(3) 0.0002(15) 0.4170(10) 0.293(7) Uiso 0.5 1 d G U P I 2
H27I H 0.4539 -0.0159 0.3933 0.352 Uiso 0.5 1 d R U P I 2
C28I C 0.553(3) 0.0182(17) 0.4212(11) 0.293(7) Uiso 0.5 1 d G U P I 2
H28I H 0.5749 0.0145 0.4004 0.352 Uiso 0.5 1 d R U P I 2
C29I C 0.5926(16) 0.0414(16) 0.4555(15) 0.293(7) Uiso 0.5 1 d G U P I 2
H29I H 0.6420 0.0538 0.4584 0.352 Uiso 0.5 1 d R U P I 2
C30I C 0.561(3) 0.0467(15) 0.4857(9) 0.293(7) Uiso 0.5 1 d G U P I 2
H30I H 0.5881 0.0628 0.5094 0.352 Uiso 0.5 1 d R U P I 2
C3T C 0.3639(11) 0.1351(10) 0.5011(5) 0.119(7) Uiso 0.5 1 d D . P I 1
H3TA H 0.3611 0.1687 0.4866 0.143 Uiso 0.5 1 calc R U P I 1
H3TB H 0.3166 0.1126 0.5050 0.143 Uiso 0.5 1 calc R U P I 1
C2T C 0.3941(18) 0.0929(16) 0.4783(10) 0.184(12) Uiso 0.5 1 d . . P I 1
H2TA H 0.4437 0.1131 0.4779 0.220 Uiso 0.5 1 calc R U P I 1
H2TB H 0.3898 0.0561 0.4907 0.220 Uiso 0.5 1 calc R U P I 1
C1T C 0.353(2) 0.078(2) 0.4373(14) 0.259(19) Uiso 0.5 1 d . . P I 1
H1TA H 0.3116 0.0890 0.4354 0.388 Uiso 0.5 1 calc R U P I 1
H1TB H 0.3406 0.0350 0.4308 0.388 Uiso 0.5 1 calc R U P I 1
H1TC H 0.3828 0.0990 0.4202 0.388 Uiso 0.5 1 calc R U P I 1
C16T C 0.0504(13) 0.3018(9) 0.9364(4) 0.121(8) Uiso 0.5 1 d D . P H 1
H16G H 0.0722 0.2753 0.9498 0.145 Uiso 0.5 1 calc R U P H 1
H16H H 0.0043 0.2956 0.9434 0.145 Uiso 0.5 1 calc R U P H 1
C17T C 0.0956(12) 0.3662(9) 0.9448(7) 0.127(8) Uiso 0.5 1 d D . P H 1
H17G H 0.1381 0.3734 0.9338 0.152 Uiso 0.5 1 calc R U P H 1
H17H H 0.0704 0.3926 0.9344 0.152 Uiso 0.5 1 calc R U P H 1
C18T C 0.1133(12) 0.3776(10) 0.9863(7) 0.216(15) Uiso 0.5 1 d D . P H 1
H18T H 0.1351 0.3469 0.9938 0.324 Uiso 0.5 1 calc R U P H 1
C19T C 0.1755(6) 0.4341(6) 0.9889(5) 0.149(9) Uiso 0.5 1 d DG . P H 1
C20T C 0.2389(7) 0.4385(5) 0.9786(3) 0.096(6) Uiso 0.5 1 d G . P H 1
H20T H 0.2424 0.4095 0.9614 0.116 Uiso 0.5 1 calc R U P H 1
C21T C 0.2972(5) 0.4853(5) 0.9936(4) 0.096(5) Uiso 0.5 1 d G . P H 1
H21T H 0.3406 0.4883 0.9866 0.115 Uiso 0.5 1 calc R U P H 1
C22T C 0.2922(6) 0.5277(5) 1.0189(4) 0.096(6) Uiso 0.5 1 d G . P H 1
H22T H 0.3320 0.5597 1.0291 0.116 Uiso 0.5 1 calc R U P H 1
C23T C 0.2288(7) 0.5233(6) 1.0291(4) 0.103(6) Uiso 0.5 1 d G . P H 1
H23T H 0.2253 0.5523 1.0464 0.124 Uiso 0.5 1 calc R U P H 1
C24T C 0.1705(6) 0.4765(7) 1.0141(5) 0.142(9) Uiso 0.5 1 d G . P H 1
H24T H 0.1271 0.4735 1.0211 0.170 Uiso 0.5 1 calc R U P H 1
C25T C 0.0472(12) 0.3599(16) 1.0035(9) 0.243(8) Uiso 0.5 1 d DG U P H 1
C26T C 0.0257(15) 0.3178(13) 1.0283(9) 0.243(8) Uiso 0.5 1 d G U P H 1
H26T H 0.0498 0.2903 1.0338 0.292 Uiso 0.5 1 calc R U P H 1
C27T C -0.0310(16) 0.3158(12) 1.0450(7) 0.243(8) Uiso 0.5 1 d G U P H 1
H27T H -0.0456 0.2870 1.0619 0.292 Uiso 0.5 1 calc R U P H 1
C28T C -0.0662(12) 0.3559(15) 1.0369(8) 0.243(8) Uiso 0.5 1 d G U P H 1
H28T H -0.1050 0.3546 1.0484 0.292 Uiso 0.5 1 calc R U P H 1
C29T C -0.0448(16) 0.3980(13) 1.0122(9) 0.243(8) Uiso 0.5 1 d G U P H 1
H29T H -0.0689 0.4254 1.0067 0.292 Uiso 0.5 1 calc R U P H 1
C30T C 0.0119(17) 0.4000(12) 0.9955(7) 0.243(8) Uiso 0.5 1 d G U P H 1
H30T H 0.0266 0.4287 0.9785 0.292 Uiso 0.5 1 calc R U P H 1
O4W O 0.0766(5) 0.6140(4) 0.7838(3) 0.171(3) Uiso 1 1 d . . . . .
H1W4 H 0.0522 0.5776 0.7805 0.205 Uiso 1 1 d R U . . .
O6W O 0.8120(4) 0.2987(3) 0.60827(18) 0.113(2) Uani 1 1 d . . . . .
H1W6 H 0.7926 0.2961 0.6273 0.136 Uiso 1 1 d R U . . .
H2W6 H 0.8549 0.3108 0.6077 0.136 Uiso 1 1 d R U . . .
Cl5 Cl -0.0412(5) -0.2560(4) 0.6554(3) 0.215(4) Uiso 0.577(6) 1 d . . P J 1
C13Y C -0.0458(10) -0.2016(8) 0.6832(5) 0.152(9) Uiso 0.577(6) 1 d G . P J 1
C14Y C -0.0315(9) -0.1433(8) 0.6747(4) 0.142(9) Uiso 0.577(6) 1 d G . P J 1
H14Y H -0.0173 -0.1321 0.6517 0.171 Uiso 0.577(6) 1 calc R U P J 1
C15Y C -0.0378(10) -0.1012(6) 0.6997(6) 0.155(10) Uiso 0.577(6) 1 d G . P J 1
H15Y H -0.0280 -0.0613 0.6939 0.186 Uiso 0.577(6) 1 calc R U P J 1
C16Y C -0.0585(11) -0.1176(9) 0.7333(5) 0.228(15) Uiso 0.577(6) 1 d G . P J 1
H16Y H -0.0628 -0.0888 0.7504 0.273 Uiso 0.577(6) 1 calc R U P J 1
C17Y C -0.0728(11) -0.1759(10) 0.7418(5) 0.203(13) Uiso 0.577(6) 1 d G . P J 1
H17Y H -0.0870 -0.1871 0.7648 0.244 Uiso 0.577(6) 1 calc R U P J 1
C18Y C -0.0665(11) -0.2180(7) 0.7168(6) 0.132(11) Uiso 0.577(6) 1 d G . P J 1
H18Y H -0.0763 -0.2579 0.7226 0.159 Uiso 0.577(6) 1 calc R U P J 1
Cl5' Cl -0.0708(4) -0.3048(4) 0.6769(2) 0.138(3) Uiso 0.423(6) 1 d . . P J 2
C13U C -0.0487(9) -0.2301(6) 0.6882(5) 0.083(6) Uiso 0.423(6) 1 d G . P J 2
C14U C -0.0525(12) -0.2054(9) 0.7223(5) 0.16(2) Uiso 0.423(6) 1 d G . P J 2
H14U H -0.0679 -0.2302 0.7412 0.190 Uiso 0.423(6) 1 calc R U P J 2
C15U C -0.0339(12) -0.1445(10) 0.7289(5) 0.152(12) Uiso 0.423(6) 1 d G . P J 2
H15U H -0.0364 -0.1276 0.7522 0.182 Uiso 0.423(6) 1 calc R U P J 2
C16U C -0.0114(10) -0.1082(6) 0.7013(6) 0.108(8) Uiso 0.423(6) 1 d G . P J 2
H16U H 0.0013 -0.0666 0.7057 0.129 Uiso 0.423(6) 1 calc R U P J 2
C17U C -0.0076(10) -0.1329(7) 0.6671(5) 0.113(9) Uiso 0.423(6) 1 d G . P J 2
H17U H 0.0077 -0.1082 0.6483 0.136 Uiso 0.423(6) 1 calc R U P J 2
C18U C -0.0263(9) -0.1939(7) 0.6606(4) 0.095(7) Uiso 0.423(6) 1 d G . P J 2
H18U H -0.0237 -0.2108 0.6373 0.114 Uiso 0.423(6) 1 calc R U P J 2
Cl1 Cl 0.1627(5) 0.8684(4) 0.9548(3) 0.208(5) Uiso 0.522(9) 1 d . . P K 1
Cl2 Cl 0.2371(8) 1.0012(7) 1.0705(5) 0.282(8) Uiso 0.478(9) 1 d . . P K 2
C1U C 0.1755(6) 0.9255(4) 0.9766(4) 0.195(7) Uiso 1 1 d G . . . .
H1 H 0.1709 0.8897 0.9640 0.234 Uiso 0.478(9) 1 d R U P K .
C2U C 0.1525(6) 0.9671(6) 0.9579(3) 0.180(6) Uiso 1 1 d G . . K .
H2U H 0.1327 0.9591 0.9325 0.216 Uiso 1 1 calc R U . . .
C3U C 0.1584(6) 1.0205(5) 0.9764(4) 0.203(7) Uiso 1 1 d G . . K .
H3U H 0.1427 1.0490 0.9636 0.243 Uiso 1 1 calc R U . . .
C4U C 0.1874(7) 1.0323(4) 1.0137(4) 0.212(7) Uiso 1 1 d G . . K .
H4U H 0.1915 1.0688 1.0264 0.254 Uiso 1 1 calc R U . . .
C5U C 0.2104(6) 0.9907(6) 1.0324(3) 0.215(8) Uiso 1 1 d G . . K .
H2 H 0.2298 0.9984 1.0573 0.258 Uiso 0.522(9) 1 d R U P . .
C6U C 0.2044(6) 0.9373(5) 1.0139(4) 0.163(5) Uiso 1 1 d G . . K .
H6U H 0.2201 0.9088 1.0267 0.196 Uiso 1 1 calc R U . . .
Cl3 Cl 0.5495(3) 0.8438(3) 0.65665(17) 0.230(2) Uiso 1 1 d . . . . .
C7U C 0.5056(4) 0.8427(4) 0.6907(2) 0.144(4) Uiso 1 1 d G . . . .
C8U C 0.4809(4) 0.8895(3) 0.6963(2) 0.126(4) Uiso 1 1 d G . . . .
H8U H 0.4917 0.9221 0.6816 0.151 Uiso 1 1 calc R U . . .
C9U C 0.4403(5) 0.8885(4) 0.7235(3) 0.157(5) Uiso 1 1 d G . . . .
H9U H 0.4234 0.9205 0.7273 0.188 Uiso 1 1 calc R U . . .
C10U C 0.4244(4) 0.8408(4) 0.7450(2) 0.164(5) Uiso 1 1 d G . . . .
H10U H 0.3966 0.8401 0.7635 0.196 Uiso 1 1 calc R U . . .
C11U C 0.4491(5) 0.7940(4) 0.7393(2) 0.148(5) Uiso 1 1 d G . . . .
H11U H 0.4382 0.7613 0.7540 0.178 Uiso 1 1 calc R U . . .
C12U C 0.4897(5) 0.7949(3) 0.7122(3) 0.148(5) Uiso 1 1 d G . . . .
H12U H 0.5066 0.7629 0.7083 0.178 Uiso 1 1 calc R U . . .
Cl4 Cl 0.6286(4) 0.1160(3) 0.9326(2) 0.315(4) Uiso 1 1 d D . . . .
C19U C 0.6718(6) 0.1895(3) 0.9496(4) 0.188(6) Uiso 1 1 d DG . . . .
C20U C 0.7218(6) 0.2027(4) 0.9812(4) 0.233(8) Uiso 1 1 d G . . . .
H20U H 0.7362 0.1721 0.9921 0.280 Uiso 1 1 calc R U . . .
C21U C 0.7508(5) 0.2605(5) 0.9967(3) 0.196(7) Uiso 1 1 d G . . . .
H21U H 0.7850 0.2695 1.0183 0.235 Uiso 1 1 calc R U . . .
C22U C 0.7298(5) 0.3052(3) 0.9807(3) 0.172(6) Uiso 1 1 d G . . . .
H22U H 0.7496 0.3447 0.9913 0.207 Uiso 1 1 calc R U . . .
C23U C 0.6798(5) 0.2920(4) 0.9491(3) 0.159(5) Uiso 1 1 d G . . . .
H23U H 0.6654 0.3226 0.9381 0.191 Uiso 1 1 calc R U . . .
C24U C 0.6508(5) 0.2342(5) 0.9335(3) 0.177(6) Uiso 1 1 d G . . . .
H24U H 0.6166 0.2252 0.9119 0.213 Uiso 1 1 calc R U . . .
Cl6 Cl -0.1570(5) -0.0989(5) 0.7794(3) 0.181(4) Uiso 0.423(6) 1 d . . P J 1
C25U C -0.2357(7) -0.1509(8) 0.7714(6) 0.115(8) Uiso 0.423(6) 1 d G . P J 1
C26U C -0.2927(10) -0.1312(6) 0.7672(5) 0.132(9) Uiso 0.423(6) 1 d G . P J 1
H26U H -0.2864 -0.0901 0.7689 0.158 Uiso 0.423(6) 1 calc R U P J 1
C27U C -0.3589(8) -0.1718(8) 0.7604(6) 0.128(9) Uiso 0.423(6) 1 d G . P J 1
H27U H -0.3979 -0.1584 0.7575 0.153 Uiso 0.423(6) 1 calc R U P J 1
C28U C -0.3681(8) -0.2319(8) 0.7578(5) 0.131(9) Uiso 0.423(6) 1 d G . P J 1
H28U H -0.4133 -0.2596 0.7532 0.157 Uiso 0.423(6) 1 calc R U P J 1
C29U C -0.3111(11) -0.2516(6) 0.7621(6) 0.137(10) Uiso 0.423(6) 1 d G . P J 1
H29U H -0.3173 -0.2927 0.7603 0.165 Uiso 0.423(6) 1 calc R U P J 1
C30U C -0.2448(9) -0.2110(9) 0.7689(6) 0.166(13) Uiso 0.423(6) 1 d G . P J 1
H30U H -0.2059 -0.2245 0.7718 0.200 Uiso 0.423(6) 1 calc R U P J 1
Cl6U Cl -0.2407(5) -0.2687(3) 0.8001(2) 0.279(5) Uiso 0.577(6) 1 d D U P J 2
C31U C -0.1735(5) -0.2954(3) 0.7934(2) 0.279(5) Uiso 0.577(6) 1 d DG U P J 2
C32U C -0.1839(6) -0.3393(5) 0.7654(3) 0.279(5) Uiso 0.577(6) 1 d DG U P J 2
H32U H -0.2276 -0.3548 0.7499 0.335 Uiso 0.577(6) 1 calc R U P J 2
C33U C -0.1304(8) -0.3606(6) 0.7600(5) 0.279(5) Uiso 0.577(6) 1 d G U P J 2
H33U H -0.1375 -0.3906 0.7408 0.335 Uiso 0.577(6) 1 calc R U P J 2
C34U C -0.0664(7) -0.3378(6) 0.7826(5) 0.279(5) Uiso 0.577(6) 1 d G U P J 2
H34U H -0.0298 -0.3524 0.7789 0.335 Uiso 0.577(6) 1 calc R U P J 2
C35U C -0.0560(5) -0.2939(7) 0.8106(4) 0.279(5) Uiso 0.577(6) 1 d G U P J 2
H35U H -0.0123 -0.2784 0.8261 0.335 Uiso 0.577(6) 1 calc R U P J 2
C36U C -0.1095(5) -0.2726(5) 0.8160(3) 0.279(5) Uiso 0.577(6) 1 d DG U P J 2
H36U H -0.1024 -0.2426 0.8351 0.335 Uiso 0.577(6) 1 calc R U P J 2
C1V C 0.6566(5) 0.9998(4) 0.81806(18) 0.333(8) Uiso 0.522(9) 1 d DG U P . .
C2V C 0.6467(10) 1.0491(5) 0.8344(3) 0.333(8) Uiso 0.522(9) 1 d DG U P . .
H2V H 0.6050 1.0576 0.8271 0.400 Uiso 0.522(9) 1 calc R U P . .
C3V C 0.6979(13) 1.0859(5) 0.8614(3) 0.333(8) Uiso 0.522(9) 1 d G U P . .
H3V H 0.6911 1.1196 0.8726 0.400 Uiso 0.522(9) 1 calc R U P . .
C4V C 0.7589(10) 1.0735(9) 0.8721(3) 0.333(8) Uiso 0.522(9) 1 d G U P . .
H4V H 0.7939 1.0986 0.8906 0.400 Uiso 0.522(9) 1 calc R U P . .
C5V C 0.7688(6) 1.0242(12) 0.8558(4) 0.333(8) Uiso 0.522(9) 1 d G U P . .
H5V H 0.8105 1.0157 0.8631 0.400 Uiso 0.522(9) 1 calc R U P . .
C6V C 0.7176(6) 0.9874(9) 0.8288(3) 0.333(8) Uiso 0.522(9) 1 d DG U P . .
H6V H 0.7244 0.9537 0.8176 0.400 Uiso 0.522(9) 1 calc R U P . .
Cl1V Cl 0.5923(5) 0.9535(4) 0.78410(18) 0.333(8) Uiso 0.522(9) 1 d D U P . .
C1H C 0.1038(17) -0.1158(14) 0.8212(9) 0.348(7) Uiso 1 1 d D U . . .
H1HA H 0.1415 -0.1208 0.8390 0.522 Uiso 1 1 d R U . . .
H1HB H 0.1230 -0.0919 0.8018 0.522 Uiso 1 1 d R U . . .
H1HC H 0.0732 -0.1545 0.8101 0.522 Uiso 1 1 d R U . . .
C2H C 0.0627(17) -0.0867(15) 0.8405(9) 0.348(7) Uiso 1 1 d D U . . .
H2HA H 0.0395 -0.0672 0.8218 0.418 Uiso 1 1 calc R U . . .
H2HB H 0.0955 -0.0552 0.8584 0.418 Uiso 1 1 calc R U . . .
C3H C 0.0086(17) -0.1241(14) 0.8609(10) 0.348(7) Uiso 1 1 d D U . . .
H3HA H -0.0229 -0.1581 0.8442 0.418 Uiso 1 1 calc R U . . .
H3HB H 0.0310 -0.1396 0.8822 0.418 Uiso 1 1 calc R U . . .
C4H C -0.0317(16) -0.0876(14) 0.8743(8) 0.348(7) Uiso 1 1 d D U . . .
H4HA H -0.0254 -0.0561 0.8570 0.418 Uiso 1 1 calc R U . . .
H4HB H -0.0023 -0.0681 0.8980 0.418 Uiso 1 1 calc R U . . .
C5H C -0.1039(14) -0.0957(15) 0.8824(8) 0.348(7) Uiso 1 1 d D U . . .
H5HA H -0.1121 -0.0571 0.8839 0.418 Uiso 1 1 calc R U . . .
H5HB H -0.1389 -0.1220 0.8625 0.418 Uiso 1 1 calc R U . . .
C6H C -0.1081(15) -0.1229(14) 0.9190(8) 0.348(7) Uiso 1 1 d D U . . .
H6HA H -0.0980 -0.1602 0.9173 0.522 Uiso 1 1 calc R U . . .
H6HB H -0.1546 -0.1303 0.9249 0.522 Uiso 1 1 calc R U . . .
H6HC H -0.0743 -0.0957 0.9385 0.522 Uiso 1 1 calc R U . . .

loop_
_atom_site_aniso_label
_atom_site_aniso_U_11
_atom_site_aniso_U_22
_atom_site_aniso_U_33
_atom_site_aniso_U_23
_atom_site_aniso_U_13
_atom_site_aniso_U_12
F5C 0.074(3) 0.065(3) 0.103(4) 0.020(2) -0.002(3) 0.019(2)
F6C 0.102(3) 0.064(3) 0.091(4) 0.015(3) 0.021(3) 0.037(2)
F4C 0.092(3) 0.049(2) 0.099(4) 0.020(2) -0.002(3) 0.025(2)
F1C 0.107(3) 0.058(2) 0.081(3) 0.003(2) -0.021(3) 0.035(2)
F2C 0.095(3) 0.062(3) 0.073(3) 0.018(2) 0.007(3) 0.032(2)
F7C 0.089(3) 0.056(3) 0.098(4) 0.003(2) 0.007(3) 0.011(2)
F8C 0.091(3) 0.099(3) 0.101(4) 0.027(3) 0.028(3) 0.026(3)
F3C 0.074(3) 0.080(3) 0.074(3) 0.007(2) -0.001(3) 0.030(2)
F1A 0.067(2) 0.058(2) 0.086(3) 0.020(2) 0.016(2) 0.021(2)
O2A 0.131(6) 0.109(5) 0.144(7) 0.039(5) 0.056(5) 0.068(5)
F2A 0.075(3) 0.049(2) 0.079(3) 0.009(2) 0.006(2) 0.010(2)
N3A 0.092(5) 0.087(5) 0.097(6) 0.013(5) 0.014(5) 0.036(4)
O3A 0.070(4) 0.123(6) 0.150(7) 0.004(5) 0.002(4) 0.019(4)
F3A 0.096(3) 0.049(2) 0.079(3) 0.019(2) 0.011(3) 0.028(2)
N4A 0.076(5) 0.112(6) 0.084(6) 0.012(5) 0.022(4) 0.044(5)
O4A 0.088(4) 0.071(4) 0.160(7) 0.036(4) 0.031(4) 0.008(3)
F4A 0.093(3) 0.050(2) 0.097(4) 0.010(2) 0.003(3) 0.022(2)
N5A 0.060(4) 0.094(5) 0.097(6) 0.013(4) 0.007(4) 0.020(4)
O5A 0.077(3) 0.055(3) 0.074(4) 0.004(3) 0.012(3) 0.024(3)
F5A 0.123(4) 0.047(2) 0.111(4) 0.023(2) 0.021(3) 0.034(2)
N6A 0.058(4) 0.081(5) 0.113(7) 0.023(4) 0.021(4) 0.015(4)
O6A 0.111(4) 0.042(3) 0.107(5) 0.010(3) 0.013(4) 0.022(3)
F6A 0.083(3) 0.076(3) 0.092(4) 0.014(3) 0.005(3) 0.031(2)
C7A 0.139(10) 0.101(8) 0.121(10) 0.036(8) 0.076(9) 0.071(8)
N7A 0.060(4) 0.071(4) 0.105(6) 0.020(4) 0.007(4) 0.015(3)
O7A 0.082(4) 0.067(3) 0.097(5) 0.021(3) 0.010(3) 0.033(3)
F7A 0.091(3) 0.048(2) 0.085(3) 0.013(2) 0.011(3) 0.021(2)
C8A 0.083(6) 0.104(8) 0.078(7) 0.027(6) 0.028(6) 0.056(6)
N8A 0.076(5) 0.058(4) 0.075(5) 0.010(3) 0.018(4) 0.018(3)
O8A 0.112(5) 0.048(3) 0.166(7) 0.031(4) 0.016(5) 0.016(4)
F8A 0.099(3) 0.053(2) 0.104(4) 0.011(2) 0.017(3) 0.019(2)
C9A 0.119(9) 0.147(10) 0.100(9) 0.028(8) 0.045(8) 0.089(9)
N9A 0.058(4) 0.050(3) 0.070(5) 0.007(3) 0.010(3) 0.015(3)
O9A 0.128(5) 0.085(4) 0.100(5) 0.035(4) 0.024(4) 0.056(4)
C10A 0.086(8) 0.154(11) 0.103(9) 0.006(9) 0.022(7) 0.068(8)
N10A 0.067(4) 0.048(3) 0.067(5) 0.006(3) 0.022(4) 0.019(3)
O10A 0.083(4) 0.088(4) 0.086(5) -0.007(3) 0.005(4) 0.025(3)
C11A 0.070(6) 0.148(11) 0.119(10) 0.006(8) 0.014(7) 0.054(7)
N11A 0.079(4) 0.044(3) 0.075(5) 0.008(3) 0.014(4) 0.018(3)
O11A 0.098(4) 0.053(3) 0.102(5) 0.016(3) 0.012(4) 0.026(3)
C12A 0.070(6) 0.119(8) 0.083(8) 0.000(6) 0.012(6) 0.037(6)
N12A 0.085(4) 0.046(4) 0.076(5) 0.007(3) 0.028(4) 0.026(3)
O12A 0.147(7) 0.091(5) 0.116(7) 0.009(5) -0.011(6) -0.021(5)
C13A 0.075(7) 0.107(8) 0.102(9) 0.003(7) 0.022(6) 0.023(6)
N13A 0.075(4) 0.052(4) 0.081(5) 0.014(3) 0.011(4) 0.028(3)
O13A 0.128(5) 0.057(4) 0.146(7) -0.017(4) 0.038(5) -0.011(4)
C14A 0.074(6) 0.088(7) 0.094(8) 0.008(6) 0.020(6) 0.013(5)
N14A 0.084(4) 0.047(4) 0.079(5) 0.009(3) 0.018(4) 0.019(3)
C15A 0.071(6) 0.104(8) 0.158(11) 0.021(7) 0.015(7) 0.011(6)
N15A 0.098(5) 0.041(3) 0.105(6) 0.015(4) 0.007(4) 0.027(3)
C16A 0.081(7) 0.099(8) 0.178(13) 0.030(8) 0.020(8) 0.012(6)
N16A 0.114(6) 0.047(4) 0.083(6) 0.008(4) 0.013(5) 0.029(4)
C17A 0.079(7) 0.078(6) 0.165(11) 0.026(6) 0.027(7) -0.003(5)
N17A 0.121(7) 0.066(5) 0.102(6) 0.026(4) 0.030(5) 0.051(5)
C18A 0.087(7) 0.080(6) 0.108(8) 0.022(6) 0.030(6) 0.016(5)
N18A 0.109(6) 0.072(5) 0.081(5) 0.020(4) 0.026(4) 0.051(5)
C19A 0.082(6) 0.072(6) 0.101(8) 0.018(5) 0.025(6) 0.011(5)
N19A 0.076(4) 0.074(5) 0.070(5) 0.001(4) 0.018(4) 0.031(4)
C20A 0.078(6) 0.059(5) 0.059(6) -0.002(4) 0.021(5) 0.030(5)
N20A 0.076(4) 0.066(4) 0.072(5) 0.005(4) 0.027(4) 0.027(4)
C21A 0.095(6) 0.058(5) 0.079(7) 0.013(5) 0.027(6) 0.034(5)
N21A 0.083(4) 0.046(3) 0.068(5) 0.017(3) 0.014(4) 0.022(3)
C22A 0.082(6) 0.056(5) 0.084(7) 0.015(5) 0.026(6) 0.031(5)
N22A 0.073(4) 0.054(4) 0.075(5) 0.012(4) 0.014(4) 0.023(3)
C23A 0.112(8) 0.049(5) 0.108(8) 0.009(5) 0.024(7) 0.022(5)
N23A 0.104(5) 0.055(4) 0.098(6) -0.007(4) 0.012(5) 0.001(4)
C24A 0.113(8) 0.080(7) 0.087(8) 0.011(6) 0.030(7) 0.043(6)
C25A 0.071(5) 0.076(6) 0.066(6) -0.002(5) 0.013(5) 0.030(5)
C26A 0.074(5) 0.054(5) 0.084(7) 0.009(5) 0.017(5) 0.023(4)
C27A 0.125(9) 0.062(7) 0.102(9) 0.008(7) 0.027(8) 0.008(7)
C1B 0.071(5) 0.050(4) 0.088(7) 0.006(4) 0.023(5) 0.006(4)
C2B 0.084(6) 0.057(5) 0.087(7) 0.020(5) 0.021(5) 0.018(4)
C3B 0.102(7) 0.060(5) 0.062(6) 0.015(4) 0.023(5) 0.034(5)
C4B 0.075(5) 0.053(4) 0.072(6) 0.012(4) 0.019(5) 0.017(4)
C5B 0.075(5) 0.056(5) 0.070(6) 0.012(4) 0.013(5) 0.021(4)
C6B 0.070(5) 0.051(4) 0.072(6) 0.004(4) 0.007(4) 0.019(4)
C7B 0.068(5) 0.049(4) 0.052(5) 0.008(4) 0.014(4) 0.022(4)
C8B 0.074(5) 0.055(4) 0.054(5) 0.016(4) 0.009(4) 0.029(4)
C9B 0.062(5) 0.062(5) 0.070(6) 0.009(4) 0.016(4) 0.021(4)
C10B 0.077(5) 0.055(4) 0.058(6) 0.001(4) 0.025(5) 0.031(4)
C11B 0.061(5) 0.063(5) 0.057(5) -0.009(4) 0.011(4) 0.015(4)
C12B 0.070(5) 0.041(4) 0.071(6) -0.007(4) 0.022(5) 0.002(4)
C13B 0.067(5) 0.046(4) 0.073(6) 0.003(4) 0.022(5) 0.015(4)
C14B 0.087(6) 0.053(5) 0.069(6) 0.000(4) 0.021(5) 0.014(4)
C15B 0.083(6) 0.047(4) 0.076(6) 0.006(4) 0.025(5) 0.011(4)
C16B 0.082(5) 0.049(4) 0.061(6) 0.005(4) 0.021(5) 0.024(4)
C17B 0.080(5) 0.045(4) 0.070(6) 0.002(4) 0.020(5) 0.017(4)
C18B 0.071(5) 0.044(4) 0.062(6) -0.001(4) 0.017(5) 0.015(4)
C19B 0.086(6) 0.059(5) 0.072(6) 0.011(4) 0.024(5) 0.032(4)
C20B 0.106(7) 0.035(4) 0.100(8) 0.022(5) 0.034(6) 0.024(4)
C21B 0.100(6) 0.057(5) 0.093(8) 0.021(5) 0.024(6) 0.038(5)
C22B 0.074(5) 0.052(5) 0.085(7) 0.011(5) 0.011(5) 0.029(4)
C23B 0.092(6) 0.056(5) 0.087(7) 0.025(5) 0.024(6) 0.035(5)
C24B 0.082(5) 0.064(5) 0.089(7) 0.023(5) 0.020(5) 0.040(4)
C25B 0.077(5) 0.050(5) 0.075(6) 0.016(4) 0.020(5) 0.026(4)
C26B 0.086(6) 0.047(4) 0.088(7) 0.022(5) 0.029(6) 0.037(4)
C27B 0.079(5) 0.053(5) 0.075(6) 0.019(4) 0.024(5) 0.027(4)
C28B 0.079(6) 0.051(4) 0.070(6) 0.010(4) 0.012(5) 0.026(4)
C29B 0.089(6) 0.071(5) 0.076(6) 0.015(5) 0.012(5) 0.038(5)
C30B 0.086(6) 0.063(5) 0.073(6) -0.003(5) 0.005(5) 0.028(5)
C31B 0.100(6) 0.056(5) 0.072(6) -0.002(4) 0.011(5) 0.027(5)
C32B 0.102(6) 0.052(5) 0.096(7) -0.004(5) 0.013(6) 0.017(5)
C33B 0.123(8) 0.050(5) 0.090(7) 0.011(5) 0.002(6) 0.024(5)
C34B 0.094(6) 0.048(5) 0.075(6) 0.002(4) 0.009(5) 0.016(5)
C35B 0.083(6) 0.051(5) 0.071(6) 0.003(4) 0.012(5) 0.014(4)
C36B 0.085(6) 0.053(5) 0.063(6) 0.009(4) 0.014(5) 0.025(4)
C37B 0.122(8) 0.051(5) 0.085(7) 0.009(5) 0.019(6) 0.028(6)
C38B 0.113(7) 0.052(5) 0.109(8) 0.027(5) 0.020(6) 0.031(5)
C39B 0.145(9) 0.041(5) 0.089(7) 0.015(5) 0.020(7) 0.033(6)
C40B 0.122(7) 0.049(5) 0.077(7) 0.017(4) 0.015(6) 0.039(5)
C41B 0.149(9) 0.059(5) 0.083(7) 0.027(5) 0.029(7) 0.053(6)
C42B 0.118(8) 0.072(6) 0.092(8) 0.028(5) 0.025(6) 0.051(6)
C43B 0.110(7) 0.053(5) 0.088(7) 0.012(5) 0.025(6) 0.035(5)
C44B 0.121(8) 0.047(5) 0.083(7) 0.017(4) 0.024(6) 0.037(5)
C45B 0.112(7) 0.051(5) 0.078(7) 0.017(4) 0.009(6) 0.033(5)
C46B 0.115(8) 0.092(7) 0.079(7) 0.008(6) 0.030(7) 0.055(6)
C47B 0.116(8) 0.102(8) 0.081(8) 0.017(6) 0.021(7) 0.058(7)
C48B 0.105(8) 0.120(9) 0.054(7) 0.006(6) 0.011(6) 0.058(7)
C49B 0.079(6) 0.085(6) 0.064(6) 0.012(5) 0.018(5) 0.039(5)
C50B 0.090(6) 0.102(7) 0.062(6) 0.005(5) 0.017(5) 0.047(6)
C51B 0.070(6) 0.100(6) 0.072(7) 0.001(6) 0.017(5) 0.034(5)
C52B 0.081(6) 0.069(5) 0.056(6) 0.003(4) 0.023(5) 0.027(5)
C53B 0.069(6) 0.086(6) 0.072(7) 0.003(5) 0.011(5) 0.037(5)
C54B 0.091(6) 0.074(6) 0.063(6) 0.006(5) 0.029(6) 0.038(5)
C55B 0.075(6) 0.076(6) 0.070(6) -0.006(5) 0.020(5) 0.025(5)
C56B 0.078(5) 0.062(5) 0.100(8) -0.005(5) 0.030(5) 0.021(4)
C57B 0.087(6) 0.065(6) 0.083(7) -0.006(5) 0.024(6) 0.023(5)
C58B 0.071(5) 0.056(5) 0.073(6) -0.003(5) 0.026(5) 0.018(4)
C59B 0.079(6) 0.052(4) 0.087(7) 0.008(5) 0.024(6) 0.015(4)
C60B 0.096(6) 0.047(4) 0.066(6) 0.005(4) 0.015(5) 0.025(4)
C61B 0.072(5) 0.052(5) 0.073(6) 0.004(4) 0.010(5) 0.018(4)
C62B 0.093(6) 0.046(4) 0.083(7) 0.011(5) 0.032(6) 0.026(4)
C63B 0.066(5) 0.051(4) 0.066(6) 0.002(4) 0.014(5) 0.015(4)
C64B 0.081(5) 0.064(5) 0.062(6) 0.013(4) 0.021(5) 0.031(4)
C65B 0.083(6) 0.069(5) 0.082(7) 0.023(5) 0.021(6) 0.029(5)
C66B 0.077(6) 0.074(6) 0.061(6) 0.015(5) 0.020(5) 0.026(5)
C67B 0.076(5) 0.072(6) 0.077(7) 0.004(5) 0.020(5) 0.021(5)
C68B 0.092(6) 0.069(6) 0.079(7) 0.006(5) 0.017(5) 0.013(5)
C69B 0.085(6) 0.105(8) 0.079(7) -0.011(6) -0.006(6) 0.022(6)
C70B 0.095(7) 0.071(6) 0.079(7) 0.004(5) 0.015(6) 0.007(5)
C71B 0.075(5) 0.080(6) 0.079(7) 0.010(5) -0.012(5) 0.024(5)
C72B 0.075(5) 0.052(5) 0.065(6) 0.014(4) 0.019(5) 0.018(4)
C1C 0.107(8) 0.101(7) 0.113(10) 0.006(7) -0.009(8) 0.053(6)
N1C 0.131(8) 0.081(5) 0.085(7) 0.016(5) -0.013(6) 0.049(5)
O1C 0.125(6) 0.145(6) 0.128(7) 0.057(5) -0.020(5) 0.050(5)
C2C 0.100(7) 0.072(6) 0.103(8) -0.005(6) -0.008(7) 0.040(6)
N2C 0.125(7) 0.057(4) 0.086(6) 0.012(4) -0.015(5) 0.042(4)
O2C 0.125(6) 0.117(6) 0.093(6) -0.006(4) -0.020(5) 0.054(5)
C3C 0.112(8) 0.078(6) 0.121(9) 0.012(6) -0.022(8) 0.046(6)
N3C 0.134(7) 0.069(5) 0.094(6) 0.012(5) -0.013(5) 0.052(5)
O3C 0.228(8) 0.079(4) 0.123(6) 0.056(4) 0.042(6) 0.088(5)
C4C 0.122(9) 0.066(6) 0.134(10) 0.013(6) -0.019(8) 0.047(6)
N4C 0.145(8) 0.074(5) 0.065(5) 0.003(4) -0.007(5) 0.057(5)
O4C 0.131(5) 0.065(4) 0.100(5) -0.003(3) -0.001(4) 0.016(4)
C5C 0.108(7) 0.052(5) 0.135(9) 0.016(6) -0.005(7) 0.033(5)
N5C 0.154(8) 0.061(4) 0.075(6) 0.020(4) 0.010(6) 0.064(5)
O5C 0.104(4) 0.080(4) 0.068(4) 0.016(3) 0.004(4) 0.051(3)
C6C 0.101(7) 0.072(6) 0.115(9) -0.005(6) -0.010(7) 0.043(6)
N6C 0.122(6) 0.048(4) 0.077(5) 0.015(4) 0.006(5) 0.033(4)
O6C 0.092(4) 0.075(4) 0.093(5) 0.008(3) 0.023(4) 0.027(3)
C7C 0.148(10) 0.108(9) 0.078(8) -0.004(7) -0.015(9) 0.075(9)
N7C 0.124(6) 0.048(4) 0.075(5) 0.007(4) 0.005(5) 0.026(4)
O7C 0.089(4) 0.097(4) 0.076(4) 0.012(3) 0.007(4) 0.045(3)
C8C 0.142(9) 0.082(7) 0.061(7) -0.003(6) -0.008(7) 0.061(7)
N8C 0.100(5) 0.059(4) 0.062(5) 0.003(4) 0.002(4) 0.026(4)
O8C 0.108(5) 0.059(4) 0.128(6) 0.018(4) -0.006(4) 0.016(3)
C9C 0.169(10) 0.138(10) 0.086(8) -0.010(7) -0.019(8) 0.108(9)
N9C 0.087(4) 0.056(4) 0.074(5) 0.017(4) 0.004(4) 0.036(4)
O9C 0.081(4) 0.091(4) 0.104(5) 0.033(4) 0.020(4) 0.039(3)
C10C 0.180(13) 0.117(9) 0.088(9) 0.019(8) -0.003(9) 0.102(10)
N10C 0.086(5) 0.064(4) 0.065(5) 0.018(4) 0.016(4) 0.040(4)
O10C 0.138(6) 0.070(4) 0.137(6) 0.019(4) 0.007(5) 0.037(4)
C11C 0.202(14) 0.115(9) 0.074(8) 0.014(7) 0.014(9) 0.104(11)
N11C 0.085(5) 0.063(4) 0.076(5) 0.008(4) 0.016(4) 0.023(4)
O11C 0.080(4) 0.069(3) 0.082(5) -0.012(3) 0.016(4) 0.015(3)
C12C 0.208(13) 0.103(8) 0.054(6) 0.026(6) 0.014(8) 0.114(10)
N12C 0.073(4) 0.077(4) 0.058(5) 0.007(4) 0.010(4) 0.034(4)
O12C 0.133(7) 0.217(11) 0.213(11) 0.138(10) 0.065(7) 0.029(7)
C13C 0.145(10) 0.078(7) 0.082(8) 0.011(6) 0.013(7) 0.050(7)
N13C 0.074(4) 0.077(4) 0.057(5) 0.011(4) 0.008(4) 0.034(4)
O13C 0.094(5) 0.134(6) 0.192(9) 0.068(6) 0.063(6) 0.010(5)
C14C 0.137(9) 0.068(6) 0.068(7) 0.003(5) 0.007(7) 0.044(6)
N14C 0.088(5) 0.058(4) 0.068(5) 0.005(3) 0.006(4) 0.031(4)
C15C 0.163(10) 0.045(5) 0.090(8) 0.016(5) 0.024(8) 0.034(6)
N15C 0.085(5) 0.055(4) 0.094(6) 0.014(4) 0.000(4) 0.022(4)
C16C 0.206(13) 0.042(5) 0.096(9) 0.010(5) 0.034(9) 0.026(7)
N16C 0.079(4) 0.069(4) 0.094(6) 0.018(4) 0.000(4) 0.026(4)
C17C 0.167(10) 0.041(5) 0.094(8) 0.005(5) 0.006(7) 0.029(6)
N17C 0.071(4) 0.071(4) 0.093(6) 0.019(4) 0.014(4) 0.033(4)
C18C 0.149(10) 0.061(6) 0.074(7) 0.011(5) 0.023(7) 0.037(6)
N18C 0.080(5) 0.059(4) 0.094(6) 0.020(4) 0.036(5) 0.033(4)
C19C 0.115(8) 0.060(6) 0.072(7) 0.003(5) 0.008(6) 0.018(6)
N19C 0.108(6) 0.050(4) 0.110(7) 0.018(4) 0.032(6) 0.036(4)
C20C 0.092(6) 0.083(6) 0.068(7) 0.013(5) 0.019(6) 0.050(5)
N20C 0.095(5) 0.059(4) 0.088(6) 0.000(4) 0.018(5) 0.030(4)
C21C 0.085(6) 0.075(6) 0.070(7) -0.002(5) 0.011(6) 0.036(5)
N21C 0.088(5) 0.074(5) 0.067(5) 0.000(4) 0.013(4) 0.026(4)
C22C 0.078(6) 0.084(6) 0.063(6) 0.002(5) 0.015(5) 0.036(5)
N22C 0.089(5) 0.067(4) 0.064(5) 0.002(4) 0.023(4) 0.023(4)
C23C 0.092(6) 0.065(6) 0.084(7) 0.011(5) 0.006(6) 0.021(5)
N23C 0.098(6) 0.106(6) 0.126(8) 0.021(5) 0.043(6) 0.022(5)
C24C 0.071(6) 0.080(6) 0.077(7) 0.025(5) 0.026(5) 0.031(5)
C25C 0.112(7) 0.063(6) 0.108(9) 0.014(6) 0.024(7) 0.039(6)
C26C 0.102(7) 0.063(5) 0.064(6) -0.003(5) 0.032(6) 0.027(5)
C27C 0.103(10) 0.121(10) 0.179(15) 0.043(10) 0.056(11) 0.006(8)
C1D 0.119(8) 0.070(6) 0.059(6) 0.000(5) 0.016(6) 0.026(6)
C2D 0.099(7) 0.084(6) 0.072(7) -0.002(5) -0.001(6) 0.012(5)
C3D 0.102(7) 0.101(7) 0.065(7) 0.017(6) 0.011(6) 0.035(6)
C4D 0.092(6) 0.080(6) 0.060(6) 0.010(5) 0.002(5) 0.031(5)
C5D 0.086(6) 0.089(6) 0.063(6) 0.018(5) 0.002(5) 0.025(5)
C6D 0.095(6) 0.082(6) 0.069(6) 0.032(5) 0.017(5) 0.047(5)
C7D 0.080(5) 0.071(5) 0.050(5) 0.010(4) 0.007(5) 0.033(5)
C8D 0.085(6) 0.077(6) 0.059(6) 0.001(5) -0.005(5) 0.039(5)
C9D 0.089(6) 0.063(5) 0.064(6) 0.015(4) 0.013(5) 0.024(5)
C10D 0.086(6) 0.073(5) 0.056(6) 0.010(5) 0.011(5) 0.043(5)
C11D 0.091(6) 0.054(5) 0.070(6) 0.017(4) 0.018(5) 0.035(4)
C12D 0.106(7) 0.064(6) 0.081(7) 0.020(5) 0.032(6) 0.046(5)
C13D 0.097(6) 0.058(5) 0.067(6) 0.015(5) 0.024(5) 0.038(5)
C14D 0.089(6) 0.063(5) 0.086(7) 0.012(5) 0.022(6) 0.027(5)
C15D 0.082(5) 0.058(5) 0.086(7) 0.007(5) 0.017(5) 0.026(4)
C16D 0.085(6) 0.069(5) 0.062(6) 0.008(5) 0.007(5) 0.038(5)
C17D 0.094(6) 0.059(5) 0.065(6) 0.011(5) 0.019(5) 0.039(5)
C18D 0.082(5) 0.062(5) 0.061(6) 0.010(4) 0.010(5) 0.036(5)
C19D 0.081(6) 0.073(5) 0.068(6) 0.006(5) 0.032(5) 0.029(5)
C20D 0.061(5) 0.087(6) 0.072(6) -0.003(5) 0.012(5) 0.025(4)
C21D 0.065(5) 0.086(6) 0.062(6) 0.001(5) 0.011(5) 0.023(5)
C22D 0.061(5) 0.085(6) 0.053(6) -0.005(5) 0.009(5) 0.029(4)
C23D 0.066(5) 0.098(6) 0.052(6) 0.008(5) 0.009(4) 0.032(5)
C24D 0.075(6) 0.091(6) 0.058(6) 0.008(5) 0.011(5) 0.036(5)
C25D 0.070(5) 0.079(6) 0.054(6) -0.002(5) 0.010(5) 0.029(5)
C26D 0.063(5) 0.075(5) 0.059(6) 0.000(5) -0.001(5) 0.032(4)
C27D 0.067(5) 0.076(5) 0.057(6) -0.004(5) 0.014(5) 0.029(4)
C28D 0.096(6) 0.081(6) 0.052(5) 0.016(4) 0.014(5) 0.049(5)
C29D 0.100(7) 0.088(6) 0.068(6) 0.012(5) 0.007(5) 0.050(6)
C30D 0.111(7) 0.066(5) 0.068(6) 0.013(5) 0.007(6) 0.045(6)
C31D 0.105(7) 0.059(5) 0.071(6) 0.008(4) 0.010(5) 0.037(5)
C32D 0.118(8) 0.055(5) 0.092(7) 0.015(5) 0.012(6) 0.039(5)
C33D 0.099(6) 0.054(5) 0.091(7) 0.011(5) 0.015(6) 0.019(4)
C34D 0.089(6) 0.052(5) 0.079(6) 0.013(4) 0.008(5) 0.028(5)
C35D 0.094(6) 0.045(4) 0.085(7) 0.013(4) 0.010(5) 0.022(4)
C36D 0.083(6) 0.055(5) 0.067(6) 0.012(4) 0.007(5) 0.028(5)
C37D 0.081(6) 0.054(5) 0.108(8) 0.019(5) 0.016(6) 0.012(5)
C38D 0.097(7) 0.060(5) 0.110(8) 0.011(5) 0.001(6) 0.024(5)
C39D 0.087(7) 0.081(6) 0.097(8) 0.017(6) 0.015(6) 0.015(6)
C40D 0.076(6) 0.070(5) 0.086(7) 0.012(5) 0.011(5) 0.021(5)
C41D 0.076(5) 0.074(6) 0.107(8) 0.007(5) 0.013(5) 0.021(5)
C42D 0.080(6) 0.090(6) 0.092(7) 0.023(5) 0.026(6) 0.035(5)
C43D 0.074(6) 0.065(5) 0.084(7) 0.014(5) 0.020(5) 0.030(5)
C44D 0.065(5) 0.078(6) 0.071(6) 0.002(5) 0.003(5) 0.022(5)
C45D 0.088(6) 0.062(5) 0.083(7) 0.009(5) 0.022(6) 0.021(5)
C46D 0.077(6) 0.087(6) 0.089(7) 0.021(6) 0.020(6) 0.047(5)
C47D 0.078(6) 0.080(6) 0.106(8) 0.041(6) 0.020(5) 0.036(5)
C48D 0.087(7) 0.100(8) 0.104(9) 0.035(7) 0.029(7) 0.055(6)
C49D 0.089(6) 0.052(5) 0.126(9) 0.024(5) 0.041(7) 0.036(5)
C50D 0.090(7) 0.088(7) 0.129(10) 0.038(6) 0.033(7) 0.053(6)
C51D 0.092(7) 0.071(6) 0.137(10) 0.019(6) 0.033(7) 0.039(5)
C52D 0.093(6) 0.076(6) 0.091(8) 0.019(5) 0.018(6) 0.052(5)
C53D 0.098(6) 0.045(5) 0.100(8) 0.025(5) 0.049(6) 0.040(5)
C54D 0.080(6) 0.077(6) 0.088(7) 0.014(5) 0.020(6) 0.046(5)
C55D 0.105(7) 0.055(5) 0.112(9) 0.005(5) 0.036(7) 0.034(5)
C56D 0.106(7) 0.055(5) 0.122(9) 0.000(5) 0.024(7) 0.023(5)
C57D 0.097(7) 0.047(5) 0.100(8) -0.003(5) 0.025(6) 0.015(5)
C58D 0.098(7) 0.064(6) 0.079(7) -0.014(5) 0.031(6) 0.026(5)
C59D 0.093(6) 0.059(5) 0.085(7) 0.001(5) 0.023(6) 0.021(5)
C60D 0.095(6) 0.073(6) 0.076(7) -0.013(5) 0.025(5) 0.027(5)
C61D 0.084(6) 0.052(5) 0.076(7) 0.002(4) 0.032(5) 0.022(4)
C62D 0.082(6) 0.054(5) 0.094(7) -0.002(5) 0.020(6) 0.021(5)
C63D 0.094(6) 0.060(5) 0.080(7) -0.002(5) 0.032(6) 0.021(5)
C64D 0.091(7) 0.074(5) 0.056(6) -0.005(4) 0.013(5) 0.035(5)
C65D 0.101(6) 0.063(5) 0.082(7) -0.009(5) 0.023(6) 0.024(5)
C66D 0.105(7) 0.081(6) 0.058(6) -0.003(5) 0.013(5) 0.042(6)
C67D 0.098(7) 0.063(5) 0.069(6) 0.006(5) 0.026(5) 0.023(5)
C68D 0.111(8) 0.081(6) 0.079(7) 0.010(5) 0.037(6) 0.025(6)
C69D 0.114(8) 0.080(6) 0.092(8) 0.016(6) 0.049(7) 0.022(6)
C70D 0.089(7) 0.101(7) 0.093(8) 0.009(6) 0.038(6) 0.019(6)
C71D 0.101(7) 0.081(6) 0.083(7) 0.024(5) 0.040(6) 0.024(6)
C72D 0.091(7) 0.069(5) 0.065(6) 0.000(5) 0.031(5) 0.016(5)
C1R 0.107(7) 0.061(5) 0.118(8) 0.031(5) 0.019(6) 0.029(5)
O1R 0.094(4) 0.057(3) 0.091(4) 0.023(3) 0.014(3) 0.025(3)
C2R 0.124(8) 0.087(7) 0.127(10) 0.052(7) 0.012(8) 0.035(6)
O2R 0.079(4) 0.066(3) 0.077(4) 0.000(3) 0.012(3) 0.009(3)
C3R 0.181(13) 0.125(10) 0.157(14) 0.067(10) -0.027(11) 0.014(9)
O3R 0.107(4) 0.049(3) 0.132(6) 0.033(3) -0.006(4) 0.030(3)
C4R 0.203(13) 0.101(8) 0.172(13) 0.062(8) 0.059(11) 0.076(9)
O4R 0.094(4) 0.069(3) 0.101(5) 0.001(3) -0.001(4) 0.025(3)
C5R 0.090(6) 0.080(6) 0.097(8) 0.005(5) 0.003(6) 0.002(5)
O5R 0.149(6) 0.050(3) 0.113(5) 0.031(3) 0.024(4) 0.031(4)
C6R 0.106(7) 0.095(7) 0.112(9) 0.014(6) 0.014(7) -0.006(6)
O6R 0.124(6) 0.124(5) 0.094(5) 0.041(4) -0.001(5) 0.044(5)
O7R 0.096(4) 0.052(3) 0.115(5) -0.004(3) 0.015(4) 0.016(3)
O8R 0.081(4) 0.103(4) 0.077(4) 0.026(4) 0.014(4) 0.033(3)
C9R 0.132(8) 0.048(5) 0.163(11) 0.043(6) -0.014(7) 0.039(5)
C13R 0.106(7) 0.078(6) 0.106(8) -0.003(5) -0.011(6) 0.039(6)
C14R 0.105(8) 0.089(7) 0.128(9) -0.007(6) -0.019(7) 0.024(6)
C15R 0.087(7) 0.127(9) 0.185(13) 0.012(9) -0.033(8) 0.035(6)
C16R 0.118(9) 0.141(10) 0.156(12) 0.037(9) 0.009(9) 0.005(8)
C17R 0.165(10) 0.045(5) 0.136(10) 0.039(5) 0.014(8) 0.034(6)
C25R 0.116(8) 0.080(7) 0.156(12) -0.043(7) -0.011(8) 0.013(6)
C26R 0.131(10) 0.079(7) 0.221(17) -0.035(9) -0.010(10) 0.013(7)
C29R 0.098(6) 0.088(6) 0.069(6) 0.020(5) 0.017(5) 0.042(5)
C30R 0.088(6) 0.137(9) 0.080(7) 0.020(7) 0.011(6) 0.055(6)
C31R 0.134(8) 0.128(8) 0.094(8) 0.041(7) 0.024(7) 0.077(7)
C32R 0.082(6) 0.135(9) 0.083(8) 0.019(7) 0.000(6) 0.025(6)
C37R 0.189(13) 0.067(7) 0.144(10) -0.031(7) 0.038(11) -0.001(8)
C38R 0.235(16) 0.120(10) 0.152(11) -0.040(9) 0.092(13) -0.028(10)
C39R 0.143(10) 0.076(6) 0.151(12) -0.035(7) 0.054(9) -0.026(6)
C40R 0.151(11) 0.052(6) 0.266(19) 0.006(8) 0.032(11) 0.009(6)
C1S 0.089(7) 0.163(11) 0.106(9) 0.023(8) -0.049(7) -0.019(7)
O1S 0.094(5) 0.128(6) 0.092(5) 0.017(4) -0.010(4) 0.020(4)
O2S 0.119(4) 0.062(3) 0.095(5) 0.019(3) 0.020(4) 0.044(3)
O3S 0.064(4) 0.102(4) 0.080(4) 0.009(3) 0.002(3) 0.020(3)
O4S 0.130(5) 0.082(4) 0.096(5) 0.031(3) 0.021(4) 0.057(4)
C5S 0.150(9) 0.079(6) 0.094(8) 0.043(6) 0.028(7) 0.062(6)
O5S 0.086(4) 0.088(4) 0.145(7) 0.004(4) -0.004(4) 0.018(4)
C6S 0.145(10) 0.099(8) 0.104(9) 0.037(6) 0.015(8) 0.050(7)
O6S 0.095(4) 0.098(4) 0.140(7) 0.056(5) 0.018(5) 0.048(4)
C7S 0.181(14) 0.117(10) 0.241(18) 0.085(10) 0.086(13) 0.061(9)
O7S 0.103(4) 0.060(3) 0.127(6) 0.013(4) 0.028(4) 0.015(3)
C8S 0.230(14) 0.097(8) 0.137(11) 0.068(8) 0.029(10) 0.061(9)
O8S 0.115(5) 0.078(4) 0.079(5) 0.000(3) 0.006(4) 0.037(4)
C9S 0.075(6) 0.120(8) 0.114(9) 0.022(7) 0.002(6) 0.009(6)
C10S 0.072(6) 0.123(9) 0.139(11) 0.009(7) 0.006(7) 0.008(6)
C13S 0.159(10) 0.117(8) 0.109(9) 0.038(7) 0.008(8) 0.095(8)
C14S 0.193(12) 0.135(10) 0.151(12) 0.064(9) 0.021(10) 0.113(10)
C17S 0.091(7) 0.048(5) 0.35(2) -0.041(8) -0.063(10) 0.007(5)
C21S 0.091(7) 0.118(8) 0.177(13) 0.100(9) 0.023(8) 0.044(6)
C25S 0.120(8) 0.073(6) 0.148(11) 0.024(6) 0.018(8) 0.020(6)
C29S 0.152(10) 0.060(5) 0.123(10) 0.008(6) -0.030(8) 0.038(6)
N1T 0.133(6) 0.065(4) 0.068(6) 0.002(4) -0.003(5) 0.060(4)
O1T 0.136(5) 0.086(4) 0.078(5) 0.005(4) 0.015(4) 0.059(4)
N2T 0.077(5) 0.117(6) 0.092(6) 0.041(5) 0.018(5) 0.025(4)
O2T 0.116(5) 0.074(4) 0.098(5) 0.030(3) 0.013(4) 0.051(4)
O3T 0.086(4) 0.091(4) 0.158(7) 0.038(4) -0.012(4) 0.022(3)
C5T 0.105(7) 0.047(4) 0.080(8) 0.017(5) 0.001(6) 0.019(5)
O4T 0.072(4) 0.154(6) 0.149(7) 0.027(5) 0.039(4) 0.036(4)
C6T 0.200(12) 0.119(8) 0.074(8) -0.010(6) -0.011(8) 0.099(9)
C7T 0.143(9) 0.081(6) 0.095(9) 0.003(6) -0.005(7) 0.057(6)
C8T 0.212(12) 0.097(7) 0.057(7) -0.019(5) -0.031(7) 0.098(8)
C9T 0.109(7) 0.066(5) 0.083(8) 0.012(5) -0.008(6) 0.035(5)
C10T 0.105(7) 0.052(4) 0.092(8) 0.017(5) 0.003(6) 0.029(4)
C11T 0.085(6) 0.067(5) 0.100(8) 0.017(5) 0.006(6) 0.020(4)
C12T 0.100(6) 0.076(6) 0.093(8) 0.035(5) 0.018(6) 0.037(5)
C13T 0.086(6) 0.081(6) 0.097(8) 0.026(6) -0.011(6) 0.012(5)
O6W 0.128(5) 0.142(6) 0.093(5) 0.002(4) 0.000(4) 0.084(5)

loop_
_atom_type_symbol
_atom_type_description
_atom_type_scat_dispersion_real
_atom_type_scat_dispersion_imag
_atom_type_scat_source
C C 0.0181 0.0091 'International Tables Vol C Tables 4.2.6.8 and 6.1.1.4'
H H 0.0000 0.0000 'International Tables Vol C Tables 4.2.6.8 and 6.1.1.4'
N N 0.0311 0.0180 'International Tables Vol C Tables 4.2.6.8 and 6.1.1.4'
O O 0.0492 0.0322 'International Tables Vol C Tables 4.2.6.8 and 6.1.1.4'
F F 0.0727 0.0534 'International Tables Vol C Tables 4.2.6.8 and 6.1.1.4'
Cl Cl 0.3639 0.7018 'International Tables Vol C Tables 4.2.6.8 and 6.1.1.4'

loop_
_geom_angle_atom_site_label_1
_geom_angle_atom_site_label_2
_geom_angle_atom_site_label_3
_geom_angle
O1A C1A N1A 118.8(19)
O1A C1A C33R 124.2(17)
N1A C1A C33R 117.0(11)
C2A N1A C1A 121.9(13)
C2A N1A H1A 119.1
C1A N1A H1A 119.1
C2A N2A C6A 120.0
N1A C2A N2A 108.0(9)
N1A C2A C3A 131.9(9)
N2A C2A C3A 120.0
C2A C3A C4A 120.0
C2A C3A H3A 120.0
C4A C3A H3A 120.0
C5A C4A C3A 120.0
C5A C4A H4A 120.0
C3A C4A H4A 120.0
C4A C5A C6A 120.0
C4A C5A H5A 120.0
C6A C5A H5A 120.0
N3A C6A C5A 122.2(7)
N3A C6A N2A 117.8(7)
C5A C6A N2A 120.0
C7A N3A C6A 131.9(9)
C7A N3A H3AA 114.0
C6A N3A H3AA 114.0
C8A N4A C12A 119.4(9)
C13A N5A C14A 126.1(8)
C13A N5A H5AA 117.0
C14A N5A H5AA 117.0
C18A N6A C14A 117.9(8)
O2A C7A N3A 124.3(13)
O2A C7A C8A 119.9(13)
N3A C7A C8A 115.8(9)
C19A N7A C18A 128.3(7)
C19A N7A H7A 115.9
C18A N7A H7A 115.9
N4A C8A C9A 123.7(11)
N4A C8A C7A 119.9(10)
C9A C8A C7A 116.4(11)
C1B N8A C9B 116.1(6)
C10A C9A C8A 116.9(11)
C10A C9A H9A 121.6
C8A C9A H9A 121.6
C20A N9A C7B 128.3(6)
C20A N9A H9AA 115.8
C7B N9A H9AA 115.8
C9A C10A C11A 120.4(11)
C9A C10A H10A 119.8
C11A C10A H10A 119.8
C10B N10A C18B 116.5(6)
C10A C11A C12A 119.0(11)
C10A C11A H11A 120.5
C12A C11A H11A 120.5
C16B N11A C21A 126.8(7)
C16B N11A H11B 116.6
C21A N11A H11B 116.6
N4A C12A C11A 120.5(10)
N4A C12A C13A 120.9(10)
C11A C12A C13A 118.6(11)
C19B N12A C27B 115.9(7)
O3A C13A N5A 124.4(10)
O3A C13A C12A 119.3(10)
N5A C13A C12A 116.3(9)
C22A N13A C25B 127.9(7)
C22A N13A H13A 116.0
C25B N13A H13A 116.0
C27A O13A C37R 121.6(11)
N6A C14A C15A 123.1(9)
N6A C14A N5A 113.2(8)
C15A C14A N5A 123.7(9)
C28B N14A C36B 117.1(7)
C16A C15A C14A 117.1(10)
C16A C15A H15A 121.4
C14A C15A H15A 121.4
C34B N15A C23A 128.2(8)
C34B N15A H15B 115.9
C23A N15A H15B 115.9
C15A C16A C17A 120.5(10)
C15A C16A H16A 119.7
C17A C16A H16A 119.7
C37B N16A C45B 117.0(7)
C16A C17A C18A 116.7(10)
C16A C17A H17A 121.7
C18A C17A H17A 121.7
C24A N17A C43B 127.2(8)
C24A N17A H17B 116.4
C43B N17A H17B 116.4
N6A C18A C17A 124.6(10)
N6A C18A N7A 113.3(8)
C17A C18A N7A 122.0(9)
C46B N18A C54B 115.7(8)
O4A C19A N7A 124.7(6)
O4A C19A C1B 118.6(8)
N7A C19A C1B 116.7(7)
C25A N19A C52B 127.0(7)
C25A N19A H19A 116.5
C52B N19A H19A 116.5
O5A C20A N9A 125.4(7)
O5A C20A C10B 121.5(8)
N9A C20A C10B 113.1(8)
C55B N20A C63B 116.0(7)
O6A C21A N11A 125.1(9)
O6A C21A C19B 122.1(7)
N11A C21A C19B 112.8(7)
C26A N21A C61B 126.1(6)
C26A N21A H21A 116.9
C61B N21A H21A 116.9
O7A C22A N13A 125.9(7)
O7A C22A C28B 120.1(8)
N13A C22A C28B 113.9(7)
C64B N22A C72B 115.5(7)
O8A C23A N15A 124.6(8)
O8A C23A C37B 122.7(8)
N15A C23A C37B 112.7(8)
C27A N23A C70B 128.5(10)
C27A N23A H23A 115.8
C70B N23A H23A 115.8
O9A C24A N17A 125.5(9)
O9A C24A C46B 121.7(10)
N17A C24A C46B 112.9(9)
O10A C25A N19A 123.8(8)
O10A C25A C55B 120.3(8)
N19A C25A C55B 115.8(8)
O11A C26A N21A 125.0(8)
O11A C26A C64B 120.0(8)
N21A C26A C64B 115.0(7)
O12A C27A O13A 123.7(10)
O12A C27A N23A 125.1(11)
O13A C27A N23A 111.2(12)
N8A C1B C2B 124.9(6)
N8A C1B C19A 117.1(7)
C2B C1B C19A 118.1(7)
C1B C2B C3B 119.8(7)
C1B C2B H2B 120.1
C3B C2B H2B 120.1
O1R C3B C2B 125.6(7)
O1R C3B C4B 116.4(8)
C2B C3B C4B 117.9(7)
C5B C4B C9B 119.5(7)
C5B C4B C3B 122.9(7)
C9B C4B C3B 117.6(7)
C6B C5B C4B 121.8(7)
C6B C5B H5B 119.1
C4B C5B H5B 119.1
C5B C6B C7B 120.6(7)
C5B C6B H6B 119.7
C7B C6B H6B 119.7
C8B C7B N9A 119.3(6)
C8B C7B C6B 116.5(6)
N9A C7B C6B 124.1(7)
F1A C8B C7B 116.4(6)
F1A C8B C9B 118.4(7)
C7B C8B C9B 125.1(6)
N8A C9B C8B 119.8(7)
N8A C9B C4B 123.7(7)
C8B C9B C4B 116.5(7)
N10A C10B C11B 124.8(7)
N10A C10B C20A 116.8(7)
C11B C10B C20A 118.3(8)
C12B C11B C10B 118.0(8)
C12B C11B H11C 121.0
C10B C11B H11C 121.0
O2R C12B C11B 124.5(8)
O2R C12B C13B 115.3(7)
C11B C12B C13B 120.2(7)
C14B C13B C18B 120.1(8)
C14B C13B C12B 123.3(7)
C18B C13B C12B 116.6(7)
C15B C14B C13B 121.0(8)
C15B C14B H14B 119.5
C13B C14B H14B 119.5
C14B C15B C16B 120.5(8)
C14B C15B H15C 119.8
C16B C15B H15C 119.8
C17B C16B N11A 117.5(7)
C17B C16B C15B 118.3(8)
N11A C16B C15B 124.1(7)
F2A C17B C16B 119.0(8)
F2A C17B C18B 118.2(6)
C16B C17B C18B 122.8(8)
N10A C18B C13B 123.8(8)
N10A C18B C17B 118.9(7)
C13B C18B C17B 117.3(7)
N12A C19B C20B 126.7(9)
N12A C19B C21A 116.7(7)
C20B C19B C21A 116.4(8)
C21B C20B C19B 116.8(8)
C21B C20B H20B 121.6
C19B C20B H20B 121.6
O3R C21B C20B 124.2(8)
O3R C21B C22B 116.4(9)
C20B C21B C22B 119.4(8)
C21B C22B C23B 123.7(8)
C21B C22B C27B 118.8(9)
C23B C22B C27B 117.6(7)
C24B C23B C22B 123.1(7)
C24B C23B H23B 118.4
C22B C23B H23B 118.4
C23B C24B C25B 119.9(8)
C23B C24B H24B 120.0
C25B C24B H24B 120.0
C26B C25B N13A 119.0(7)
C26B C25B C24B 116.8(7)
N13A C25B C24B 124.2(8)
F3A C26B C25B 117.0(7)
F3A C26B C27B 118.8(8)
C25B C26B C27B 124.2(7)
N12A C27B C26B 119.4(7)
N12A C27B C22B 122.3(7)
C26B C27B C22B 118.3(9)
N14A C28B C29B 123.8(7)
N14A C28B C22A 116.6(8)
C29B C28B C22A 119.5(7)
C30B C29B C28B 119.7(7)
C30B C29B H29B 120.2
C28B C29B H29B 120.2
O4R C30B C29B 125.7(8)
O4R C30B C31B 115.2(7)
C29B C30B C31B 119.0(8)
C32B C31B C30B 123.6(9)
C32B C31B C36B 119.4(8)
C30B C31B C36B 117.0(7)
C33B C32B C31B 122.4(9)
C33B C32B H32B 118.8
C31B C32B H32B 118.8
C32B C33B C34B 120.2(8)
C32B C33B H33B 119.9
C34B C33B H33B 119.9
C35B C34B N15A 120.3(8)
C35B C34B C33B 117.6(8)
N15A C34B C33B 122.1(7)
F4A C35B C34B 117.8(7)
F4A C35B C36B 117.6(6)
C34B C35B C36B 124.5(8)
N14A C36B C35B 120.7(7)
N14A C36B C31B 123.4(7)
C35B C36B C31B 115.9(7)
N16A C37B C38B 126.9(9)
N16A C37B C23A 117.8(8)
C38B C37B C23A 115.3(8)
C39B C38B C37B 116.7(9)
C39B C38B H38B 121.7
C37B C38B H38B 121.7
C38B C39B O5R 125.0(9)
C38B C39B C40B 121.0(7)
O5R C39B C40B 113.9(9)
C41B C40B C39B 125.7(8)
C41B C40B C45B 117.9(9)
C39B C40B C45B 116.4(9)
C42B C41B C40B 123.0(8)
C42B C41B H41B 118.5
C40B C41B H41B 118.5
C41B C42B C43B 120.7(9)
C41B C42B H42B 119.7
C43B C42B H42B 119.7
N17A C43B C44B 117.4(7)
N17A C43B C42B 126.3(9)
C44B C43B C42B 116.2(9)
F5A C44B C45B 117.8(8)
F5A C44B C43B 117.7(8)
C45B C44B C43B 124.5(7)
C44B C45B N16A 120.5(7)
C44B C45B C40B 117.6(9)
N16A C45B C40B 121.9(9)
N18A C46B C47B 124.2(10)
N18A C46B C24A 119.9(10)
C47B C46B C24A 115.9(10)
C48B C47B C46B 117.2(9)
C48B C47B H47B 121.4
C46B C47B H47B 121.4
O6R C48B C49B 117.0(11)
O6R C48B C47B 123.3(10)
C49B C48B C47B 119.7(10)
C48B C49B C54B 118.3(9)
C48B C49B C50B 122.4(10)
C54B C49B C50B 119.3(8)
C51B C50B C49B 122.3(9)
C51B C50B H50B 118.8
C49B C50B H50B 118.8
C50B C51B C52B 119.9(9)
C50B C51B H51B 120.0
C52B C51B H51B 120.0
C53B C52B N19A 119.5(8)
C53B C52B C51B 118.2(8)
N19A C52B C51B 122.3(8)
C52B C53B F6A 119.0(8)
C52B C53B C54B 123.2(8)
F6A C53B C54B 117.8(8)
N18A C54B C49B 124.8(8)
N18A C54B C53B 118.1(8)
C49B C54B C53B 117.1(8)
N20A C55B C56B 125.0(9)
N20A C55B C25A 117.8(8)
C56B C55B C25A 117.2(9)
C57B C56B C55B 119.2(9)
C57B C56B H56B 120.4
C55B C56B H56B 120.4
O7R C57B C56B 126.1(9)
O7R C57B C58B 116.3(9)
C56B C57B C58B 117.6(8)
C57B C58B C63B 118.6(8)
C57B C58B C59B 122.2(8)
C63B C58B C59B 119.2(8)
C60B C59B C58B 120.8(7)
C60B C59B H59B 119.6
C58B C59B H59B 119.6
C59B C60B C61B 122.1(8)
C59B C60B H60B 119.0
C61B C60B H60B 119.0
C60B C61B N21A 125.2(8)
C60B C61B C62B 117.3(8)
N21A C61B C62B 117.5(7)
F7A C62B C63B 121.0(7)
F7A C62B C61B 116.0(8)
C63B C62B C61B 123.0(7)
N20A C63B C62B 118.8(7)
N20A C63B C58B 123.6(8)
C62B C63B C58B 117.6(8)
N22A C64B C65B 126.3(8)
N22A C64B C26A 116.4(7)
C65B C64B C26A 117.4(7)
C66B C65B C64B 118.2(8)
C66B C65B H65B 120.9
C64B C65B H65B 120.9
C65B C66B O8R 124.1(7)
C65B C66B C67B 119.8(8)
O8R C66B C67B 116.0(8)
C68B C67B C66B 124.5(9)
C68B C67B C72B 118.6(8)
C66B C67B C72B 116.8(8)
C69B C68B C67B 123.2(9)
C69B C68B H68B 118.4
C67B C68B H68B 118.4
C68B C69B C70B 120.1(9)
C68B C69B H69B 120.0
C70B C69B H69B 120.0
C71B C70B N23A 119.8(9)
C71B C70B C69B 115.3(8)
N23A C70B C69B 124.9(9)
C70B C71B F8A 116.6(8)
C70B C71B C72B 126.6(9)
F8A C71B C72B 116.8(8)
N22A C72B C71B 120.6(8)
N22A C72B C67B 123.3(7)
C71B C72B C67B 116.1(8)
O1C C1C N1C 122.9(11)
O1C C1C C33S 119.8(13)
N1C C1C C33S 117.2(11)
C1C N1C C2C 127.0(9)
C1C N1C H1C 116.5
C2C N1C H1C 116.5
N2C C2C C3C 126.4(12)
N2C C2C N1C 112.7(9)
C3C C2C N1C 120.8(11)
C6C N2C C2C 116.8(9)
C2C C3C C4C 113.9(11)
C2C C3C H3C 123.0
C4C C3C H3C 123.0
C7C N3C C6C 126.9(9)
C7C N3C H3CA 116.6
C6C N3C H3CA 116.6
C5C C4C C3C 122.5(10)
C5C C4C H4C 118.7
C3C C4C H4C 118.7
C8C N4C C12C 121.1(9)
C6C C5C C4C 117.0(11)
C6C C5C H5C 121.5
C4C C5C H5C 121.5
C13C N5C C14C 125.4(9)
C13C N5C H5CA 117.3
C14C N5C H5CA 117.3
N2C C6C C5C 123.3(11)
N2C C6C N3C 115.1(8)
C5C C6C N3C 121.5(12)
C14C N6C C18C 115.8(8)
O2C C7C N3C 127.2(10)
O2C C7C C8C 120.0(11)
N3C C7C C8C 112.7(11)
C19C N7C C18C 127.4(8)
C19C N7C H7C 116.3
C18C N7C H7C 116.3
N4C C8C C9C 123.5(10)
N4C C8C C7C 119.3(10)
C9C C8C C7C 117.2(12)
C1D N8C C9D 116.0(8)
C8C C9C C10C 114.4(12)
C8C C9C H9C 122.8
C10C C9C H9C 122.8
C20C N9C C7D 128.7(7)
C20C N9C H9CA 115.7
C7D N9C H9CA 115.7
C11C C10C C9C 120.3(11)
C11C C10C H10E 119.8
C9C C10C H10E 119.8
C10D N10C C18D 115.7(7)
C10C C11C C12C 122.4(13)
C10C C11C H11I 118.8
C12C C11C H11I 118.8
C21C N11C C16D 127.6(7)
C21C N11C H11J 116.2
C16D N11C H11J 116.2
C11C C12C N4C 118.3(14)
C11C C12C C13C 120.3(12)
N4C C12C C13C 121.4(9)
C19D N12C C27D 115.9(7)
O3C C13C N5C 128.2(12)
O3C C13C C12C 116.2(10)
N5C C13C C12C 115.6(9)
C22C N13C C25D 128.2(7)
C22C N13C H13F 115.9
C25D N13C H13F 115.9
C27C O13C C37S 119.8(11)
N6C C14C N5C 112.4(8)
N6C C14C C15C 124.9(11)
N5C C14C C15C 122.8(10)
C28D N14C C36D 116.0(7)
C16C C15C C14C 116.2(10)
C16C C15C H15K 121.9
C14C C15C H15K 121.9
C23C N15C C34D 127.4(6)
C23C N15C H15L 116.3
C34D N15C H15L 116.3
C15C C16C C17C 122.7(10)
C15C C16C H16I 118.6
C17C C16C H16I 118.6
C37D N16C C45D 115.6(7)
C16C C17C C18C 113.4(11)
C16C C17C H17I 123.3
C18C C17C H17I 123.3
C24C N17C C43D 130.0(8)
C24C N17C H17J 115.0
C43D N17C H17J 115.0
N6C C18C C17C 127.1(9)
N6C C18C N7C 112.3(8)
C17C C18C N7C 120.6(11)
C46D N18C C54D 117.6(8)
O4C C19C N7C 125.7(8)
O4C C19C C1D 121.4(10)
N7C C19C C1D 112.8(8)
C25C N19C C52D 128.6(8)
C25C N19C H19E 115.7
C52D N19C H19E 115.7
O5C C20C N9C 124.7(9)
O5C C20C C10D 123.0(8)
N9C C20C C10D 112.3(8)
C55D N20C C63D 116.8(8)
O6C C21C N11C 125.5(8)
O6C C21C C19D 122.4(9)
N11C C21C C19D 112.0(8)
C26C N21C C61D 128.7(8)
C26C N21C H21D 115.7
C61D N21C H21D 115.7
O7C C22C N13C 125.6(8)
O7C C22C C28D 119.8(8)
N13C C22C C28D 114.6(8)
C64D N22C C72D 117.0(8)
O8C C23C N15C 125.4(7)
O8C C23C C37D 121.6(8)
N15C C23C C37D 113.0(7)
C27C N23C C70D 124.6(12)
C27C N23C H23F 117.7
C70D N23C H23F 117.7
O9C C24C N17C 123.2(8)
O9C C24C C46D 121.4(8)
N17C C24C C46D 115.4(9)
O10C C25C N19C 125.0(10)
O10C C25C C55D 120.6(9)
N19C C25C C55D 114.3(8)
O11C C26C N21C 125.2(8)
O11C C26C C64D 123.5(9)
N21C C26C C64D 111.3(9)
O12C C27C N23C 126.6(15)
O12C C27C O13C 125.4(11)
N23C C27C O13C 107.9(14)
N8C C1D C2D 125.9(8)
N8C C1D C19C 117.4(9)
C2D C1D C19C 116.7(9)
C3D C2D C1D 118.4(9)
C3D C2D H2D 120.8
C1D C2D H2D 120.8
O1S C3D C2D 125.0(10)
O1S C3D C4D 115.4(9)
C2D C3D C4D 119.5(10)
C5D C4D C9D 119.3(8)
C5D C4D C3D 124.2(9)
C9D C4D C3D 116.4(8)
C6D C5D C4D 120.8(8)
C6D C5D H5D 119.6
C4D C5D H5D 119.6
C5D C6D C7D 121.7(7)
C5D C6D H6D 119.1
C7D C6D H6D 119.1
C8D C7D N9C 117.6(7)
C8D C7D C6D 116.5(8)
N9C C7D C6D 125.8(7)
C7D C8D F1C 116.5(8)
C7D C8D C9D 125.3(8)
F1C C8D C9D 118.2(7)
N8C C9D C8D 120.0(8)
N8C C9D C4D 123.7(8)
C8D C9D C4D 116.3(7)
N10C C10D C11D 126.1(8)
N10C C10D C20C 116.0(7)
C11D C10D C20C 117.9(8)
C12D C11D C10D 117.6(8)
C12D C11D H11K 121.2
C10D C11D H11K 121.2
O2S C12D C11D 125.5(8)
O2S C12D C13D 113.7(9)
C11D C12D C13D 120.8(8)
C14D C13D C18D 118.1(8)
C14D C13D C12D 125.7(8)
C18D C13D C12D 116.2(8)
C15D C14D C13D 122.8(8)
C15D C14D H14D 118.6
C13D C14D H14D 118.6
C14D C15D C16D 120.3(8)
C14D C15D H15M 119.8
C16D C15D H15M 119.8
C17D C16D N11C 118.0(7)
C17D C16D C15D 117.6(8)
N11C C16D C15D 124.5(8)
C16D C17D F2C 118.8(7)
C16D C17D C18D 123.9(7)
F2C C17D C18D 117.4(8)
N10C C18D C17D 119.0(7)
N10C C18D C13D 123.7(7)
C17D C18D C13D 117.3(8)
N12C C19D C20D 125.9(8)
N12C C19D C21C 116.6(8)
C20D C19D C21C 117.5(8)
C21D C20D C19D 117.0(8)
C21D C20D H20E 121.5
C19D C20D H20E 121.5
O3S C21D C20D 125.2(8)
O3S C21D C22D 114.5(8)
C20D C21D C22D 120.4(8)
C23D C22D C21D 123.7(8)
C23D C22D C27D 120.0(8)
C21D C22D C27D 116.3(8)
C24D C23D C22D 121.7(8)
C24D C23D H23G 119.1
C22D C23D H23G 119.1
C23D C24D C25D 120.3(8)
C23D C24D H24E 119.8
C25D C24D H24E 119.8
C26D C25D N13C 120.3(7)
C26D C25D C24D 116.7(8)
N13C C25D C24D 123.0(8)
F3C C26D C25D 116.5(7)
F3C C26D C27D 118.0(7)
C25D C26D C27D 125.5(8)
N12C C27D C26D 119.8(7)
N12C C27D C22D 124.4(8)
C26D C27D C22D 115.8(8)
N14C C28D C29D 124.9(9)
N14C C28D C22C 117.3(7)
C29D C28D C22C 117.7(8)
C30D C29D C28D 119.1(8)
C30D C29D H29D 120.4
C28D C29D H29D 120.4
C29D C30D O4S 126.6(8)
C29D C30D C31D 119.2(7)
O4S C30D C31D 114.1(8)
C36D C31D C32D 119.7(8)
C36D C31D C30D 116.9(8)
C32D C31D C30D 123.3(8)
C33D C32D C31D 121.5(8)
C33D C32D H32E 119.2
C31D C32D H32E 119.2
C32D C33D C34D 119.6(8)
C32D C33D H33D 120.2
C34D C33D H33D 120.2
C35D C34D N15C 118.2(7)
C35D C34D C33D 117.9(8)
N15C C34D C33D 123.8(8)
F4C C35D C36D 119.3(7)
F4C C35D C34D 116.4(7)
C36D C35D C34D 124.2(7)
N14C C36D C35D 119.2(7)
N14C C36D C31D 123.8(8)
C35D C36D C31D 117.1(8)
N16C C37D C38D 126.3(7)
N16C C37D C23C 116.3(8)
C38D C37D C23C 117.4(7)
C39D C38D C37D 119.3(8)
C39D C38D H38E 120.4
C37D C38D H38E 120.4
C38D C39D O5S 126.2(8)
C38D C39D C40D 118.7(9)
O5S C39D C40D 115.0(9)
C41D C40D C45D 119.3(8)
C41D C40D C39D 123.5(8)
C45D C40D C39D 117.2(8)
C42D C41D C40D 121.1(8)
C42D C41D H41D 119.4
C40D C41D H41D 119.4
C41D C42D C43D 120.4(8)
C41D C42D H42D 119.8
C43D C42D H42D 119.8
C44D C43D N17C 118.8(8)
C44D C43D C42D 117.5(7)
N17C C43D C42D 123.6(7)
F5C C44D C43D 117.3(7)
F5C C44D C45D 118.0(7)
C43D C44D C45D 124.6(8)
N16C C45D C44D 120.3(8)
N16C C45D C40D 122.8(7)
C44D C45D C40D 117.0(8)
N18C C46D C47D 124.6(9)
N18C C46D C24C 116.6(8)
C47D C46D C24C 118.8(10)
C48D C47D C46D 119.4(10)
C48D C47D H47D 120.3
C46D C47D H47D 120.3
C47D C48D O6S 127.4(11)
C47D C48D C49D 119.7(9)
O6S C48D C49D 112.9(9)
C50D C49D C48D 124.4(9)
C50D C49D C54D 119.7(11)
C48D C49D C54D 115.9(8)
C51D C50D C49D 122.0(9)
C51D C50D H50D 119.0
C49D C50D H50D 119.0
C50D C51D C52D 120.5(10)
C50D C51D H51D 119.7
C52D C51D H51D 119.7
N19C C52D C53D 119.8(8)
N19C C52D C51D 123.1(9)
C53D C52D C51D 117.1(10)
F6C C53D C54D 119.1(7)
F6C C53D C52D 116.1(9)
C54D C53D C52D 124.7(8)
N18C C54D C53D 121.3(8)
N18C C54D C49D 122.6(10)
C53D C54D C49D 115.9(9)
N20C C55D C56D 125.1(10)
N20C C55D C25C 118.2(9)
C56D C55D C25C 116.5(9)
C57D C56D C55D 117.4(9)
C57D C56D H56D 121.3
C55D C56D H56D 121.3
C56D C57D O7S 125.3(8)
C56D C57D C58D 121.6(9)
O7S C57D C58D 113.2(10)
C59D C58D C63D 120.8(9)
C59D C58D C57D 124.4(9)
C63D C58D C57D 114.7(10)
C60D C59D C58D 121.9(9)
C60D C59D H59D 119.0
C58D C59D H59D 119.0
C59D C60D C61D 118.7(9)
C59D C60D H60D 120.7
C61D C60D H60D 120.7
C62D C61D N21C 119.1(8)
C62D C61D C60D 117.9(8)
N21C C61D C60D 122.9(9)
F7C C62D C61D 116.6(7)
F7C C62D C63D 117.9(9)
C61D C62D C63D 125.4(9)
N20C C63D C62D 120.5(8)
N20C C63D C58D 124.2(8)
C62D C63D C58D 115.2(10)
N22C C64D C65D 125.2(8)
N22C C64D C26C 118.4(8)
C65D C64D C26C 116.4(9)
C66D C65D C64D 117.5(9)
C66D C65D H65D 121.3
C64D C65D H65D 121.3
O8S C66D C65D 125.8(9)
O8S C66D C67D 113.7(8)
C65D C66D C67D 120.5(8)
C68D C67D C66D 123.9(9)
C68D C67D C72D 120.0(9)
C66D C67D C72D 116.0(8)
C69D C68D C67D 121.3(10)
C69D C68D H68D 119.4
C67D C68D H68D 119.4
C68D C69D C70D 119.6(9)
C68D C69D H69D 120.2
C70D C69D H69D 120.2
C71D C70D N23C 116.3(10)
C71D C70D C69D 119.5(10)
N23C C70D C69D 124.2(10)
F8C C71D C70D 119.1(10)
F8C C71D C72D 118.2(8)
C70D C71D C72D 122.7(10)
N22C C72D C71D 119.4(9)
N22C C72D C67D 123.8(8)
C71D C72D C67D 116.9(8)
O1R C1R C2R 105.9(7)
O1R C1R H1RA 110.6
C2R C1R H1RA 110.6
O1R C1R H1RB 110.6
C2R C1R H1RB 110.6
H1RA C1R H1RB 108.7
C3B O1R C1R 118.4(6)
C4R C2R C3R 112.3(10)
C4R C2R C1R 108.8(9)
C3R C2R C1R 106.5(10)
C4R C2R H2R 109.7
C3R C2R H2R 109.7
C1R C2R H2R 109.7
C12B O2R C5R 118.1(7)
C2R C3R H3RA 109.5
C2R C3R H3RB 109.5
H3RA C3R H3RB 109.5
C2R C3R H3RC 109.5
H3RA C3R H3RC 109.5
H3RB C3R H3RC 109.5
C21B O3R C9R 118.4(7)
C2R C4R H4RA 109.5
C2R C4R H4RB 109.5
H4RA C4R H4RB 109.5
C2R C4R H4RC 109.5
H4RA C4R H4RC 109.5
H4RB C4R H4RC 109.5
C30B O4R C13R 118.0(6)
O2R C5R C6R 107.8(8)
O2R C5R H5RA 110.2
C6R C5R H5RA 110.2
O2R C5R H5RB 110.2
C6R C5R H5RB 110.2
H5RA C5R H5RB 108.5
C39B O5R C17R 117.7(8)
C7R C6R C8R 103.5(12)
C7R C6R C5R 112.2(12)
C8R C6R C5R 110.9(9)
C7R C6R H6R 110.0
C8R C6R H6R 110.0
C5R C6R H6R 110.0
C48B O6R C21R 116.4(10)
C6R C7R H7RA 109.5
C6R C7R H7RB 109.5
H7RA C7R H7RB 109.5
C6R C7R H7RC 109.5
H7RA C7R H7RC 109.5
H7RB C7R H7RC 109.5
C57B O7R C25R 119.0(8)
C6R C8R H8RA 109.5
C6R C8R H8RB 109.5
H8RA C8R H8RB 109.5
C6R C8R H8RC 109.5
H8RA C8R H8RC 109.5
H8RB C8R H8RC 109.5
C66B O8R C29R 117.9(7)
O3R C9R C10R 106.0(8)
O3R C9R H9RA 110.5
C10R C9R H9RA 110.5
O3R C9R H9RB 110.5
C10R C9R H9RB 110.5
H9RA C9R H9RB 108.7
C12R C10R C11R 112.6(16)
C12' C10R C11R 113.7(13)
C12R C10R C9R 119.7(15)
C12' C10R C9R 110.7(12)
C11R C10R C9R 107.5(10)
C12' C10R H10R 108.2
C11R C10R H10R 108.2
C9R C10R H10R 108.2
C12R C10R H10B 105.2
C11R C10R H10B 105.2
C9R C10R H10B 105.2
C10R C11R H11D 109.5
C10R C11R H11E 109.5
H11D C11R H11E 109.5
C10R C11R H11F 109.5
H11D C11R H11F 109.5
H11E C11R H11F 109.5
C10R C12' H12A 109.5
C10R C12' H12B 109.5
H12A C12' H12B 109.5
C10R C12' H12C 109.5
H12A C12' H12C 109.5
H12B C12' H12C 109.5
C10R C12R H1II 109.5
C10R C12R H1IJ 109.5
H1II C12R H1IJ 109.5
C10R C12R H1IK 109.5
H1II C12R H1IK 109.5
H1IJ C12R H1IK 109.5
O4R C13R C14R 106.8(7)
O4R C13R H13B 110.4
C14R C13R H13B 110.4
O4R C13R H13C 110.4
C14R C13R H13C 110.4
H13B C13R H13C 108.6
C16R C14R C13R 112.5(9)
C16R C14R C15R 114.8(10)
C13R C14R C15R 107.0(8)
C16R C14R H14R 107.4
C13R C14R H14R 107.4
C15R C14R H14R 107.4
C14R C15R H15D 109.5
C14R C15R H15E 109.5
H15D C15R H15E 109.5
C14R C15R H15F 109.5
H15D C15R H15F 109.5
H15E C15R H15F 109.5
C14R C16R H16B 109.5
C14R C16R H16C 109.5
H16B C16R H16C 109.5
C14R C16R H16D 109.5
H16B C16R H16D 109.5
H16C C16R H16D 109.5
O5R C17R C18R 106.4(9)
O5R C17R H17C 110.4
C18R C17R H17C 110.4
O5R C17R H17D 110.4
C18R C17R H17D 110.4
H17C C17R H17D 108.6
C19R C18R C17R 107.5(11)
C19R C18R C20R 110.9(12)
C17R C18R C20R 109.6(11)
C19R C18R H18R 109.6
C17R C18R H18R 109.6
C20R C18R H18R 109.6
C18R C19R H19B 109.5
C18R C19R H19C 109.5
H19B C19R H19C 109.5
C18R C19R H19D 109.5
H19B C19R H19D 109.5
H19C C19R H19D 109.5
C18R C20R H20A 109.5
C18R C20R H20C 109.5
H20A C20R H20C 109.5
C18R C20R H20D 109.5
H20A C20R H20D 109.5
H20C C20R H20D 109.5
O6R C21R C22R 108.6(14)
O6R C21R H21B 110.0
C22R C21R H21B 110.0
O6R C21R H21C 110.0
C22R C21R H21C 110.0
H21B C21R H21C 108.3
C24R C22R C21R 113.6(16)
C24R C22R C23R 108.0(17)
C21R C22R C23R 103.6(17)
C24R C22R H22R 110.5
C21R C22R H22R 110.5
C23R C22R H22R 110.5
C22R C23R H23C 109.5
C22R C23R H23D 109.5
H23C C23R H23D 109.5
C22R C23R H23E 109.5
H23C C23R H23E 109.5
H23D C23R H23E 109.5
C22R C24R H24A 109.5
C22R C24R H24C 109.5
H24A C24R H24C 109.5
C22R C24R H24D 109.5
H24A C24R H24D 109.5
H24C C24R H24D 109.5
O7R C25R C26R 112.4(10)
O7R C25R H25A 109.1
C26R C25R H25A 109.1
O7R C25R H25B 109.1
C26R C25R H25B 109.1
H25A C25R H25B 107.9
C27R C26R C28R 108.9(15)
C27R C26R C25R 107.8(13)
C28R C26R C25R 111.0(12)
C27R C26R H26R 109.7
C28R C26R H26R 109.7
C25R C26R H26R 109.7
C26R C27R H27A 109.5
C26R C27R H27B 109.5
H27A C27R H27B 109.5
C26R C27R H27C 109.5
H27A C27R H27C 109.5
H27B C27R H27C 109.5
C26R C28R H28A 109.5
C26R C28R H28B 109.5
H28A C28R H28B 109.5
C26R C28R H28C 109.5
H28A C28R H28C 109.5
H28B C28R H28C 109.5
O8R C29R C30R 109.2(7)
O8R C29R H29A 109.8
C30R C29R H29A 109.8
O8R C29R H29C 109.8
C30R C29R H29C 109.8
H29A C29R H29C 108.3
C29R C30R C31R 108.1(8)
C29R C30R C32R 112.2(8)
C31R C30R C32R 111.9(9)
C29R C30R H30R 108.1
C31R C30R H30R 108.1
C32R C30R H30R 108.1
C30R C31R H31A 109.5
C30R C31R H31B 109.5
H31A C31R H31B 109.5
C30R C31R H31C 109.5
H31A C31R H31C 109.5
H31B C31R H31C 109.5
C30R C32R H32A 109.5
C30R C32R H32C 109.5
H32A C32R H32C 109.5
C30R C32R H32D 109.5
H32A C32R H32D 109.5
H32C C32R H32D 109.5
C35R C33R C36R 109.9(18)
C35R C33R C34R 110.1(17)
C36R C33R C34R 112.2(17)
C35R C33R C1A 103.0(14)
C36R C33R C1A 107.8(14)
C34R C33R C1A 113.3(15)
C33R C34R H34G 109.5
C33R C34R H34H 109.5
H34G C34R H34H 109.5
C33R C34R H34I 109.5
H34G C34R H34I 109.5
H34H C34R H34I 109.5
C33R C35R H35A 109.5
C33R C35R H35B 109.5
H35A C35R H35B 109.5
C33R C35R H35C 109.5
H35A C35R H35C 109.5
H35B C35R H35C 109.5
C33R C36R H3EW 109.5
C33R C36R H3ER 109.5
H3EW C36R H3ER 109.5
C33R C36R H3ET 109.5
H3EW C36R H3ET 109.5
H3ER C36R H3ET 109.5
O13A C37R C39R 112.2(10)
O13A C37R C40R 101.5(11)
C39R C37R C40R 108.9(12)
O13A C37R C38R 105.6(10)
C39R C37R C38R 113.3(13)
C40R C37R C38R 114.7(13)
C37R C38R H38A 109.5
C37R C38R H38C 109.5
H38A C38R H38C 109.5
C37R C38R H38D 109.5
H38A C38R H38D 109.5
H38C C38R H38D 109.5
C37R C39R H39A 109.5
C37R C39R H39B 109.5
H39A C39R H39B 109.5
C37R C39R H39C 109.5
H39A C39R H39C 109.5
H39B C39R H39C 109.5
C37R C40R H40A 109.5
C37R C40R H40B 109.5
H40A C40R H40B 109.5
C37R C40R H40C 109.5
H40A C40R H40C 109.5
H40B C40R H40C 109.5
O1S C1S C2S 113.9(12)
O1S C1S H1SA 108.8
C2S C1S H1SA 108.8
O1S C1S H1SB 108.8
C2S C1S H1SB 108.8
H1SA C1S H1SB 107.7
C3D O1S C1S 115.9(8)
C1S C2S C4S 106.1(16)
C1S C2S C3S 118.5(16)
C4S C2S C3S 99.2(16)
C1S C2S H2S 110.8
C4S C2S H2S 110.8
C3S C2S H2S 110.8
C12D O2S C5S 116.8(7)
C2S C3S H3SA 109.5
C2S C3S H3SB 109.5
H3SA C3S H3SB 109.5
C2S C3S H3SC 109.5
H3SA C3S H3SC 109.5
H3SB C3S H3SC 109.5
C21D O3S C9S 118.7(7)
C2S C4S H4SA 109.5
C2S C4S H4SB 109.5
H4SA C4S H4SB 109.5
C2S C4S H4SC 109.5
H4SA C4S H4SC 109.5
H4SB C4S H4SC 109.5
C30D O4S C13S 114.0(8)
O2S C5S C6S 109.0(8)
O2S C5S H5SA 109.9
C6S C5S H5SA 109.9
O2S C5S H5SB 109.9
C6S C5S H5SB 109.9
H5SA C5S H5SB 108.3
C39D O5S C17S 115.9(8)
C7S C6S C5S 110.3(9)
C7S C6S C8S 112.5(11)
C5S C6S C8S 108.6(9)
C7S C6S H6S 108.4
C5S C6S H6S 108.4
C8S C6S H6S 108.4
C48D O6S C21S 117.6(8)
C6S C7S H7SA 109.5
C6S C7S H7SB 109.5
H7SA C7S H7SB 109.5
C6S C7S H7SC 109.5
H7SA C7S H7SC 109.5
H7SB C7S H7SC 109.5
C57D O7S C25S 116.2(8)
C6S C8S H8SA 109.5
C6S C8S H8SB 109.5
H8SA C8S H8SB 109.5
C6S C8S H8SC 109.5
H8SA C8S H8SC 109.5
H8SB C8S H8SC 109.5
C6S C8S H8SD 109.5
H8SA C8S H8SD 141.1
H8SB C8S H8SD 56.3
H8SC C8S H8SD 56.3
C6S C8S H8SE 109.5
H8SA C8S H8SE 56.3
H8SB C8S H8SE 141.1
H8SC C8S H8SE 56.3
H8SD C8S H8SE 109.5
C6S C8S H8SF 109.5
H8SA C8S H8SF 56.3
H8SB C8S H8SF 56.3
H8SC C8S H8SF 141.1
H8SD C8S H8SF 109.5
H8SE C8S H8SF 109.5
C66D O8S C29S 116.8(7)
O3S C9S C10S 106.3(8)
O3S C9S H9SA 110.5
C10S C9S H9SA 110.5
O3S C9S H9SB 110.5
C10S C9S H9SB 110.5
H9SA C9S H9SB 108.7
C3SS C10S C9S 112.1(15)
C12S C10S C9S 113.1(14)
C3SS C10S C11S 104.8(15)
C12S C10S C11S 112.1(15)
C9S C10S C11S 110.8(10)
C12S C10S H10S 105.3
C9S C10S H10S 107.4
C11S C10S H10S 107.9
C3SS C10S H10F 108.8
C9S C10S H10F 110.8
C11S C10S H10F 109.5
C10S C11S H11L 109.5
C10S C11S H11M 109.5
H11L C11S H11M 109.5
C10S C11S H11N 109.5
H11L C11S H11N 109.5
H11M C11S H11N 109.5
C10S C12S H12I 109.5
C10S C12S H12J 109.5
H12I C12S H12J 109.5
C10S C12S H12K 109.5
H12I C12S H12K 109.5
H12J C12S H12K 109.5
C10S C3SS H3SD 109.5
C10S C3SS H3SE 109.5
H3SD C3SS H3SE 109.5
C10S C3SS H3SF 109.5
H3SD C3SS H3SF 109.5
H3SE C3SS H3SF 109.5
O4S C13S C14S 105.7(9)
O4S C13S H13G 110.6
C14S C13S H13G 110.6
O4S C13S H13H 110.6
C14S C13S H13H 110.6
H13G C13S H13H 108.7
C15S C14S C16S 111.4(12)
C15S C14S C13S 110.9(11)
C16S C14S C13S 106.4(12)
C15S C14S H14S 109.4
C16S C14S H14S 109.4
C13S C14S H14S 109.4
C14S C15S H15N 109.5
C14S C15S H15O 109.5
H15N C15S H15O 109.5
C14S C15S H15P 109.5
H15N C15S H15P 109.5
H15O C15S H15P 109.5
C14S C16S H16J 109.5
C14S C16S H16K 109.5
H16J C16S H16K 109.5
C14S C16S H16L 109.5
H16J C16S H16L 109.5
H16K C16S H16L 109.5
O5S C17S C18S 115.6(12)
O5S C17S H17K 108.4
C18S C17S H17K 108.4
O5S C17S H17L 108.4
C18S C17S H17L 108.4
H17K C17S H17L 107.4
C20S C18S C19S 108(2)
C20S C18S C17S 102.3(17)
C19S C18S C17S 100.2(19)
C20S C18S H18S 114.8
C19S C18S H18S 114.8
C17S C18S H18S 114.8
C18S C19S H19F 109.5
C18S C19S H19G 109.5
H19F C19S H19G 109.5
C18S C19S H19H 109.5
H19F C19S H19H 109.5
H19G C19S H19H 109.5
C18S C20S H20F 109.4
C18S C20S H20G 109.2
H20F C20S H20G 109.5
C18S C20S H20H 109.8
H20F C20S H20H 109.5
H20G C20S H20H 109.5
O6S C21S C22S 114.6(11)
O6S C21S H21E 108.6
C22S C21S H21E 108.6
O6S C21S H21F 108.6
C22S C21S H21F 108.6
H21E C21S H21F 107.6
C24S C22S C21S 108.7(14)
C24S C22S C23S 115.2(14)
C21S C22S C23S 115.1(13)
C24S C22S H22S 105.6
C21S C22S H22S 105.6
C23S C22S H22S 105.6
C22S C23S H23H 109.5
C22S C23S H23J 109.5
H23H C23S H23J 109.5
C22S C23S H23K 109.5
H23H C23S H23K 109.5
H23J C23S H23K 109.5
C22S C24S H24F 109.5
C22S C24S H24G 109.5
H24F C24S H24G 109.5
C22S C24S H24H 109.5
H24F C24S H24H 109.5
H24G C24S H24H 109.5
O7S C25S C26S 106.8(10)
O7S C25S H25C 110.4
C26S C25S H25C 110.4
O7S C25S H25D 110.4
C26S C25S H25D 110.4
H25C C25S H25D 108.6
C28S C26S C25S 111.0(12)
C28S C26S C27S 107.0(14)
C25S C26S C27S 111.8(13)
C28S C26S H26S 109.0
C25S C26S H26S 109.0
C27S C26S H26S 109.0
C26S C27S H27D 109.5
C26S C27S H27E 109.5
H27D C27S H27E 109.5
C26S C27S H27F 109.5
H27D C27S H27F 109.5
H27E C27S H27F 109.5
C26S C28S H28D 109.5
C26S C28S H28E 109.5
H28D C28S H28E 109.5
C26S C28S H28F 109.5
H28D C28S H28F 109.5
H28E C28S H28F 109.5
O8S C29S C30S 111.9(11)
O8S C29S H29E 109.2
C30S C29S H29E 109.2
O8S C29S H29F 109.2
C30S C29S H29F 109.2
H29E C29S H29F 107.9
C1SS C30S C29S 124.9(17)
C32S C30S C29S 105.1(15)
C1SS C30S C2SS 121(2)
C29S C30S C2SS 106.4(16)
C32S C30S C31S 112.5(19)
C29S C30S C31S 113.6(15)
C32S C30S H30S 108.8
C29S C30S H30S 108.8
C31S C30S H30S 108.0
C1SS C30S H30A 98.7
C29S C30S H30A 98.7
C2SS C30S H30A 99.6
C30S C31S H31D 109.5
C30S C31S H31E 109.5
H31D C31S H31E 109.5
C30S C31S H31F 109.5
H31D C31S H31F 109.5
H31E C31S H31F 109.5
C30S C32S H32F 109.5
C30S C32S H32G 109.5
H32F C32S H32G 109.5
C30S C32S H32H 109.5
H32F C32S H32H 109.5
H32G C32S H32H 109.5
C30S C1SS H1SC 109.5
C30S C1SS H1SD 109.5
H1SC C1SS H1SD 109.5
C30S C1SS H1SE 109.5
H1SC C1SS H1SE 109.5
H1SD C1SS H1SE 109.5
C30S C2SS H2SA 109.5
C30S C2SS H2SB 109.5
H2SA C2SS H2SB 109.5
C30S C2SS H2SC 109.5
H2SA C2SS H2SC 109.5
H2SB C2SS H2SC 109.5
C35S C33S C36S 105.2(14)
C35S C33S C1C 111.2(11)
C36S C33S C1C 117.1(13)
C35S C33S C34S 111.8(14)
C36S C33S C34S 106.9(14)
C1C C33S C34S 104.7(12)
C33S C34S H34D 106.9
C33S C34S H34E 110.9
H34D C34S H34E 109.5
C33S C34S H34F 110.6
H34D C34S H34F 109.5
H34E C34S H34F 109.5
C33S C35S H35D 109.5
C33S C35S H35E 109.5
H35D C35S H35E 109.5
C33S C35S H35F 109.5
H35D C35S H35F 109.5
H35E C35S H35F 109.5
C33S C36S H36A 109.9
C33S C36S H36B 108.0
H36A C36S H36B 109.5
C33S C36S H36C 110.5
H36A C36S H36C 109.5
H36B C36S H36C 109.5
C39S C37S O13C 108.9(14)
C39S C37S C38S 117.1(17)
O13C C37S C38S 106.1(14)
C39S C37S C40S 108.9(15)
O13C C37S C40S 99.3(13)
C38S C37S C40S 114.8(15)
C37S C38S H38F 109.5
C37S C38S H38G 109.5
H38F C38S H38G 109.5
C37S C38S H38H 109.5
H38F C38S H38H 109.5
H38G C38S H38H 109.5
C37S C39S H39D 109.5
C37S C39S H39E 109.5
H39D C39S H39E 109.5
C37S C39S H39F 109.5
H39D C39S H39F 109.5
H39E C39S H39F 109.5
C37S C40S H40D 109.5
C37S C40S H40E 109.5
H40D C40S H40E 109.5
C37S C40S H40F 109.5
H40D C40S H40F 109.5
H40E C40S H40F 109.5
O1T C4T C16I 114(2)
O1T C4T C3T 110.6(13)
O1T C4T H4TC 108.5
C16I C4T H4TC 108.3
O1T C4T H4TD 108.5
C16I C4T H4TD 110.1
H4TC C4T H4TD 107.5
O1T C4T H4TA 109.7
C3T C4T H4TA 110.3
O1T C4T H4TB 109.8
C3T C4T H4TB 108.3
H4TA C4T H4TB 108.2
C5T N1T C6T 122.3(8)
C5T N1T H1T 118.8
C6T N1T H1T 118.8
C5T O1T C4T 117.1(9)
C14T N2T C13T 121.9(9)
C14T N2T H2T 119.1
C13T N2T H2T 119.1
O2T C5T N1T 125.6(10)
O2T C5T O1T 122.7(9)
N1T C5T O1T 111.7(8)
C14T O4T C15T 115.2(10)
C7T C6T N1T 114.5(8)
C7T C6T H6TA 108.6
N1T C6T H6TA 108.6
C7T C6T H6TB 108.6
N1T C6T H6TB 108.6
H6TA C6T H6TB 107.6
C6T C7T C8T 117.1(8)
C6T C7T H7TA 108.0
C8T C7T H7TA 108.0
C6T C7T H7TB 108.0
C8T C7T H7TB 108.0
H7TA C7T H7TB 107.3
C9T C8T C7T 113.5(8)
C9T C8T H8TA 108.9
C7T C8T H8TA 108.9
C9T C8T H8TB 108.9
C7T C8T H8TB 108.9
H8TA C8T H8TB 107.7
C8T C9T C10T 115.5(8)
C8T C9T H9TA 108.4
C10T C9T H9TA 108.4
C8T C9T H9TB 108.4
C10T C9T H9TB 108.4
H9TA C9T H9TB 107.5
C9T C10T C11T 115.7(8)
C9T C10T H10C 108.3
C11T C10T H10C 108.3
C9T C10T H10D 108.3
C11T C10T H10D 108.3
H10C C10T H10D 107.4
C12T C11T C10T 116.1(8)
C12T C11T H11G 108.3
C10T C11T H11G 108.3
C12T C11T H11H 108.3
C10T C11T H11H 108.3
H11G C11T H11H 107.4
C11T C12T C13T 112.1(8)
C11T C12T H12G 109.2
C13T C12T H12G 109.2
C11T C12T H12H 109.2
C13T C12T H12H 109.2
H12G C12T H12H 107.9
N2T C13T C12T 115.3(8)
N2T C13T H13D 108.5
C12T C13T H13D 108.5
N2T C13T H13E 108.5
C12T C13T H13E 108.5
H13D C13T H13E 107.5
O3T C14T N2T 127.3(12)
O3T C14T O4T 122.2(11)
N2T C14T O4T 110.5(11)
O4T C15T C16T 108.0(14)
O4T C15T C3I 110(3)
O4T C15T H15I 111.0
C3I C15T H15I 112.9
O4T C15T H15J 107.2
C3I C15T H15J 108.2
H15I C15T H15J 107.4
O4T C15T H15G 112.6
C16T C15T H15G 113.5
O4T C15T H15H 108.0
C16T C15T H15H 105.9
H15G C15T H15H 108.5
C15T C3I C2I 114.1(16)
C15T C3I H3IA 108.7
C2I C3I H3IA 108.7
C15T C3I H3IB 108.7
C2I C3I H3IB 108.7
H3IA C3I H3IB 107.6
C3I C2I C1I 137(5)
C3I C2I H2IA 103.0
C1I C2I H2IA 103.0
C3I C2I H2IB 103.0
C1I C2I H2IB 103.0
H2IA C2I H2IB 105.1
C2I C1I H1IA 109.5
C2I C1I H1IB 109.5
H1IA C1I H1IB 109.5
C2I C1I H1IC 109.5
H1IA C1I H1IC 109.5
H1IB C1I H1IC 109.5
C4T C16I C17I 125(4)
C4T C16I H16E 106.2
C17I C16I H16E 106.2
C4T C16I H16F 106.2
C17I C16I H16F 106.2
H16E C16I H16F 106.4
C18I C17I C16I 114(4)
C18I C17I H17E 108.8
C16I C17I H17E 108.8
C18I C17I H17F 108.8
C16I C17I H17F 108.8
H17E C17I H17F 107.7
C17I C18I C19I 115(4)
C17I C18I C25I 129(4)
C19I C18I C25I 108(3)
C17I C18I H18I 99.5
C19I C18I H18I 99.5
C25I C18I H18I 99.5
C20I C19I C24I 120.0
C20I C19I C18I 125(5)
C24I C19I C18I 113(5)
C19I C20I C21I 120.0
C19I C20I H20I 120.0
C21I C20I H20I 120.0
C22I C21I C20I 120.0
C22I C21I H21I 120.0
C20I C21I H21I 120.0
C23I C22I C21I 120.0
C23I C22I H22I 120.0
C21I C22I H22I 120.0
C22I C23I C24I 120.0
C22I C23I H23I 120.0
C24I C23I H23I 120.0
C23I C24I C19I 120.0
C23I C24I H24I 120.0
C19I C24I H24I 120.0
C26I C25I C30I 120.0
C26I C25I C18I 115(4)
C30I C25I C18I 123(5)
C25I C26I C27I 120.0
C25I C26I H26I 120.0
C27I C26I H26I 120.0
C26I C27I C28I 120.0
C26I C27I H27I 120.0
C28I C27I H27I 120.0
C29I C28I C27I 120.0
C29I C28I H28I 120.0
C27I C28I H28I 120.0
C28I C29I C30I 120.0
C28I C29I H29I 120.0
C30I C29I H29I 120.0
C29I C30I C25I 120.0
C29I C30I H30I 120.0
C25I C30I H30I 120.0
C4T C3T C2T 111.0(19)
C4T C3T H3TA 109.4
C2T C3T H3TA 109.4
C4T C3T H3TB 109.4
C2T C3T H3TB 109.4
H3TA C3T H3TB 108.0
C1T C2T C3T 110(3)
C1T C2T H2TA 109.6
C3T C2T H2TA 109.6
C1T C2T H2TB 109.6
C3T C2T H2TB 109.6
H2TA C2T H2TB 108.1
C2T C1T H1TA 109.5
C2T C1T H1TB 109.5
H1TA C1T H1TB 109.5
C2T C1T H1TC 109.5
H1TA C1T H1TC 109.5
H1TB C1T H1TC 109.5
C15T C16T C17T 103.5(16)
C15T C16T H16G 111.1
C17T C16T H16G 111.1
C15T C16T H16H 111.1
C17T C16T H16H 111.1
H16G C16T H16H 109.0
C18T C17T C16T 107.0(16)
C18T C17T H17G 110.3
C16T C17T H17G 110.3
C18T C17T H17H 110.3
C16T C17T H17H 110.3
H17G C17T H17H 108.6
C17T C18T C25T 110(2)
C17T C18T C19T 99.1(14)
C25T C18T C19T 134(2)
C17T C18T H18T 103.2
C25T C18T H18T 103.2
C19T C18T H18T 103.2
C20T C19T C24T 120.0
C20T C19T C18T 126.3(15)
C24T C19T C18T 110.5(14)
C21T C20T C19T 120.0
C21T C20T H20T 120.0
C19T C20T H20T 120.0
C22T C21T C20T 120.0
C22T C21T H21T 120.0
C20T C21T H21T 120.0
C21T C22T C23T 120.0
C21T C22T H22T 120.0
C23T C22T H22T 120.0
C24T C23T C22T 120.0
C24T C23T H23T 120.0
C22T C23T H23T 120.0
C23T C24T C19T 120.0
C23T C24T H24T 120.0
C19T C24T H24T 120.0
C26T C25T C30T 120.0
C26T C25T C18T 130(3)
C30T C25T C18T 109(3)
C25T C26T C27T 120.0
C25T C26T H26T 120.0
C27T C26T H26T 120.0
C28T C27T C26T 120.0
C28T C27T H27T 120.0
C26T C27T H27T 120.0
C27T C28T C29T 120.0
C27T C28T H28T 120.0
C29T C28T H28T 120.0
C30T C29T C28T 120.0
C30T C29T H29T 120.0
C28T C29T H29T 120.0
C29T C30T C25T 120.0
C29T C30T H30T 120.0
C25T C30T H30T 120.0
H1W6 O6W H2W6 127.2
C14Y C13Y C18Y 120.0
C14Y C13Y Cl5 124.6(13)
C18Y C13Y Cl5 115.4(13)
C13Y C14Y C15Y 120.0
C13Y C14Y H14Y 120.0
C15Y C14Y H14Y 120.0
C16Y C15Y C14Y 120.0
C16Y C15Y H15Y 120.0
C14Y C15Y H15Y 120.0
C17Y C16Y C15Y 120.0
C17Y C16Y H16Y 120.0
C15Y C16Y H16Y 120.0
C18Y C17Y C16Y 120.0
C18Y C17Y H17Y 120.0
C16Y C17Y H17Y 120.0
C17Y C18Y C13Y 120.0
C17Y C18Y H18Y 120.0
C13Y C18Y H18Y 120.0
C14U C13U C18U 120.0
C14U C13U Cl5' 124.1(11)
C18U C13U Cl5' 115.9(11)
C13U C14U C15U 120.0
C13U C14U H14U 120.0
C15U C14U H14U 120.0
C14U C15U C16U 120.0
C14U C15U H15U 120.0
C16U C15U H15U 120.0
C17U C16U C15U 120.0
C17U C16U H16U 120.0
C15U C16U H16U 120.0
C16U C17U C18U 120.0
C16U C17U H17U 120.0
C18U C17U H17U 120.0
C17U C18U C13U 120.0
C17U C18U H18U 120.0
C13U C18U H18U 120.0
C2U C1U C6U 120.0
C2U C1U Cl1 115.5(11)
C6U C1U Cl1 124.4(11)
C2U C1U H1 119.3
C6U C1U H1 120.7
C1U C2U C3U 120.0
C1U C2U H2U 120.0
C3U C2U H2U 120.0
C4U C3U C2U 120.0
C4U C3U H3U 120.0
C2U C3U H3U 120.0
C3U C4U C5U 120.0
C3U C4U H4U 120.0
C5U C4U H4U 120.0
C6U C5U C4U 120.0
C6U C5U Cl2 119.6(13)
C4U C5U Cl2 120.4(13)
C6U C5U H2 119.8
C4U C5U H2 120.2
C5U C6U C1U 120.0
C5U C6U H6U 120.0
C1U C6U H6U 120.0
C8U C7U C12U 120.0
C8U C7U Cl3 118.3(6)
C12U C7U Cl3 121.6(6)
C7U C8U C9U 120.0
C7U C8U H8U 120.0
C9U C8U H8U 120.0
C8U C9U C10U 120.0
C8U C9U H9U 120.0
C10U C9U H9U 120.0
C11U C10U C9U 120.0
C11U C10U H10U 120.0
C9U C10U H10U 120.0
C10U C11U C12U 120.0
C10U C11U H11U 120.0
C12U C11U H11U 120.0
C11U C12U C7U 120.0
C11U C12U H12U 120.0
C7U C12U H12U 120.0
C20U C19U C24U 120.0
C20U C19U Cl4 120.2(9)
C24U C19U Cl4 119.4(9)
C21U C20U C19U 120.0
C21U C20U H20U 120.0
C19U C20U H20U 120.0
C20U C21U C22U 120.0
C20U C21U H21U 120.0
C22U C21U H21U 120.0
C23U C22U C21U 120.0
C23U C22U H22U 120.0
C21U C22U H22U 120.0
C22U C23U C24U 120.0
C22U C23U H23U 120.0
C24U C23U H23U 120.0
C23U C24U C19U 120.0
C23U C24U H24U 120.0
C19U C24U H24U 120.0
C26U C25U C30U 120.0
C26U C25U Cl6 117.2(12)
C30U C25U Cl6 122.8(12)
C25U C26U C27U 120.0
C25U C26U H26U 120.0
C27U C26U H26U 120.0
C26U C27U C28U 120.0
C26U C27U H27U 120.0
C28U C27U H27U 120.0
C27U C28U C29U 120.0
C27U C28U H28U 120.0
C29U C28U H28U 120.0
C30U C29U C28U 120.0
C30U C29U H29U 120.0
C28U C29U H29U 120.0
C29U C30U C25U 120.0
C29U C30U H30U 120.0
C25U C30U H30U 120.0
C32U C31U C36U 120.0
C32U C31U Cl6U 120.00(6)
C36U C31U Cl6U 120.00(6)
C31U C32U C33U 120.0
C31U C32U H32U 120.0
C33U C32U H32U 120.0
C34U C33U C32U 120.0
C34U C33U H33U 120.0
C32U C33U H33U 120.0
C35U C34U C33U 120.0
C35U C34U H34U 120.0
C33U C34U H34U 120.0
C36U C35U C34U 120.0
C36U C35U H35U 120.0
C34U C35U H35U 120.0
C35U C36U C31U 120.0
C35U C36U H36U 120.0
C31U C36U H36U 120.0
C2V C1V C6V 120.0
C2V C1V Cl1V 120.00(6)
C6V C1V Cl1V 120.00(6)
C3V C2V C1V 120.0
C3V C2V H2V 120.0
C1V C2V H2V 120.0
C2V C3V C4V 120.0
C2V C3V H3V 120.0
C4V C3V H3V 120.0
C3V C4V C5V 120.0
C3V C4V H4V 120.0
C5V C4V H4V 120.0
C4V C5V C6V 120.0
C4V C5V H5V 120.0
C6V C5V H5V 120.0
C5V C6V C1V 120.0
C5V C6V H6V 120.0
C1V C6V H6V 120.0
C2H C1H H1HA 109.9
C2H C1H H1HB 110.2
H1HA C1H H1HB 109.5
C2H C1H H1HC 108.3
H1HA C1H H1HC 109.5
H1HB C1H H1HC 109.5
C1H C2H C3H 119(3)
C1H C2H H2HA 107.7
C3H C2H H2HA 107.7
C1H C2H H2HB 107.7
C3H C2H H2HB 107.7
H2HA C2H H2HB 107.1
C4H C3H C2H 110(3)
C4H C3H H3HA 109.8
C2H C3H H3HA 109.8
C4H C3H H3HB 109.8
C2H C3H H3HB 109.8
H3HA C3H H3HB 108.2
C3H C4H C5H 139(3)
C3H C4H H4HA 102.3
C5H C4H H4HA 102.3
C3H C4H H4HB 102.3
C5H C4H H4HB 102.3
H4HA C4H H4HB 104.9
C6H C5H C4H 106.6(14)
C6H C5H H5HA 110.4
C4H C5H H5HA 110.4
C6H C5H H5HB 110.4
C4H C5H H5HB 110.4
H5HA C5H H5HB 108.6
C5H C6H H6HA 109.5
C5H C6H H6HB 109.5
H6HA C6H H6HB 109.5
C5H C6H H6HC 109.5
H6HA C6H H6HC 109.5
H6HB C6H H6HC 109.5

loop_
_geom_bond_atom_site_label_1
_geom_bond_atom_site_label_2
_geom_bond_distance
F5C C44D 1.350(9)
F6C C53D 1.356(9)
F4C C35D 1.367(8)
F1C C8D 1.369(9)
F2C C17D 1.365(8)
F7C C62D 1.355(9)
F8C C71D 1.332(10)
F3C C26D 1.356(8)
C1A O1A 1.271(19)
C1A N1A 1.491(19)
C1A C33R 1.515(10)
N1A C2A 1.307(13)
N1A H1A 0.8800
F1A C8B 1.369(7)
N2A C2A 1.3900
N2A C6A 1.3900
C2A C3A 1.3900
C3A C4A 1.3900
C3A H3A 0.9500
C4A C5A 1.3900
C4A H4A 0.9500
C5A C6A 1.3900
C5A H5A 0.9500
C6A N3A 1.385(9)
O2A C7A 1.221(11)
F2A C17B 1.343(8)
N3A C7A 1.363(14)
N3A H3AA 0.8800
O3A C13A 1.242(11)
F3A C26B 1.358(8)
N4A C8A 1.301(11)
N4A C12A 1.355(12)
O4A C19A 1.256(9)
F4A C35B 1.347(9)
N5A C13A 1.380(12)
N5A C14A 1.409(11)
N5A H5AA 0.8800
O5A C20A 1.217(9)
F5A C44B 1.367(8)
N6A C18A 1.306(11)
N6A C14A 1.343(11)
O6A C21A 1.227(9)
F6A C53B 1.350(9)
C7A C8A 1.509(15)
N7A C19A 1.331(10)
N7A C18A 1.421(11)
N7A H7A 0.8800
O7A C22A 1.232(9)
F7A C62B 1.370(8)
C8A C9A 1.409(14)
N8A C1B 1.332(9)
N8A C9B 1.364(9)
O8A C23A 1.196(10)
F8A C71B 1.377(9)
C9A C10A 1.371(15)
C9A H9A 0.9500
N9A C20A 1.352(10)
N9A C7B 1.398(8)
N9A H9AA 0.8800
O9A C24A 1.228(11)
C10A C11A 1.376(15)
C10A H10A 0.9500
N10A C10B 1.315(9)
N10A C18B 1.382(9)
O10A C25A 1.235(9)
C11A C12A 1.397(14)
C11A H11A 0.9500
N11A C16B 1.392(10)
N11A C21A 1.392(10)
N11A H11B 0.8800
O11A C26A 1.230(9)
C12A C13A 1.466(14)
N12A C19B 1.322(9)
N12A C27B 1.382(10)
O12A C27A 1.249(13)
N13A C22A 1.351(10)
N13A C25B 1.387(9)
N13A H13A 0.8800
O13A C27A 1.293(12)
O13A C37R 1.495(12)
C14A C15A 1.397(13)
N14A C28B 1.319(9)
N14A C36B 1.360(9)
C15A C16A 1.385(14)
C15A H15A 0.9500
N15A C34B 1.373(10)
N15A C23A 1.376(10)
N15A H15B 0.8800
C16A C17A 1.386(14)
C16A H16A 0.9500
N16A C37B 1.298(10)
N16A C45B 1.377(11)
C17A C18A 1.397(12)
C17A H17A 0.9500
N17A C24A 1.369(12)
N17A C43B 1.382(11)
N17A H17B 0.8800
N18A C46B 1.341(11)
N18A C54B 1.349(10)
C19A C1B 1.5103(11)
N19A C25A 1.368(10)
N19A C52B 1.406(10)
N19A H19A 0.8800
C20A C10B 1.498(11)
N20A C55B 1.338(10)
N20A C63B 1.345(10)
C21A C19B 1.512(12)
N21A C26A 1.354(10)
N21A C61B 1.406(10)
N21A H21A 0.8800
C22A C28B 1.504(10)
N22A C64B 1.329(9)
N22A C72B 1.365(10)
C23A C37B 1.511(8)
N23A C27A 1.340(13)
N23A C70B 1.386(11)
N23A H23A 0.8800
C24A C46B 1.496(13)
C25A C55B 1.483(12)
C26A C64B 1.501(11)
C1B C2B 1.379(11)
C2B C3B 1.385(11)
C2B H2B 0.9500
C3B O1R 1.337(9)
C3B C4B 1.418(10)
C4B C5B 1.399(10)
C4B C9B 1.413(10)
C5B C6B 1.371(10)
C5B H5B 0.9500
C6B C7B 1.403(10)
C6B H6B 0.9500
C7B C8B 1.388(10)
C8B C9B 1.390(10)
C10B C11B 1.411(10)
C11B C12B 1.376(10)
C11B H11C 0.9500
C12B O2R 1.364(9)
C12B C13B 1.414(11)
C13B C14B 1.383(11)
C13B C18B 1.408(10)
C14B C15B 1.374(11)
C14B H14B 0.9500
C15B C16B 1.409(11)
C15B H15C 0.9500
C16B C17B 1.360(10)
C17B C18B 1.416(11)
C19B C20B 1.402(11)
C20B C21B 1.398(12)
C20B H20B 0.9500
C21B O3R 1.352(10)
C21B C22B 1.398(11)
C22B C23B 1.406(11)
C22B C27B 1.417(11)
C23B C24B 1.358(11)
C23B H23B 0.9500
C24B C25B 1.426(10)
C24B H24B 0.9500
C25B C26B 1.380(11)
C26B C27B 1.391(11)
C28B C29B 1.396(11)
C29B C30B 1.380(11)
C29B H29B 0.9500
C30B O4R 1.347(10)
C30B C31B 1.396(11)
C31B C32B 1.391(11)
C31B C36B 1.432(11)
C32B C33B 1.364(12)
C32B H32B 0.9500
C33B C34B 1.414(12)
C33B H33B 0.9500
C34B C35B 1.370(10)
C35B C36B 1.413(11)
C37B C38B 1.402(11)
C38B C39B 1.360(13)
C38B H38B 0.9500
C39B O5R 1.361(9)
C39B C40B 1.427(13)
C40B C41B 1.376(13)
C40B C45B 1.433(11)
C41B C42B 1.363(13)
C41B H41B 0.9500
C42B C43B 1.404(11)
C42B H42B 0.9500
C43B C44B 1.389(12)
C44B C45B 1.374(12)
C46B C47B 1.424(13)
C47B C48B 1.387(14)
C47B H47B 0.9500
C48B O6R 1.320(11)
C48B C49B 1.381(12)
C49B C54B 1.387(12)
C49B C50B 1.413(12)
C50B C51B 1.354(12)
C50B H50B 0.9500
C51B C52B 1.426(11)
C51B H51B 0.9500
C52B C53B 1.350(11)
C53B C54B 1.449(12)
C55B C56B 1.397(11)
C56B C57B 1.384(12)
C56B H56B 0.9500
C57B O7R 1.332(10)
C57B C58B 1.407(12)
C58B C63B 1.419(10)
C58B C59B 1.432(11)
C59B C60B 1.328(11)
C59B H59B 0.9500
C60B C61B 1.403(10)
C60B H60B 0.9500
C61B C62B 1.407(11)
C62B C63B 1.381(11)
C64B C65B 1.379(11)
C65B C66B 1.367(11)
C65B H65B 0.9500
C66B O8R 1.369(10)
C66B C67B 1.410(11)
C67B C68B 1.404(12)
C67B C72B 1.426(11)
C68B C69B 1.330(12)
C68B H68B 0.9500
C69B C70B 1.470(13)
C69B H69B 0.9500
C70B C71B 1.348(12)
C71B C72B 1.398(11)
C1C O1C 1.191(12)
C1C N1C 1.394(14)
C1C C33S 1.502(14)
N1C C2C 1.429(12)
N1C H1C 0.8800
C2C N2C 1.343(12)
C2C C3C 1.362(12)
N2C C6C 1.321(12)
O2C C7C 1.209(12)
C3C C4C 1.383(14)
C3C H3C 0.9500
N3C C7C 1.356(13)
N3C C6C 1.388(13)
N3C H3CA 0.8800
O3C C13C 1.188(11)
C4C C5C 1.383(14)
C4C H4C 0.9500
N4C C8C 1.327(12)
N4C C12C 1.378(13)
O4C C19C 1.215(10)
C5C C6C 1.370(12)
C5C H5C 0.9500
N5C C13C 1.359(12)
N5C C14C 1.394(12)
N5C H5CA 0.8800
O5C C20C 1.223(9)
N6C C14C 1.311(11)
N6C C18C 1.324(12)
O6C C21C 1.215(10)
C7C C8C 1.519(7)
N7C C19C 1.364(11)
N7C C18C 1.449(11)
N7C H7C 0.8800
O7C C22C 1.212(9)
C8C C9C 1.407(14)
N8C C1D 1.329(11)
N8C C9D 1.356(9)
O8C C23C 1.225(9)
C9C C10C 1.447(17)
C9C H9C 0.9500
N9C C20C 1.374(10)
N9C C7D 1.394(10)
N9C H9CA 0.8800
O9C C24C 1.203(10)
C10C C11C 1.351(16)
C10C H10E 0.9500
N10C C10D 1.335(9)
N10C C18D 1.372(10)
O10C C25C 1.217(10)
C11C C12C 1.366(15)
C11C H11I 0.9500
N11C C21C 1.373(11)
N11C C16D 1.408(10)
N11C H11J 0.8800
O11C C26C 1.214(10)
C12C C13C 1.490(15)
N12C C19D 1.339(10)
N12C C27D 1.346(10)
O12C C27C 1.203(16)
N13C C22C 1.358(10)
N13C C25D 1.388(10)
N13C H13F 0.8800
O13C C27C 1.377(17)
O13C C37S 1.490(18)
C14C C15C 1.400(13)
N14C C28D 1.322(9)
N14C C36D 1.357(10)
C15C C16C 1.365(15)
C15C H15K 0.9500
N15C C23C 1.369(10)
N15C C34D 1.403(10)
N15C H15L 0.8800
C16C C17C 1.393(15)
C16C H16I 0.9500
N16C C37D 1.314(10)
N16C C45D 1.364(10)
C17C C18C 1.394(13)
C17C H17I 0.9500
N17C C24C 1.362(10)
N17C C43D 1.391(10)
N17C H17J 0.8800
N18C C46D 1.329(11)
N18C C54D 1.345(11)
C19C C1D 1.520(12)
N19C C25C 1.361(12)
N19C C52D 1.380(11)
N19C H19E 0.8800
C20C C10D 1.502(12)
N20C C55D 1.314(11)
N20C C63D 1.360(11)
C21C C19D 1.507(12)
N21C C26C 1.386(11)
N21C C61D 1.386(10)
N21C H21D 0.8800
C22C C28D 1.518(12)
N22C C64D 1.299(10)
N22C C72D 1.361(10)
C23C C37D 1.515(8)
N23C C27C 1.363(14)
N23C C70D 1.400(13)
N23C H23F 0.8800
C24C C46D 1.483(12)
C25C C55D 1.492(14)
C26C C64D 1.501(12)
C1D C2D 1.391(13)
C2D C3D 1.362(12)
C2D H2D 0.9500
C3D O1S 1.362(11)
C3D C4D 1.434(12)
C4D C5D 1.401(11)
C4D C9D 1.426(11)
C5D C6D 1.357(12)
C5D H5D 0.9500
C6D C7D 1.402(11)
C6D H6D 0.9500
C7D C8D 1.365(10)
C8D C9D 1.387(11)
C10D C11D 1.410(10)
C11D C12D 1.360(12)
C11D H11K 0.9500
C12D O2S 1.340(10)
C12D C13D 1.432(12)
C13D C14D 1.400(12)
C13D C18D 1.432(11)
C14D C15D 1.345(11)
C14D H14D 0.9500
C15D C16D 1.423(11)
C15D H15M 0.9500
C16D C17D 1.363(11)
C17D C18D 1.402(11)
C19D C20D 1.397(11)
C20D C21D 1.382(11)
C20D H20E 0.9500
C21D O3S 1.354(9)
C21D C22D 1.415(11)
C22D C23D 1.393(11)
C22D C27D 1.421(11)
C23D C24D 1.369(11)
C23D H23G 0.9500
C24D C25D 1.429(11)
C24D H24E 0.9500
C25D C26D 1.360(11)
C26D C27D 1.410(11)
C28D C29D 1.393(11)
C29D C30D 1.336(12)
C29D H29D 0.9500
C30D O4S 1.381(9)
C30D C31D 1.431(12)
C31D C36D 1.396(10)
C31D C32D 1.426(12)
C32D C33D 1.360(12)
C32D H32E 0.9500
C33D C34D 1.412(11)
C33D H33D 0.9500
C34D C35D 1.389(11)
C35D C36D 1.385(11)
C37D C38D 1.390(12)
C38D C39D 1.337(12)
C38D H38E 0.9500
C39D O5S 1.366(11)
C39D C40D 1.434(12)
C40D C41D 1.414(11)
C40D C45D 1.428(12)
C41D C42D 1.376(11)
C41D H41D 0.9500
C42D C43D 1.424(12)
C42D H42D 0.9500
C43D C44D 1.368(11)
C44D C45D 1.399(11)
C46D C47D 1.378(12)
C47D C48D 1.358(13)
C47D H47D 0.9500
C48D O6S 1.365(11)
C48D C49D 1.427(13)
C49D C50D 1.392(13)
C49D C54D 1.449(12)
C50D C51D 1.345(13)
C50D H50D 0.9500
C51D C52D 1.427(13)
C51D H51D 0.9500
C52D C53D 1.387(12)
C53D C54D 1.379(12)
C55D C56D 1.425(13)
C56D C57D 1.348(13)
C56D H56D 0.9500
C57D O7S 1.379(11)
C57D C58D 1.440(13)
C58D C59D 1.387(12)
C58D C63D 1.432(12)
C59D C60D 1.379(12)
C59D H59D 0.9500
C60D C61D 1.442(11)
C60D H60D 0.9500
C61D C62D 1.359(12)
C62D C63D 1.401(12)
C64D C65D 1.414(12)
C65D C66D 1.372(12)
C65D H65D 0.9500
C66D O8S 1.361(10)
C66D C67D 1.413(12)
C67D C68D 1.410(12)
C67D C72D 1.422(12)
C68D C69D 1.386(13)
C68D H68D 0.9500
C69D C70D 1.404(13)
C69D H69D 0.9500
C70D C71D 1.382(13)
C71D C72D 1.420(12)
C1R O1R 1.458(9)
C1R C2R 1.540(13)
C1R H1RA 0.9900
C1R H1RB 0.9900
C2R C4R 1.520(8)
C2R C3R 1.524(17)
C2R H2R 1.0000
O2R C5R 1.421(11)
C3R H3RA 0.9800
C3R H3RB 0.9800
C3R H3RC 0.9800
O3R C9R 1.441(10)
C4R H4RA 0.9800
C4R H4RB 0.9800
C4R H4RC 0.9800
O4R C13R 1.454(10)
C5R C6R 1.551(13)
C5R H5RA 0.9900
C5R H5RB 0.9900
O5R C17R 1.453(12)
C6R C7R 1.502(9)
C6R C8R 1.529(15)
C6R H6R 1.0000
O6R C21R 1.449(15)
C7R H7RA 0.9800
C7R H7RB 0.9800
C7R H7RC 0.9800
O7R C25R 1.425(11)
C8R H8RA 0.9800
C8R H8RB 0.9800
C8R H8RC 0.9800
O8R C29R 1.437(10)
C9R C10R 1.552(14)
C9R H9RA 0.9900
C9R H9RB 0.9900
C10R C12R 1.476(10)
C10R C12' 1.500(9)
C10R C11R 1.520(9)
C10R H10R 1.0000
C10R H10B 1.0000
C11R H11D 0.9800
C11R H11E 0.9800
C11R H11F 0.9800
C12' H12A 0.9800
C12' H12B 0.9800
C12' H12C 0.9800
C12R H1II 0.9800
C12R H1IJ 0.9800
C12R H1IK 0.9800
C13R C14R 1.533(13)
C13R H13B 0.9900
C13R H13C 0.9900
C14R C16R 1.527(9)
C14R C15R 1.536(8)
C14R H14R 1.0000
C15R H15D 0.9800
C15R H15E 0.9800
C15R H15F 0.9800
C16R H16B 0.9800
C16R H16C 0.9800
C16R H16D 0.9800
C17R C18R 1.510(14)
C17R H17C 0.9900
C17R H17D 0.9900
C18R C19R 1.490(9)
C18R C20R 1.513(9)
C18R H18R 1.0000
C19R H19B 0.9800
C19R H19C 0.9800
C19R H19D 0.9800
C20R H20A 0.9800
C20R H20C 0.9800
C20R H20D 0.9800
C21R C22R 1.498(10)
C21R H21B 0.9900
C21R H21C 0.9900
C22R C24R 1.489(10)
C22R C23R 1.537(10)
C22R H22R 1.0000
C23R H23C 0.9800
C23R H23D 0.9800
C23R H23E 0.9800
C24R H24A 0.9800
C24R H24C 0.9800
C24R H24D 0.9800
C25R C26R 1.490(14)
C25R H25A 0.9900
C25R H25B 0.9900
C26R C27R 1.484(9)
C26R C28R 1.48(2)
C26R H26R 1.0000
C27R H27A 0.9800
C27R H27B 0.9800
C27R H27C 0.9800
C28R H28A 0.9800
C28R H28B 0.9800
C28R H28C 0.9800
C29R C30R 1.505(12)
C29R H29A 0.9900
C29R H29C 0.9900
C30R C31R 1.510(8)
C30R C32R 1.515(8)
C30R H30R 1.0000
C31R H31A 0.9800
C31R H31B 0.9800
C31R H31C 0.9800
C32R H32A 0.9800
C32R H32C 0.9800
C32R H32D 0.9800
C33R C35R 1.49(2)
C33R C36R 1.504(10)
C33R C34R 1.511(10)
C34R H34G 0.9800
C34R H34H 0.9800
C34R H34I 0.9800
C35R H35A 0.9800
C35R H35B 0.9800
C35R H35C 0.9800
C36R H3EW 0.9800
C36R H3ER 0.9800
C36R H3ET 0.9800
C37R C39R 1.500(17)
C37R C40R 1.526(19)
C37R C38R 1.554(18)
C38R H38A 0.9800
C38R H38C 0.9800
C38R H38D 0.9800
C39R H39A 0.9800
C39R H39B 0.9800
C39R H39C 0.9800
C40R H40A 0.9800
C40R H40B 0.9800
C40R H40C 0.9800
C1S O1S 1.434(12)
C1S C2S 1.438(19)
C1S H1SA 0.9900
C1S H1SB 0.9900
C2S C4S 1.460(9)
C2S C3S 1.48(2)
C2S H2S 1.0000
O2S C5S 1.457(10)
C3S H3SA 0.9800
C3S H3SB 0.9800
C3S H3SC 0.9800
O3S C9S 1.456(11)
C4S H4SA 0.9800
C4S H4SB 0.9800
C4S H4SC 0.9800
O4S C13S 1.458(11)
C5S C6S 1.497(13)
C5S H5SA 0.9900
C5S H5SB 0.9900
O5S C17S 1.460(13)
C6S C7S 1.487(16)
C6S C8S 1.527(9)
C6S H6S 1.0000
O6S C21S 1.424(14)
C7S H7SA 0.9800
C7S H7SB 0.9800
C7S H7SC 0.9800
O7S C25S 1.466(11)
C8S H8SA 0.9800
C8S H8SB 0.9800
C8S H8SC 0.9800
C8S H8SD 0.9800
C8S H8SE 0.9800
C8S H8SF 0.9800
O8S C29S 1.425(12)
C9S C10S 1.520(14)
C9S H9SA 0.9900
C9S H9SB 0.9900
C10S C3SS 1.41(3)
C10S C12S 1.49(3)
C10S C11S 1.533(16)
C10S H10S 0.9802
C10S H10F 0.9802
C11S H11L 0.9800
C11S H11M 0.9800
C11S H11N 0.9800
C12S H12I 0.9800
C12S H12J 0.9800
C12S H12K 0.9800
C3SS H3SD 0.9800
C3SS H3SE 0.9800
C3SS H3SF 0.9800
C13S C14S 1.527(15)
C13S H13G 0.9900
C13S H13H 0.9900
C14S C15S 1.503(18)
C14S C16S 1.508(9)
C14S H14S 1.0000
C15S H15N 0.9800
C15S H15O 0.9800
C15S H15P 0.9800
C16S H16J 0.9800
C16S H16K 0.9800
C16S H16L 0.9800
C17S C18S 1.57(2)
C17S H17K 0.9900
C17S H17L 0.9900
C18S C20S 1.498(10)
C18S C19S 1.505(10)
C18S H18S 1.0000
C19S H19F 0.9800
C19S H19G 0.9800
C19S H19H 0.9800
C20S H20F 0.9799
C20S H20G 0.9800
C20S H20H 0.9799
C21S C22S 1.490(17)
C21S H21E 0.9900
C21S H21F 0.9900
C22S C24S 1.465(9)
C22S C23S 1.517(9)
C22S H22S 1.0000
C23S H23H 0.9800
C23S H23J 0.9800
C23S H23K 0.9800
C24S H24F 0.9800
C24S H24G 0.9800
C24S H24H 0.9800
C25S C26S 1.516(16)
C25S H25C 0.9900
C25S H25D 0.9900
C26S C28S 1.502(18)
C26S C27S 1.52(2)
C26S H26S 1.0000
C27S H27D 0.9800
C27S H27E 0.9800
C27S H27F 0.9800
C28S H28D 0.9800
C28S H28E 0.9800
C28S H28F 0.9800
C29S C30S 1.489(19)
C29S H29E 0.9900
C29S H29F 0.9900
C30S C1SS 1.40(3)
C30S C32S 1.473(10)
C30S C2SS 1.523(10)
C30S C31S 1.54(2)
C30S H30S 0.9801
C30S H30A 0.9797
C31S H31D 0.9800
C31S H31E 0.9800
C31S H31F 0.9800
C32S H32F 0.9800
C32S H32G 0.9800
C32S H32H 0.9800
C1SS H1SC 0.9800
C1SS H1SD 0.9800
C1SS H1SE 0.9800
C2SS H2SA 0.9800
C2SS H2SB 0.9800
C2SS H2SC 0.9800
C33S C35S 1.462(18)
C33S C36S 1.497(10)
C33S C34S 1.53(2)
C34S H34D 0.9800
C34S H34E 0.9801
C34S H34F 0.9801
C35S H35D 0.9800
C35S H35E 0.9800
C35S H35F 0.9800
C36S H36A 0.9799
C36S H36B 0.9799
C36S H36C 0.9800
C37S C39S 1.46(2)
C37S C38S 1.512(9)
C37S C40S 1.55(2)
C38S H38F 0.9800
C38S H38G 0.9800
C38S H38H 0.9800
C39S H39D 0.9800
C39S H39E 0.9800
C39S H39F 0.9800
C40S H40D 0.9800
C40S H40E 0.9800
C40S H40F 0.9800
C4T O1T 1.431(14)
C4T C16I 1.506(10)
C4T C3T 1.510(10)
C4T H4TC 0.9701
C4T H4TD 0.9699
C4T H4TA 0.9703
C4T H4TB 0.9699
N1T C5T 1.299(11)
N1T C6T 1.450(11)
N1T H1T 0.8800
O1T C5T 1.355(11)
N2T C14T 1.311(12)
N2T C13T 1.455(12)
N2T H2T 0.8800
O2T C5T 1.244(10)
O3T C14T 1.229(12)
O4T C14T 1.362(13)
O4T C15T 1.437(14)
C6T C7T 1.439(12)
C6T H6TA 0.9900
C6T H6TB 0.9900
C7T C8T 1.510(13)
C7T H7TA 0.9900
C7T H7TB 0.9900
C8T C9T 1.469(12)
C8T H8TA 0.9900
C8T H8TB 0.9900
C9T C10T 1.503(12)
C9T H9TA 0.9900
C9T H9TB 0.9900
C10T C11T 1.515(11)
C10T H10C 0.9900
C10T H10D 0.9900
C11T C12T 1.496(12)
C11T H11G 0.9900
C11T H11H 0.9900
C12T C13T 1.514(11)
C12T H12G 0.9900
C12T H12H 0.9900
C13T H13D 0.9900
C13T H13E 0.9900
C15T C16T 1.504(10)
C15T C3I 1.506(10)
C15T H15I 0.9703
C15T H15J 0.9697
C15T H15G 0.9701
C15T H15H 0.9698
C3I C2I 1.510(10)
C3I H3IA 0.9900
C3I H3IB 0.9900
C2I C1I 1.528(10)
C2I H2IA 0.9900
C2I H2IB 0.9900
C1I H1IA 0.9800
C1I H1IB 0.9800
C1I H1IC 0.9800
C16I C17I 1.517(10)
C16I H16E 0.9900
C16I H16F 0.9900
C17I C18I 1.513(10)
C17I H17E 0.9900
C17I H17F 0.9900
C18I C19I 1.519(10)
C18I C25I 1.522(10)
C18I H18I 1.0000
C19I C20I 1.3900
C19I C24I 1.3900
C20I C21I 1.3900
C20I H20I 0.9598
C21I C22I 1.3900
C21I H21I 0.9601
C22I C23I 1.3900
C22I H22I 0.9600
C23I C24I 1.3900
C23I H23I 0.9601
C24I H24I 0.9600
C25I C26I 1.3900
C25I C30I 1.3900
C26I C27I 1.3900
C26I H26I 0.9602
C27I C28I 1.3900
C27I H27I 0.9600
C28I C29I 1.3900
C28I H28I 0.9601
C29I C30I 1.3900
C29I H29I 0.9597
C30I H30I 0.9600
C3T C2T 1.61(4)
C3T H3TA 0.9900
C3T H3TB 0.9900
C2T C1T 1.58(5)
C2T H2TA 0.9900
C2T H2TB 0.9900
C1T H1TA 0.9800
C1T H1TB 0.9800
C1T H1TC 0.9800
C16T C17T 1.526(10)
C16T H16G 0.9900
C16T H16H 0.9900
C17T C18T 1.505(10)
C17T H17G 0.9900
C17T H17H 0.9900
C18T C25T 1.536(10)
C18T C19T 1.537(10)
C18T H18T 1.0000
C19T C20T 1.3900
C19T C24T 1.3900
C20T C21T 1.3900
C20T H20T 0.9500
C21T C22T 1.3900
C21T H21T 0.9500
C22T C23T 1.3900
C22T H22T 0.9500
C23T C24T 1.3900
C23T H23T 0.9500
C24T H24T 0.9500
C25T C26T 1.3900
C25T C30T 1.3900
C26T C27T 1.3900
C26T H26T 0.9500
C27T C28T 1.3900
C27T H27T 0.9500
C28T C29T 1.3900
C28T H28T 0.9500
C29T C30T 1.3900
C29T H29T 0.9500
C30T H30T 0.9500
O4W H1W4 0.8534
O6W H1W6 0.8497
O6W H2W6 0.8471
Cl5 C13Y 1.662(16)
C13Y C14Y 1.3900
C13Y C18Y 1.3900
C14Y C15Y 1.3900
C14Y H14Y 0.9500
C15Y C16Y 1.3900
C15Y H15Y 0.9500
C16Y C17Y 1.3900
C16Y H16Y 0.9500
C17Y C18Y 1.3900
C17Y H17Y 0.9500
C18Y H18Y 0.9500
Cl5' C13U 1.720(16)
C13U C14U 1.3900
C13U C18U 1.3900
C14U C15U 1.3900
C14U H14U 0.9500
C15U C16U 1.3900
C15U H15U 0.9500
C16U C17U 1.3900
C16U H16U 0.9500
C17U C18U 1.3900
C17U H17U 0.9500
C18U H18U 0.9500
Cl1 C1U 1.489(13)
Cl1 H1 0.5667
Cl2 C5U 1.406(18)
Cl2 H2 0.4785
C1U C2U 1.3900
C1U C6U 1.3900
C1U H1 0.9305
C2U C3U 1.3900
C2U H2U 0.9500
C3U C4U 1.3900
C3U H3U 0.9500
C4U C5U 1.3900
C4U H4U 0.9500
C5U C6U 1.3900
C5U H2 0.9299
C6U H6U 0.9500
Cl3 C7U 1.643(9)
C7U C8U 1.3900
C7U C12U 1.3900
C8U C9U 1.3900
C8U H8U 0.9500
C9U C10U 1.3900
C9U H9U 0.9500
C10U C11U 1.3900
C10U H10U 0.9500
C11U C12U 1.3900
C11U H11U 0.9500
C12U H12U 0.9500
Cl4 C19U 1.7507(11)
C19U C20U 1.3900
C19U C24U 1.3900
C20U C21U 1.3900
C20U H20U 0.9500
C21U C22U 1.3900
C21U H21U 0.9500
C22U C23U 1.3900
C22U H22U 0.9500
C23U C24U 1.3900
C23U H23U 0.9500
C24U H24U 0.9500
Cl6 C25U 1.689(17)
C25U C26U 1.3900
C25U C30U 1.3900
C26U C27U 1.3900
C26U H26U 0.9500
C27U C28U 1.3900
C27U H27U 0.9500
C28U C29U 1.3900
C28U H28U 0.9500
C29U C30U 1.3900
C29U H29U 0.9500
C30U H30U 0.9500
Cl6U C31U 1.7465
C31U C32U 1.3900
C31U C36U 1.3900
C32U C33U 1.3900
C32U H32U 0.9500
C33U C34U 1.3900
C33U H33U 0.9500
C34U C35U 1.3900
C34U H34U 0.9500
C35U C36U 1.3900
C35U H35U 0.9500
C36U H36U 0.9500
C1V C2V 1.3900
C1V C6V 1.3900
C1V Cl1V 1.7463
C2V C3V 1.3900
C2V H2V 0.9500
C3V C4V 1.3900
C3V H3V 0.9500
C4V C5V 1.3900
C4V H4V 0.9500
C5V C6V 1.3900
C5V H5V 0.9500
C6V H6V 0.9500
C1H C2H 1.489(10)
C1H H1HA 0.9801
C1H H1HB 0.9800
C1H H1HC 0.9800
C2H C3H 1.509(10)
C2H H2HA 0.9900
C2H H2HB 0.9900
C3H C4H 1.498(10)
C3H H3HA 0.9900
C3H H3HB 0.9900
C4H C5H 1.520(10)
C4H H4HA 0.9900
C4H H4HB 0.9900
C5H C6H 1.512(10)
C5H H5HA 0.9900
C5H H5HB 0.9900
C6H H6HA 0.9800
C6H H6HB 0.9800
C6H H6HC 0.9800

loop_
_geom_hbond_atom_site_label_D
_geom_hbond_atom_site_label_H
_geom_hbond_atom_site_label_A
_geom_hbond_distance_DH
_geom_hbond_distance_HA
_geom_hbond_distance_DA
_geom_hbond_angle_DHA
_geom_hbond_site_symmetry_A
N1A H1A O4W 0.88 2.01 2.863(17) 164.0 .
O4W H1W4 O2A 0.85 2.02 2.863(13) 167.3 .
N3A H3AA O3T 0.88 2.14 2.991(10) 161.1 .
N5A H5AA O3T 0.88 2.03 2.883(10) 163.0 .
N1C H1C O6W 0.88 2.04 2.860(10) 155.1 .
N3C H3CA O2T 0.88 2.10 2.916(11) 155.0 .
N5C H5CA O2T 0.88 2.09 2.930(9) 158.6 .
O6W H1W6 O2C 0.85 2.09 2.876(12) 154.5 .
O6W H2W6 O9C 0.85 2.12 2.790(10) 135.2 1_655

loop_
_geom_torsion_atom_site_label_1
_geom_torsion_atom_site_label_2
_geom_torsion_atom_site_label_3
_geom_torsion_atom_site_label_4
_geom_torsion
O1A C1A N1A C2A -0.8(10)
C33R C1A N1A C2A 179.2(10)
C1A N1A C2A N2A 167.7(7)
C1A N1A C2A C3A -16.8(14)
C6A N2A C2A N1A 176.1(8)
C6A N2A C2A C3A 0.0
N1A C2A C3A C4A -175.0(11)
N2A C2A C3A C4A 0.0
C2A C3A C4A C5A 0.0
C3A C4A C5A C6A 0.0
C4A C5A C6A N3A -177.1(8)
C4A C5A C6A N2A 0.0
C2A N2A C6A N3A 177.2(7)
C2A N2A C6A C5A 0.0
C5A C6A N3A C7A -177.8(8)
N2A C6A N3A C7A 5.0(12)
C6A N3A C7A O2A 9.2(15)
C6A N3A C7A C8A -172.4(8)
C12A N4A C8A C9A -1.1(13)
C12A N4A C8A C7A 176.5(7)
O2A C7A C8A N4A -179.6(8)
N3A C7A C8A N4A 1.9(12)
O2A C7A C8A C9A -1.9(12)
N3A C7A C8A C9A 179.6(8)
N4A C8A C9A C10A 1.1(13)
C7A C8A C9A C10A -176.5(8)
C8A C9A C10A C11A 0.7(14)
C9A C10A C11A C12A -2.4(15)
C8A N4A C12A C11A -0.8(13)
C8A N4A C12A C13A 179.3(8)
C10A C11A C12A N4A 2.5(14)
C10A C11A C12A C13A -177.5(9)
C14A N5A C13A O3A 5.9(15)
C14A N5A C13A C12A -173.6(8)
N4A C12A C13A O3A 167.1(9)
C11A C12A C13A O3A -12.9(14)
N4A C12A C13A N5A -13.5(13)
C11A C12A C13A N5A 166.5(8)
C18A N6A C14A C15A 1.0(14)
C18A N6A C14A N5A -179.0(8)
C13A N5A C14A N6A 173.6(8)
C13A N5A C14A C15A -6.4(15)
N6A C14A C15A C16A 0.4(16)
N5A C14A C15A C16A -179.6(10)
C14A C15A C16A C17A -2.6(18)
C15A C16A C17A C18A 3.2(18)
C14A N6A C18A C17A -0.3(15)
C14A N6A C18A N7A 177.2(8)
C16A C17A C18A N6A -1.8(17)
C16A C17A C18A N7A -179.1(10)
C19A N7A C18A N6A 168.2(9)
C19A N7A C18A C17A -14.3(15)
C18A N7A C19A O4A -1.8(16)
C18A N7A C19A C1B 176.2(8)
C7B N9A C20A O5A 0.4(12)
C7B N9A C20A C10B 179.3(6)
C16B N11A C21A O6A -4.8(12)
C16B N11A C21A C19B 177.0(7)
C25B N13A C22A O7A 0.6(13)
C25B N13A C22A C28B -178.3(7)
C34B N15A C23A O8A 2.4(16)
C34B N15A C23A C37B -178.8(8)
C43B N17A C24A O9A 0.8(15)
C43B N17A C24A C46B -178.7(8)
C52B N19A C25A O10A 1.0(12)
C52B N19A C25A C55B -178.3(6)
C61B N21A C26A O11A 3.1(12)
C61B N21A C26A C64B -178.8(7)
C37R O13A C27A O12A 9.4(17)
C37R O13A C27A N23A -170.5(9)
C70B N23A C27A O12A -4.8(17)
C70B N23A C27A O13A 175.1(9)
C9B N8A C1B C2B 0.8(12)
C9B N8A C1B C19A -178.9(7)
O4A C19A C1B N8A -177.7(8)
N7A C19A C1B N8A 4.1(12)
O4A C19A C1B C2B 2.6(13)
N7A C19A C1B C2B -175.6(8)
N8A C1B C2B C3B 0.0(13)
C19A C1B C2B C3B 179.7(8)
C1B C2B C3B O1R 179.3(7)
C1B C2B C3B C4B -0.1(12)
O1R C3B C4B C5B 1.1(12)
C2B C3B C4B C5B -179.5(8)
O1R C3B C4B C9B 179.9(7)
C2B C3B C4B C9B -0.7(11)
C9B C4B C5B C6B 0.2(12)
C3B C4B C5B C6B 178.9(8)
C4B C5B C6B C7B 0.4(12)
C20A N9A C7B C8B 167.1(7)
C20A N9A C7B C6B -14.1(11)
C5B C6B C7B C8B 0.3(11)
C5B C6B C7B N9A -178.5(7)
N9A C7B C8B F1A -0.2(10)
C6B C7B C8B F1A -179.0(6)
N9A C7B C8B C9B 177.0(7)
C6B C7B C8B C9B -1.8(11)
C1B N8A C9B C8B -179.6(7)
C1B N8A C9B C4B -1.7(11)
F1A C8B C9B N8A -2.3(11)
C7B C8B C9B N8A -179.5(7)
F1A C8B C9B C4B 179.6(6)
C7B C8B C9B C4B 2.4(12)
C5B C4B C9B N8A -179.5(7)
C3B C4B C9B N8A 1.7(12)
C5B C4B C9B C8B -1.6(11)
C3B C4B C9B C8B 179.7(7)
C18B N10A C10B C11B 2.2(10)
C18B N10A C10B C20A -178.3(6)
O5A C20A C10B N10A 173.4(6)
N9A C20A C10B N10A -5.6(9)
O5A C20A C10B C11B -7.1(10)
N9A C20A C10B C11B 174.0(6)
N10A C10B C11B C12B -0.5(10)
C20A C10B C11B C12B 180.0(6)
C10B C11B C12B O2R 177.4(6)
C10B C11B C12B C13B -2.1(10)
O2R C12B C13B C14B 1.5(11)
C11B C12B C13B C14B -178.9(7)
O2R C12B C13B C18B -176.6(6)
C11B C12B C13B C18B 2.9(10)
C18B C13B C14B C15B -0.1(11)
C12B C13B C14B C15B -178.2(7)
C13B C14B C15B C16B 0.2(12)
C21A N11A C16B C17B 172.9(7)
C21A N11A C16B C15B -11.6(11)
C14B C15B C16B C17B -0.6(11)
C14B C15B C16B N11A -176.1(7)
N11A C16B C17B F2A -3.6(10)
C15B C16B C17B F2A -179.4(6)
N11A C16B C17B C18B 176.8(6)
C15B C16B C17B C18B 1.0(11)
C10B N10A C18B C13B -1.2(10)
C10B N10A C18B C17B 178.9(6)
C14B C13B C18B N10A -179.5(7)
C12B C13B C18B N10A -1.2(10)
C14B C13B C18B C17B 0.4(10)
C12B C13B C18B C17B 178.7(6)
F2A C17B C18B N10A -0.6(10)
C16B C17B C18B N10A 179.0(7)
F2A C17B C18B C13B 179.5(6)
C16B C17B C18B C13B -0.9(11)
C27B N12A C19B C20B 0.3(11)
C27B N12A C19B C21A -176.1(6)
O6A C21A C19B N12A 177.6(7)
N11A C21A C19B N12A -4.1(10)
O6A C21A C19B C20B 0.8(11)
N11A C21A C19B C20B 179.0(7)
N12A C19B C20B C21B 0.4(12)
C21A C19B C20B C21B 176.9(7)
C19B C20B C21B O3R 179.3(7)
C19B C20B C21B C22B -2.0(12)
O3R C21B C22B C23B 1.7(12)
C20B C21B C22B C23B -177.1(8)
O3R C21B C22B C27B -178.5(7)
C20B C21B C22B C27B 2.7(12)
C21B C22B C23B C24B 179.6(8)
C27B C22B C23B C24B -0.2(12)
C22B C23B C24B C25B 2.6(12)
C22A N13A C25B C26B 167.3(7)
C22A N13A C25B C24B -15.9(12)
C23B C24B C25B C26B -3.3(11)
C23B C24B C25B N13A 179.8(7)
N13A C25B C26B F3A -1.2(10)
C24B C25B C26B F3A -178.1(6)
N13A C25B C26B C27B 178.9(7)
C24B C25B C26B C27B 1.9(11)
C19B N12A C27B C26B 179.5(7)
C19B N12A C27B C22B 0.5(10)
F3A C26B C27B N12A 1.3(10)
C25B C26B C27B N12A -178.8(7)
F3A C26B C27B C22B -179.6(6)
C25B C26B C27B C22B 0.3(12)
C21B C22B C27B N12A -2.0(11)
C23B C22B C27B N12A 177.8(7)
C21B C22B C27B C26B 178.9(7)
C23B C22B C27B C26B -1.2(11)
C36B N14A C28B C29B 2.8(11)
C36B N14A C28B C22A 179.4(7)
O7A C22A C28B N14A 173.5(7)
N13A C22A C28B N14A -7.6(10)
O7A C22A C28B C29B -9.7(12)
N13A C22A C28B C29B 169.2(7)
N14A C28B C29B C30B -1.6(13)
C22A C28B C29B C30B -178.1(8)
C28B C29B C30B O4R 179.1(8)
C28B C29B C30B C31B -0.9(12)
O4R C30B C31B C32B 2.2(12)
C29B C30B C31B C32B -177.8(8)
O4R C30B C31B C36B -178.1(7)
C29B C30B C31B C36B 1.9(12)
C30B C31B C32B C33B -178.1(9)
C36B C31B C32B C33B 2.2(13)
C31B C32B C33B C34B -2.0(14)
C23A N15A C34B C35B 172.6(8)
C23A N15A C34B C33B -8.9(14)
C32B C33B C34B C35B 0.8(13)
C32B C33B C34B N15A -177.7(8)
N15A C34B C35B F4A -0.5(12)
C33B C34B C35B F4A -179.1(7)
N15A C34B C35B C36B 178.6(8)
C33B C34B C35B C36B 0.1(13)
C28B N14A C36B C35B 178.7(7)
C28B N14A C36B C31B -1.7(11)
F4A C35B C36B N14A -1.0(11)
C34B C35B C36B N14A 179.8(8)
F4A C35B C36B C31B 179.3(7)
C34B C35B C36B C31B 0.2(12)
C32B C31B C36B N14A 179.1(8)
C30B C31B C36B N14A -0.7(12)
C32B C31B C36B C35B -1.3(11)
C30B C31B C36B C35B 179.0(7)
C45B N16A C37B C38B 3.7(14)
C45B N16A C37B C23A -176.3(8)
O8A C23A C37B N16A 176.4(9)
N15A C23A C37B N16A -2.5(12)
O8A C23A C37B C38B -3.6(14)
N15A C23A C37B C38B 177.6(8)
N16A C37B C38B C39B -1.1(15)
C23A C37B C38B C39B 178.8(8)
C37B C38B C39B O5R -179.0(8)
C37B C38B C39B C40B -1.9(14)
C38B C39B C40B C41B -175.7(9)
O5R C39B C40B C41B 1.7(14)
C38B C39B C40B C45B 2.0(13)
O5R C39B C40B C45B 179.5(7)
C39B C40B C41B C42B 179.4(9)
C45B C40B C41B C42B 1.7(14)
C40B C41B C42B C43B -0.3(15)
C24A N17A C43B C44B 171.7(8)
C24A N17A C43B C42B -11.9(15)
C41B C42B C43B N17A -176.8(9)
C41B C42B C43B C44B -0.3(13)
N17A C43B C44B F5A -3.3(12)
C42B C43B C44B F5A 179.9(7)
N17A C43B C44B C45B 176.3(9)
C42B C43B C44B C45B -0.5(14)
F5A C44B C45B N16A 0.5(13)
C43B C44B C45B N16A -179.0(8)
F5A C44B C45B C40B -178.5(7)
C43B C44B C45B C40B 1.9(14)
C37B N16A C45B C44B 177.7(9)
C37B N16A C45B C40B -3.3(12)
C41B C40B C45B C44B -2.4(13)
C39B C40B C45B C44B 179.7(8)
C41B C40B C45B N16A 178.5(8)
C39B C40B C45B N16A 0.6(13)
C54B N18A C46B C47B -0.3(12)
C54B N18A C46B C24A 179.5(7)
O9A C24A C46B N18A 172.4(8)
N17A C24A C46B N18A -8.1(12)
O9A C24A C46B C47B -7.8(13)
N17A C24A C46B C47B 171.7(8)
N18A C46B C47B C48B 1.8(13)
C24A C46B C47B C48B -178.0(8)
C46B C47B C48B O6R 176.6(8)
C46B C47B C48B C49B -1.4(13)
O6R C48B C49B C54B -178.5(7)
C47B C48B C49B C54B -0.3(12)
O6R C48B C49B C50B 2.6(13)
C47B C48B C49B C50B -179.3(8)
C48B C49B C50B C51B 180.0(8)
C54B C49B C50B C51B 1.0(12)
C49B C50B C51B C52B -0.7(12)
C25A N19A C52B C53B 166.7(7)
C25A N19A C52B C51B -12.4(11)
C50B C51B C52B C53B 0.5(11)
C50B C51B C52B N19A 179.6(7)
N19A C52B C53B F6A 1.2(11)
C51B C52B C53B F6A -179.7(6)
N19A C52B C53B C54B -179.8(7)
C51B C52B C53B C54B -0.7(12)
C46B N18A C54B C49B -1.7(11)
C46B N18A C54B C53B -179.6(7)
C48B C49B C54B N18A 2.0(12)
C50B C49B C54B N18A -179.0(7)
C48B C49B C54B C53B 180.0(7)
C50B C49B C54B C53B -1.0(11)
C52B C53B C54B N18A 179.0(7)
F6A C53B C54B N18A -1.9(10)
C52B C53B C54B C49B 0.9(12)
F6A C53B C54B C49B 180.0(7)
C63B N20A C55B C56B 0.6(11)
C63B N20A C55B C25A -177.8(6)
O10A C25A C55B N20A 175.8(7)
N19A C25A C55B N20A -4.9(10)
O10A C25A C55B C56B -2.7(11)
N19A C25A C55B C56B 176.6(7)
N20A C55B C56B C57B 0.3(12)
C25A C55B C56B C57B 178.8(7)
C55B C56B C57B O7R 175.4(7)
C55B C56B C57B C58B -1.8(11)
O7R C57B C58B C63B -175.1(7)
C56B C57B C58B C63B 2.4(11)
O7R C57B C58B C59B 4.7(11)
C56B C57B C58B C59B -177.8(7)
C57B C58B C59B C60B 179.9(7)
C63B C58B C59B C60B -0.3(11)
C58B C59B C60B C61B 0.2(12)
C59B C60B C61B N21A 178.8(7)
C59B C60B C61B C62B 1.0(12)
C26A N21A C61B C60B 0.8(12)
C26A N21A C61B C62B 178.5(7)
C60B C61B C62B F7A 177.8(6)
N21A C61B C62B F7A -0.2(10)
C60B C61B C62B C63B -2.3(11)
N21A C61B C62B C63B 179.8(7)
C55B N20A C63B C62B 179.6(7)
C55B N20A C63B C58B 0.0(10)
F7A C62B C63B N20A 2.6(11)
C61B C62B C63B N20A -177.3(7)
F7A C62B C63B C58B -177.8(6)
C61B C62B C63B C58B 2.2(11)
C57B C58B C63B N20A -1.6(11)
C59B C58B C63B N20A 178.6(7)
C57B C58B C63B C62B 178.9(7)
C59B C58B C63B C62B -0.9(10)
C72B N22A C64B C65B 0.9(11)
C72B N22A C64B C26A 179.4(6)
O11A C26A C64B N22A 173.2(7)
N21A C26A C64B N22A -5.0(10)
O11A C26A C64B C65B -8.2(11)
N21A C26A C64B C65B 173.6(7)
N22A C64B C65B C66B 2.8(12)
C26A C64B C65B C66B -175.6(7)
C64B C65B C66B O8R 176.3(7)
C64B C65B C66B C67B -3.2(12)
C65B C66B C67B C68B -177.0(8)
O8R C66B C67B C68B 3.5(12)
C65B C66B C67B C72B 0.1(11)
O8R C66B C67B C72B -179.4(6)
C66B C67B C68B C69B 176.6(9)
C72B C67B C68B C69B -0.5(13)
C67B C68B C69B C70B -1.4(14)
C27A N23A C70B C71B -177.9(9)
C27A N23A C70B C69B 2.9(15)
C68B C69B C70B C71B 2.8(13)
C68B C69B C70B N23A -178.0(9)
N23A C70B C71B F8A 0.7(13)
C69B C70B C71B F8A 180.0(7)
N23A C70B C71B C72B 178.2(8)
C69B C70B C71B C72B -2.5(14)
C64B N22A C72B C71B 176.0(7)
C64B N22A C72B C67B -4.3(11)
C70B C71B C72B N22A -179.6(8)
F8A C71B C72B N22A -2.1(12)
C70B C71B C72B C67B 0.7(13)
F8A C71B C72B C67B 178.2(7)
C68B C67B C72B N22A -178.8(7)
C66B C67B C72B N22A 3.9(11)
C68B C67B C72B C71B 0.9(11)
C66B C67B C72B C71B -176.4(7)
O1C C1C N1C C2C -6.3(16)
C33S C1C N1C C2C 172.7(8)
C1C N1C C2C N2C 162.9(9)
C1C N1C C2C C3C -19.7(14)
C3C C2C N2C C6C -1.3(14)
N1C C2C N2C C6C 176.0(8)
N2C C2C C3C C4C 2.2(15)
N1C C2C C3C C4C -174.8(9)
C2C C3C C4C C5C -0.7(15)
C3C C4C C5C C6C -1.5(15)
C2C N2C C6C C5C -1.4(14)
C2C N2C C6C N3C 175.6(8)
C4C C5C C6C N2C 2.7(15)
C4C C5C C6C N3C -174.2(9)
C7C N3C C6C N2C 30.1(14)
C7C N3C C6C C5C -152.8(10)
C6C N3C C7C O2C 10.1(17)
C6C N3C C7C C8C -171.4(9)
C12C N4C C8C C9C -2.9(14)
C12C N4C C8C C7C 176.0(8)
O2C C7C C8C N4C -176.4(10)
N3C C7C C8C N4C 5.0(13)
O2C C7C C8C C9C 2.6(14)
N3C C7C C8C C9C -176.0(8)
N4C C8C C9C C10C 1.1(14)
C7C C8C C9C C10C -177.8(9)
C8C C9C C10C C11C 1.5(15)
C9C C10C C11C C12C -2.3(18)
C10C C11C C12C N4C 0.5(16)
C10C C11C C12C C13C 179.8(10)
C8C N4C C12C C11C 2.1(13)
C8C N4C C12C C13C -177.2(9)
C14C N5C C13C O3C 0.3(16)
C14C N5C C13C C12C -179.2(9)
C11C C12C C13C O3C -11.0(15)
N4C C12C C13C O3C 168.3(8)
C11C C12C C13C N5C 168.5(8)
N4C C12C C13C N5C -12.2(13)
C18C N6C C14C N5C -178.6(8)
C18C N6C C14C C15C 0.4(14)
C13C N5C C14C N6C 174.0(8)
C13C N5C C14C C15C -5.0(15)
N6C C14C C15C C16C -0.7(15)
N5C C14C C15C C16C 178.1(9)
C14C C15C C16C C17C 0.9(16)
C15C C16C C17C C18C -0.8(15)
C14C N6C C18C C17C -0.3(15)
C14C N6C C18C N7C 179.8(7)
C16C C17C C18C N6C 0.5(15)
C16C C17C C18C N7C -179.6(8)
C19C N7C C18C N6C 167.8(9)
C19C N7C C18C C17C -12.1(14)
C18C N7C C19C O4C 1.9(15)
C18C N7C C19C C1D 178.2(8)
C7D N9C C20C O5C -2.7(13)
C7D N9C C20C C10D 178.7(7)
C16D N11C C21C O6C 0.9(13)
C16D N11C C21C C19D -177.5(7)
C25D N13C C22C O7C -1.3(13)
C25D N13C C22C C28D 178.5(7)
C34D N15C C23C O8C 0.4(15)
C34D N15C C23C C37D -178.9(8)
C43D N17C C24C O9C -1.1(13)
C43D N17C C24C C46D 179.5(7)
C52D N19C C25C O10C 8.7(15)
C52D N19C C25C C55D -173.5(8)
C61D N21C C26C O11C 0.1(13)
C61D N21C C26C C64D -178.7(7)
C70D N23C C27C O12C -2(2)
C70D N23C C27C O13C -177.7(9)
C37S O13C C27C O12C 10(2)
C37S O13C C27C N23C -174.2(11)
C9D N8C C1D C2D 2.6(13)
C9D N8C C1D C19C -178.9(7)
O4C C19C C1D N8C 173.9(9)
N7C C19C C1D N8C -2.6(12)
O4C C19C C1D C2D -7.4(13)
N7C C19C C1D C2D 176.1(8)
N8C C1D C2D C3D -0.4(14)
C19C C1D C2D C3D -179.0(8)
C1D C2D C3D O1S 177.8(9)
C1D C2D C3D C4D -0.2(14)
O1S C3D C4D C5D 3.8(13)
C2D C3D C4D C5D -177.9(9)
O1S C3D C4D C9D -179.5(7)
C2D C3D C4D C9D -1.3(13)
C9D C4D C5D C6D 1.2(13)
C3D C4D C5D C6D 177.8(8)
C4D C5D C6D C7D -1.8(13)
C20C N9C C7D C8D 166.4(8)
C20C N9C C7D C6D -15.6(13)
C5D C6D C7D C8D 2.4(12)
C5D C6D C7D N9C -175.6(8)
N9C C7D C8D F1C -3.3(11)
C6D C7D C8D F1C 178.5(7)
N9C C7D C8D C9D 175.5(8)
C6D C7D C8D C9D -2.6(12)
C1D N8C C9D C8D 177.7(8)
C1D N8C C9D C4D -4.2(12)
C7D C8D C9D N8C -179.6(8)
F1C C8D C9D N8C -0.8(12)
C7D C8D C9D C4D 2.1(13)
F1C C8D C9D C4D -179.1(7)
C5D C4D C9D N8C -179.5(8)
C3D C4D C9D N8C 3.6(12)
C5D C4D C9D C8D -1.3(12)
C3D C4D C9D C8D -178.2(8)
C18D N10C C10D C11D -0.7(11)
C18D N10C C10D C20C 179.7(6)
O5C C20C C10D N10C 177.7(7)
N9C C20C C10D N10C -3.7(9)
O5C C20C C10D C11D -2.0(11)
N9C C20C C10D C11D 176.7(7)
N10C C10D C11D C12D 0.0(12)
C20C C10D C11D C12D 179.7(7)
C10D C11D C12D O2S 178.5(7)
C10D C11D C12D C13D -0.1(11)
O2S C12D C13D C14D 0.9(12)
C11D C12D C13D C14D 179.7(8)
O2S C12D C13D C18D -177.9(6)
C11D C12D C13D C18D 0.9(11)
C18D C13D C14D C15D 0.9(12)
C12D C13D C14D C15D -177.9(8)
C13D C14D C15D C16D -0.4(12)
C21C N11C C16D C17D 166.9(7)
C21C N11C C16D C15D -13.1(12)
C14D C15D C16D C17D -0.9(12)
C14D C15D C16D N11C 179.2(7)
N11C C16D C17D F2C 0.8(11)
C15D C16D C17D F2C -179.1(6)
N11C C16D C17D C18D -178.3(7)
C15D C16D C17D C18D 1.7(12)
C10D N10C C18D C17D -178.9(7)
C10D N10C C18D C13D 1.5(10)
C16D C17D C18D N10C 179.2(7)
F2C C17D C18D N10C 0.0(10)
C16D C17D C18D C13D -1.3(12)
F2C C17D C18D C13D 179.6(6)
C14D C13D C18D N10C 179.5(7)
C12D C13D C18D N10C -1.6(11)
C14D C13D C18D C17D -0.1(11)
C12D C13D C18D C17D 178.8(7)
C27D N12C C19D C20D 0.9(11)
C27D N12C C19D C21C -179.5(6)
O6C C21C C19D N12C 175.6(7)
N11C C21C C19D N12C -6.0(10)
O6C C21C C19D C20D -4.8(12)
N11C C21C C19D C20D 173.6(7)
N12C C19D C20D C21D 1.1(12)
C21C C19D C20D C21D -178.5(7)
C19D C20D C21D O3S 177.7(7)
C19D C20D C21D C22D -3.1(11)
O3S C21D C22D C23D 1.8(11)
C20D C21D C22D C23D -177.5(7)
O3S C21D C22D C27D -177.6(6)
C20D C21D C22D C27D 3.1(11)
C21D C22D C23D C24D -178.2(7)
C27D C22D C23D C24D 1.2(11)
C22D C23D C24D C25D -1.7(12)
C22C N13C C25D C26D 169.0(7)
C22C N13C C25D C24D -12.1(12)
C23D C24D C25D C26D 0.5(11)
C23D C24D C25D N13C -178.4(7)
N13C C25D C26D F3C -0.5(10)
C24D C25D C26D F3C -179.5(6)
N13C C25D C26D C27D -179.8(7)
C24D C25D C26D C27D 1.2(12)
C19D N12C C27D C26D 178.2(7)
C19D N12C C27D C22D -0.9(10)
F3C C26D C27D N12C -0.1(10)
C25D C26D C27D N12C 179.2(7)
F3C C26D C27D C22D 179.0(6)
C25D C26D C27D C22D -1.7(11)
C23D C22D C27D N12C 179.5(7)
C21D C22D C27D N12C -1.1(11)
C23D C22D C27D C26D 0.4(10)
C21D C22D C27D C26D 179.9(7)
C36D N14C C28D C29D 2.4(12)
C36D N14C C28D C22C 179.8(7)
O7C C22C C28D N14C 176.8(7)
N13C C22C C28D N14C -3.0(10)
O7C C22C C28D C29D -5.7(12)
N13C C22C C28D C29D 174.5(7)
N14C C28D C29D C30D -2.4(13)
C22C C28D C29D C30D -179.7(8)
C28D C29D C30D O4S 178.0(8)
C28D C29D C30D C31D 0.4(13)
C29D C30D C31D C36D 1.1(12)
O4S C30D C31D C36D -176.8(7)
C29D C30D C31D C32D 179.7(9)
O4S C30D C31D C32D 1.8(12)
C36D C31D C32D C33D 0.8(14)
C30D C31D C32D C33D -177.7(8)
C31D C32D C33D C34D -0.5(14)
C23C N15C C34D C35D 170.8(9)
C23C N15C C34D C33D -6.3(14)
C32D C33D C34D C35D -0.1(13)
C32D C33D C34D N15C 177.0(8)
N15C C34D C35D F4C 0.7(12)
C33D C34D C35D F4C 178.0(7)
N15C C34D C35D C36D -176.8(8)
C33D C34D C35D C36D 0.4(13)
C28D N14C C36D C35D -179.9(7)
C28D N14C C36D C31D -0.7(12)
F4C C35D C36D N14C 1.6(12)
C34D C35D C36D N14C 179.1(8)
F4C C35D C36D C31D -177.6(7)
C34D C35D C36D C31D -0.1(13)
C32D C31D C36D N14C -179.6(8)
C30D C31D C36D N14C -1.0(12)
C32D C31D C36D C35D -0.5(12)
C30D C31D C36D C35D 178.2(8)
C45D N16C C37D C38D 1.8(14)
C45D N16C C37D C23C -178.7(7)
O8C C23C C37D N16C 177.3(9)
N15C C23C C37D N16C -3.4(12)
O8C C23C C37D C38D -3.1(14)
N15C C23C C37D C38D 176.2(8)
N16C C37D C38D C39D -2.6(16)
C23C C37D C38D C39D 177.9(9)
C37D C38D C39D O5S 177.9(9)
C37D C38D C39D C40D 3.1(15)
C38D C39D C40D C41D 176.9(9)
O5S C39D C40D C41D 1.5(13)
C38D C39D C40D C45D -3.1(13)
O5S C39D C40D C45D -178.5(8)
C45D C40D C41D C42D 0.2(13)
C39D C40D C41D C42D -179.8(9)
C40D C41D C42D C43D -1.6(14)
C24C N17C C43D C44D 171.0(8)
C24C N17C C43D C42D -11.6(13)
C41D C42D C43D C44D 1.3(13)
C41D C42D C43D N17C -176.1(8)
N17C C43D C44D F5C -4.3(11)
C42D C43D C44D F5C 178.1(7)
N17C C43D C44D C45D 177.9(8)
C42D C43D C44D C45D 0.3(13)
C37D N16C C45D C44D 179.4(8)
C37D N16C C45D C40D -1.8(12)
F5C C44D C45D N16C -0.5(12)
C43D C44D C45D N16C 177.2(8)
F5C C44D C45D C40D -179.4(7)
C43D C44D C45D C40D -1.7(13)
C41D C40D C45D N16C -177.5(8)
C39D C40D C45D N16C 2.5(13)
C41D C40D C45D C44D 1.4(12)
C39D C40D C45D C44D -178.6(8)
C54D N18C C46D C47D 3.1(12)
C54D N18C C46D C24C -177.4(7)
O9C C24C C46D N18C 169.0(8)
N17C C24C C46D N18C -11.6(11)
O9C C24C C46D C47D -11.5(12)
N17C C24C C46D C47D 167.9(7)
N18C C46D C47D C48D -0.7(13)
C24C C46D C47D C48D 179.8(8)
C46D C47D C48D O6S 177.7(8)
C46D C47D C48D C49D -2.3(13)
C47D C48D C49D C50D -178.8(8)
O6S C48D C49D C50D 1.2(12)
C47D C48D C49D C54D 2.7(12)
O6S C48D C49D C54D -177.3(7)
C48D C49D C50D C51D -177.3(9)
C54D C49D C50D C51D 1.2(13)
C49D C50D C51D C52D 1.0(14)
C25C N19C C52D C53D 171.5(8)
C25C N19C C52D C51D -6.6(14)
C50D C51D C52D N19C 176.5(9)
C50D C51D C52D C53D -1.6(13)
N19C C52D C53D F6C 1.2(11)
C51D C52D C53D F6C 179.4(7)
N19C C52D C53D C54D -178.2(8)
C51D C52D C53D C54D 0.0(12)
C46D N18C C54D C53D -178.5(7)
C46D N18C C54D C49D -2.5(11)
F6C C53D C54D N18C -1.0(11)
C52D C53D C54D N18C 178.3(7)
F6C C53D C54D C49D -177.3(6)
C52D C53D C54D C49D 2.1(12)
C50D C49D C54D N18C -178.8(7)
C48D C49D C54D N18C -0.3(12)
C50D C49D C54D C53D -2.7(11)
C48D C49D C54D C53D 175.9(7)
C63D N20C C55D C56D 2.7(13)
C63D N20C C55D C25C 177.4(7)
O10C C25C C55D N20C 171.8(8)
N19C C25C C55D N20C -6.1(12)
O10C C25C C55D C56D -13.1(13)
N19C C25C C55D C56D 169.1(7)
N20C C55D C56D C57D -0.9(14)
C25C C55D C56D C57D -175.7(8)
C55D C56D C57D O7S 178.7(8)
C55D C56D C57D C58D -2.4(14)
C56D C57D C58D C59D -179.0(8)
O7S C57D C58D C59D 0.0(12)
C56D C57D C58D C63D 3.5(12)
O7S C57D C58D C63D -177.5(7)
C63D C58D C59D C60D -1.2(12)
C57D C58D C59D C60D -178.5(8)
C58D C59D C60D C61D 0.1(12)
C26C N21C C61D C62D 170.8(7)
C26C N21C C61D C60D -8.1(12)
C59D C60D C61D C62D 0.9(11)
C59D C60D C61D N21C 179.8(7)
N21C C61D C62D F7C -0.1(11)
C60D C61D C62D F7C 178.9(6)
N21C C61D C62D C63D -179.7(7)
C60D C61D C62D C63D -0.8(12)
C55D N20C C63D C62D 178.2(7)
C55D N20C C63D C58D -1.3(12)
F7C C62D C63D N20C 0.5(11)
C61D C62D C63D N20C -179.8(8)
F7C C62D C63D C58D -179.9(7)
C61D C62D C63D C58D -0.3(12)
C59D C58D C63D N20C -179.2(8)
C57D C58D C63D N20C -1.6(11)
C59D C58D C63D C62D 1.3(11)
C57D C58D C63D C62D 178.9(7)
C72D N22C C64D C65D 3.3(12)
C72D N22C C64D C26C -178.3(7)
O11C C26C C64D N22C 172.9(7)
N21C C26C C64D N22C -8.2(10)
O11C C26C C64D C65D -8.5(11)
N21C C26C C64D C65D 170.4(7)
N22C C64D C65D C66D -2.1(12)
C26C C64D C65D C66D 179.4(7)
C64D C65D C66D O8S -179.8(7)
C64D C65D C66D C67D -1.4(12)
O8S C66D C67D C68D -1.8(12)
C65D C66D C67D C68D 179.6(8)
O8S C66D C67D C72D -178.3(7)
C65D C66D C67D C72D 3.1(12)
C66D C67D C68D C69D -178.2(8)
C72D C67D C68D C69D -1.9(13)
C67D C68D C69D C70D 2.6(14)
C27C N23C C70D C71D -157.9(11)
C27C N23C C70D C69D 23.0(16)
C68D C69D C70D C71D -0.8(14)
C68D C69D C70D N23C 178.2(9)
N23C C70D C71D F8C 0.0(13)
C69D C70D C71D F8C 179.1(8)
N23C C70D C71D C72D 179.2(8)
C69D C70D C71D C72D -1.7(14)
C64D N22C C72D C71D -179.1(8)
C64D N22C C72D C67D -1.2(12)
F8C C71D C72D N22C -0.3(12)
C70D C71D C72D N22C -179.6(8)
F8C C71D C72D C67D -178.4(7)
C70D C71D C72D C67D 2.3(13)
C68D C67D C72D N22C -178.5(8)
C66D C67D C72D N22C -1.9(12)
C68D C67D C72D C71D -0.5(12)
C66D C67D C72D C71D 176.1(8)
C2B C3B O1R C1R 2.2(12)
C4B C3B O1R C1R -178.4(7)
C2R C1R O1R C3B 179.9(8)
O1R C1R C2R C4R -170.1(9)
O1R C1R C2R C3R 68.6(10)
C11B C12B O2R C5R -4.3(11)
C13B C12B O2R C5R 175.2(7)
C20B C21B O3R C9R -5.4(13)
C22B C21B O3R C9R 175.8(8)
C29B C30B O4R C13R -9.8(13)
C31B C30B O4R C13R 170.3(8)
C12B O2R C5R C6R -167.6(7)
C38B C39B O5R C17R 2.9(14)
C40B C39B O5R C17R -174.4(8)
O2R C5R C6R C7R -53.2(13)
O2R C5R C6R C8R 62.0(12)
C49B C48B O6R C21R 178.2(9)
C47B C48B O6R C21R 0.1(14)
C56B C57B O7R C25R -6.4(13)
C58B C57B O7R C25R 170.9(8)
C65B C66B O8R C29R 9.4(11)
C67B C66B O8R C29R -171.1(7)
C21B O3R C9R C10R -172.4(8)
O3R C9R C10R C12R -49.2(19)
O3R C9R C10R C12' 55.9(14)
O3R C9R C10R C11R -179.3(10)
C30B O4R C13R C14R -165.3(8)
O4R C13R C14R C16R 62.4(11)
O4R C13R C14R C15R -170.6(9)
C39B O5R C17R C18R 179.1(9)
O5R C17R C18R C19R -61.2(13)
O5R C17R C18R C20R 178.2(10)
C48B O6R C21R C22R -163.0(12)
O6R C21R C22R C24R 57(2)
O6R C21R C22R C23R 174.1(14)
C57B O7R C25R C26R -157.9(10)
O7R C25R C26R C27R -63.5(14)
O7R C25R C26R C28R 55.7(17)
C66B O8R C29R C30R -173.6(7)
O8R C29R C30R C31R -174.2(7)
O8R C29R C30R C32R -50.3(10)
O1A C1A C33R C35R 116.7(14)
N1A C1A C33R C35R -63.3(14)
O1A C1A C33R C36R -127.1(15)
N1A C1A C33R C36R 52.9(15)
O1A C1A C33R C34R -2.3(13)
N1A C1A C33R C34R 177.7(13)
C27A O13A C37R C39R -69.6(15)
C27A O13A C37R C40R 174.3(10)
C27A O13A C37R C38R 54.3(15)
C2D C3D O1S C1S 1.9(14)
C4D C3D O1S C1S 180.0(9)
C2S C1S O1S C3D -163.2(11)
O1S C1S C2S C4S -60.1(18)
O1S C1S C2S C3S 50(2)
C11D C12D O2S C5S -7.2(12)
C13D C12D O2S C5S 171.5(7)
C20D C21D O3S C9S -10.2(12)
C22D C21D O3S C9S 170.6(8)
C29D C30D O4S C13S -4.5(13)
C31D C30D O4S C13S 173.3(8)
C12D O2S C5S C6S -171.3(8)
C38D C39D O5S C17S 14.3(15)
C40D C39D O5S C17S -170.8(10)
O2S C5S C6S C7S 62.9(13)
O2S C5S C6S C8S -173.3(9)
C47D C48D O6S C21S -10.8(13)
C49D C48D O6S C21S 169.1(8)
C56D C57D O7S C25S -2.0(13)
C58D C57D O7S C25S 179.0(8)
C65D C66D O8S C29S -4.7(12)
C67D C66D O8S C29S 176.8(8)
C21D O3S C9S C10S -169.2(8)
O3S C9S C10S C3SS -178.4(16)
O3S C9S C10S C12S -61.8(16)
O3S C9S C10S C11S 65.0(12)
C30D O4S C13S C14S -171.4(9)
O4S C13S C14S C15S 62.6(13)
O4S C13S C14S C16S -176.1(11)
C39D O5S C17S C18S 156.0(13)
O5S C17S C18S C20S -57(2)
O5S C17S C18S C19S 54(2)
C48D O6S C21S C22S -171.6(9)
O6S C21S C22S C24S -45.9(16)
O6S C21S C22S C23S -176.9(11)
C57D O7S C25S C26S -178.9(8)
O7S C25S C26S C28S -55.7(13)
O7S C25S C26S C27S 63.7(15)
C66D O8S C29S C30S -166.6(10)
O8S C29S C30S C1SS 20(3)
O8S C29S C30S C32S -66.9(17)
O8S C29S C30S C2SS -130.4(15)
O8S C29S C30S C31S 56(2)
O1C C1C C33S C35S 32.0(16)
N1C C1C C33S C35S -147.0(11)
O1C C1C C33S C36S 153.0(14)
N1C C1C C33S C36S -26.0(16)
O1C C1C C33S C34S -88.8(14)
N1C C1C C33S C34S 92.1(14)
C27C O13C C37S C39S -68.2(18)
C27C O13C C37S C38S 58.7(18)
C27C O13C C37S C40S 178.0(11)
C16I C4T O1T C5T 99(3)
C3T C4T O1T C5T 165.4(13)
C6T N1T C5T O2T -9.6(14)
C6T N1T C5T O1T 171.4(9)
C4T O1T C5T O2T 1.1(13)
C4T O1T C5T N1T -179.8(9)
C5T N1T C6T C7T 171.5(10)
N1T C6T C7T C8T 170.5(10)
C6T C7T C8T C9T -173.7(11)
C7T C8T C9T C10T 171.6(9)
C8T C9T C10T C11T -172.6(9)
C9T C10T C11T C12T 174.1(8)
C10T C11T C12T C13T -64.7(10)
C14T N2T C13T C12T 87.6(11)
C11T C12T C13T N2T -175.1(8)
C13T N2T C14T O3T -4.2(16)
C13T N2T C14T O4T 175.3(8)
C15T O4T C14T O3T 6.6(15)
C15T O4T C14T N2T -172.9(9)
C14T O4T C15T C16T -157.8(12)
C14T O4T C15T C3I -133.8(19)
O4T C15T C3I C2I 91(5)
C15T C3I C2I C1I 128(6)
O1T C4T C16I C17I 167(4)
C4T C16I C17I C18I 55(7)
C16I C17I C18I C19I 60(7)
C16I C17I C18I C25I -155(4)
C17I C18I C19I C20I 64(5)
C25I C18I C19I C20I -87(5)
C17I C18I C19I C24I -128(4)
C25I C18I C19I C24I 81(4)
C24I C19I C20I C21I 0.0
C18I C19I C20I C21I 167(3)
C19I C20I C21I C22I 0.0
C20I C21I C22I C23I 0.0
C21I C22I C23I C24I 0.0
C22I C23I C24I C19I 0.0
C20I C19I C24I C23I 0.0
C18I C19I C24I C23I -169(3)
C17I C18I C25I C26I -7(7)
C19I C18I C25I C26I 139(4)
C17I C18I C25I C30I 157(5)
C19I C18I C25I C30I -57(5)
C30I C25I C26I C27I 0.0
C18I C25I C26I C27I 165(3)
C25I C26I C27I C28I 0.0
C26I C27I C28I C29I 0.0
C27I C28I C29I C30I 0.0
C28I C29I C30I C25I 0.0
C26I C25I C30I C29I 0.0
C18I C25I C30I C29I -163(3)
O1T C4T C3T C2T -176.2(19)
C4T C3T C2T C1T -171(3)
O4T C15T C16T C17T 69.2(19)
C15T C16T C17T C18T -171(2)
C16T C17T C18T C25T -54(3)
C16T C17T C18T C19T 161.9(19)
C17T C18T C19T C20T -67(3)
C25T C18T C19T C20T 163(3)
C17T C18T C19T C24T 133.8(16)
C25T C18T C19T C24T 4(4)
C24T C19T C20T C21T 0.0
C18T C19T C20T C21T -158(2)
C19T C20T C21T C22T 0.0
C20T C21T C22T C23T 0.0
C21T C22T C23T C24T 0.0
C22T C23T C24T C19T 0.0
C20T C19T C24T C23T 0.0
C18T C19T C24T C23T 160.9(18)
C17T C18T C25T C26T 119(3)
C19T C18T C25T C26T -115(4)
C17T C18T C25T C30T -71(2)
C19T C18T C25T C30T 55(4)
C30T C25T C26T C27T 0.0
C18T C25T C26T C27T 169(3)
C25T C26T C27T C28T 0.0
C26T C27T C28T C29T 0.0
C27T C28T C29T C30T 0.0
C28T C29T C30T C25T 0.0
C26T C25T C30T C29T 0.0
C18T C25T C30T C29T -171(2)
C18Y C13Y C14Y C15Y 0.0
Cl5 C13Y C14Y C15Y 179.1(16)
C13Y C14Y C15Y C16Y 0.0
C14Y C15Y C16Y C17Y 0.0
C15Y C16Y C17Y C18Y 0.0
C16Y C17Y C18Y C13Y 0.0
C14Y C13Y C18Y C17Y 0.0
Cl5 C13Y C18Y C17Y -179.2(14)
C18U C13U C14U C15U 0.0
Cl5' C13U C14U C15U -179.6(14)
C13U C14U C15U C16U 0.0
C14U C15U C16U C17U 0.0
C15U C16U C17U C18U 0.0
C16U C17U C18U C13U 0.0
C14U C13U C18U C17U 0.0
Cl5' C13U C18U C17U 179.7(13)
C6U C1U C2U C3U 0.0
Cl1 C1U C2U C3U 176.4(10)
C1U C2U C3U C4U 0.0
C2U C3U C4U C5U 0.0
C3U C4U C5U C6U 0.0
C3U C4U C5U Cl2 -177.4(13)
C4U C5U C6U C1U 0.0
Cl2 C5U C6U C1U 177.4(13)
C2U C1U C6U C5U 0.0
Cl1 C1U C6U C5U -176.0(11)
C12U C7U C8U C9U 0.0
Cl3 C7U C8U C9U 176.4(7)
C7U C8U C9U C10U 0.0
C8U C9U C10U C11U 0.0
C9U C10U C11U C12U 0.0
C10U C11U C12U C7U 0.0
C8U C7U C12U C11U 0.0
Cl3 C7U C12U C11U -176.3(7)
C24U C19U C20U C21U 0.0
Cl4 C19U C20U C21U -173.3(9)
C19U C20U C21U C22U 0.0
C20U C21U C22U C23U 0.0
C21U C22U C23U C24U 0.0
C22U C23U C24U C19U 0.0
C20U C19U C24U C23U 0.0
Cl4 C19U C24U C23U 173.3(9)
C30U C25U C26U C27U 0.0
Cl6 C25U C26U C27U 179.7(15)
C25U C26U C27U C28U 0.0
C26U C27U C28U C29U 0.0
C27U C28U C29U C30U 0.0
C28U C29U C30U C25U 0.0
C26U C25U C30U C29U 0.0
Cl6 C25U C30U C29U -179.6(16)
C36U C31U C32U C33U 0.0
Cl6U C31U C32U C33U 180.0
C31U C32U C33U C34U 0.0
C32U C33U C34U C35U 0.0
C33U C34U C35U C36U 0.0
C34U C35U C36U C31U 0.0
C32U C31U C36U C35U 0.0
Cl6U C31U C36U C35U 180.0
C6V C1V C2V C3V 0.0
Cl1V C1V C2V C3V 180.0
C1V C2V C3V C4V 0.0
C2V C3V C4V C5V 0.0
C3V C4V C5V C6V 0.0
C4V C5V C6V C1V 0.0
C2V C1V C6V C5V 0.0
Cl1V C1V C6V C5V 180.0
C1H C2H C3H C4H -174(3)
C2H C3H C4H C5H 150(3)
C3H C4H C5H C6H 77(5)
